data_7103619
loop_
_publ_author_name
'al-Raqa, Shaya Y'
'Cook, Michael J'
'Hughes, David L'

_publ_section_title
;
 1,4-dibutoxy-2,3-di(4-pyridyl)-8,11,15,18,22,25-hexakis(hexyl)-
 phthalocyaninato zinc, a self-assembled coordination polymer in the
 solid state.
;
_journal_issue 1
_journal_name_full 'Chemical communications (Cambridge, England)'
_journal_page_first 62
_journal_page_last 63
_journal_paper_doi 10.1039/b207873m
_journal_year 2003
_chemical_formula_moiety 'C86 H110 N10 O2 Zn'
_chemical_formula_structural 'Zn phthalocyanine coordination polymer'
_chemical_formula_sum 'C86 H110 N10 O2 Zn'
_chemical_formula_weight 1381.21
_chemical_name_common 'Zn phthalocyanine coordination polymer'
_chemical_name_systematic
; 
1,4-Dibutoxy-2,3-di(pyridyl)-8,11,15,18,22,25-hexakis(hexyl)-
phthalocyaninato zinc
;
_space_group_IT_number 2
_symmetry_cell_setting triclinic
_symmetry_Int_Tables_number 2
_symmetry_space_group_name_Hall '-P 1'
_symmetry_space_group_name_H-M 'P -1'
_atom_sites_solution_hydrogens geom
_atom_sites_solution_primary direct
_atom_sites_solution_secondary difmap
_audit_creation_method SHELXL-97
_cell_angle_alpha 98.52(2)
_cell_angle_beta 90.19(1)
_cell_angle_gamma 92.27(2)
_cell_formula_units_Z 8
_cell_length_a 19.979(4)
_cell_length_b 27.995(9)
_cell_length_c 28.253(8)
_cell_measurement_temperature 293(2)
_cell_volume 15615(7)
_computing_cell_refinement 'DENZO/CELL (Otwinowski and Minor, 1985)'
_computing_data_collection 'MSC R-Axis-II control software'
_computing_data_reduction 'DENZO, SCALEPACK (Otwinowski and Minor, 1985)'
_computing_molecular_graphics 'ORTEP (Johnson, 1971)'
_computing_publication_material 'SHELXL (Sheldrick, 1997)'
_computing_structure_refinement 'SHELXL (Sheldrick, 1997)'
_computing_structure_solution 'XS (Sheldrick, 1997)'
_diffrn_ambient_temperature 140(1)
_diffrn_measured_fraction_theta_full 0.913
_diffrn_measured_fraction_theta_max 0.913
_diffrn_measurement_device 'Rigaku R-Axis-IIc'
_diffrn_measurement_method 'image-plate oscillation photos'
_diffrn_radiation_monochromator graphite
_diffrn_radiation_source 'rotating anode'
_diffrn_radiation_type Mo-K\a
_diffrn_radiation_wavelength 0.71073
_diffrn_reflns_av_R_equivalents 0.1194
_diffrn_reflns_av_sigmaI/netI 0.1905
_diffrn_reflns_limit_h_max 19
_diffrn_reflns_limit_h_min -18
_diffrn_reflns_limit_k_max 26
_diffrn_reflns_limit_k_min -26
_diffrn_reflns_limit_l_max 27
_diffrn_reflns_limit_l_min -27
_diffrn_reflns_number 45798
_diffrn_reflns_theta_full 20.00
_diffrn_reflns_theta_max 20.00
_diffrn_reflns_theta_min 1.98
_diffrn_standards_decay_% 0
_exptl_absorpt_coefficient_mu 0.368
_exptl_absorpt_correction_type 'not applied'
_exptl_crystal_colour 'shiny, dark green'
_exptl_crystal_density_diffrn 1.175
_exptl_crystal_density_method 'not measured'
_exptl_crystal_description prisms
_exptl_crystal_F_000 5936
_exptl_crystal_size_max 0.45
_exptl_crystal_size_mid 0.15
_exptl_crystal_size_min 0.10
_refine_diff_density_max 1.184
_refine_diff_density_min -0.531
_refine_diff_density_rms 0.101
_refine_ls_extinction_method none
_refine_ls_goodness_of_fit_ref 1.619
_refine_ls_hydrogen_treatment mixed
_refine_ls_matrix_type fullcycle
_refine_ls_number_parameters 3430
_refine_ls_number_reflns 26641
_refine_ls_number_restraints 0
_refine_ls_restrained_S_all 1.619
_refine_ls_R_factor_all 0.2160
_refine_ls_R_factor_gt 0.1461
_refine_ls_shift/su_max 0.104
_refine_ls_shift/su_mean 0.004
_refine_ls_structure_factor_coef Fsqd
_refine_ls_weighting_details 'calc w=1/[\s^2^(Fo^2^)+(0.10P)^2^] where P=(Fo^2^+2Fc^2^)/3'
_refine_ls_weighting_scheme calc
_refine_ls_wR_factor_gt 0.3307
_refine_ls_wR_factor_ref 0.3456
_reflns_number_gt 14910
_reflns_number_total 26641
_reflns_threshold_expression I>2sigma(I)
_cod_data_source_file b207873m.txt
_cod_data_source_block shaya3x
_cod_database_code 7103619

loop_
_symmetry_equiv_pos_as_xyz
'x, y, z'
'-x, -y, -z'

loop_
_atom_site_label
_atom_site_type_symbol
_atom_site_fract_x
_atom_site_fract_y
_atom_site_fract_z
_atom_site_U_iso_or_equiv
_atom_site_adp_type
_atom_site_occupancy
_atom_site_symmetry_multiplicity
_atom_site_calc_flag
_atom_site_refinement_flags
_atom_site_disorder_assembly
_atom_site_disorder_group
Zn1_1 Zn 0.53917(10) 0.34787(6) 0.95056(6) 0.0378(6) Uani 1 1 d . . .
N1_1 N 0.4973(8) 0.3244(5) 0.8848(4) 0.045(4) Uani 1 1 d . . .
C2_1 C 0.5212(11) 0.2855(6) 0.8538(5) 0.040(5) Uani 1 1 d . . .
C3_1 C 0.4706(9) 0.2691(6) 0.8172(6) 0.048(5) Uani 1 1 d . . .
C4_1 C 0.4679(10) 0.2316(6) 0.7790(5) 0.042(5) Uani 1 1 d . . .
O41_1 O 0.5180(6) 0.1988(4) 0.7705(3) 0.040(3) Uani 1 1 d . . .
C42_1 C 0.503(2) 0.1584(13) 0.8031(11) 0.032(11) Uiso 0.50 1 d P . .
C92_1 C 0.532(2) 0.1655(13) 0.8041(11) 0.029(11) Uiso 0.50 1 d P . .
C43_1 C 0.551(2) 0.1144(16) 0.7892(15) 0.057(14) Uiso 0.50 1 d P . .
C93_1 C 0.567(2) 0.1246(16) 0.7749(15) 0.056(15) Uiso 0.50 1 d P . .
C44_1 C 0.5160(18) 0.0917(11) 0.7393(10) 0.054(9) Uiso 0.60 1 d P . .
C94_1 C 0.558(3) 0.0958(19) 0.7338(17) 0.065(16) Uiso 0.40 1 d P . .
C45_1 C 0.5645(17) 0.0476(9) 0.7132(9) 0.162(14) Uani 1 1 d . . .
C5_1 C 0.4127(9) 0.2286(6) 0.7453(5) 0.042(5) Uani 1 1 d . . .
C51_1 C 0.4132(8) 0.1888(6) 0.7058(5) 0.039(5) Uani 1 1 d . . .
C52_1 C 0.4662(8) 0.1875(6) 0.6712(6) 0.048(5) Uani 1 1 d . . .
H52_1 H 0.4987 0.2125 0.6734 0.058 Uiso 1 1 calc R . .
C53_1 C 0.4683(9) 0.1484(6) 0.6345(5) 0.055(6) Uani 1 1 d . . .
H53_1 H 0.5034 0.1478 0.6130 0.066 Uiso 1 1 calc R . .
N54_1 N 0.4232(9) 0.1121(5) 0.6286(4) 0.052(4) Uani 1 1 d . . .
C55_1 C 0.3731(9) 0.1124(6) 0.6590(5) 0.044(5) Uani 1 1 d . . .
H55_1 H 0.3405 0.0875 0.6551 0.053 Uiso 1 1 calc R . .
C56_1 C 0.3691(10) 0.1505(6) 0.6975(6) 0.055(5) Uani 1 1 d . . .
H56_1 H 0.3336 0.1493 0.7185 0.066 Uiso 1 1 calc R . .
C6_1 C 0.3620(9) 0.2617(6) 0.7517(5) 0.037(4) Uani 1 1 d . . .
C61_1 C 0.3053(9) 0.2585(6) 0.7167(6) 0.039(5) Uani 1 1 d . . .
C62_1 C 0.2419(11) 0.2529(6) 0.7311(6) 0.060(6) Uani 1 1 d . . .
H62_1 H 0.2332 0.2528 0.7634 0.073 Uiso 1 1 calc R . .
C63_1 C 0.1875(10) 0.2471(6) 0.6974(7) 0.059(6) Uani 1 1 d . . .
H63_1 H 0.1439 0.2450 0.7086 0.071 Uiso 1 1 calc R . .
N64_1 N 0.1975(10) 0.2444(5) 0.6499(5) 0.065(5) Uani 1 1 d . . .
C65_1 C 0.2609(13) 0.2480(7) 0.6371(7) 0.072(6) Uani 1 1 d . . .
H65_1 H 0.2693 0.2448 0.6044 0.087 Uiso 1 1 calc R . .
C66_1 C 0.3151(9) 0.2559(6) 0.6669(5) 0.047(5) Uani 1 1 d . . .
H66_1 H 0.3579 0.2596 0.6548 0.056 Uiso 1 1 calc R . .
C7_1 C 0.3665(9) 0.3001(6) 0.7906(6) 0.043(5) Uani 1 1 d . . .
O71_1 O 0.3160(6) 0.3321(5) 0.7939(3) 0.051(3) Uani 1 1 d . . .
C72_1 C 0.3418(12) 0.3754(7) 0.7728(9) 0.085(9) Uani 1 1 d . . .
H72A_1 H 0.3740 0.3941 0.7945 0.101 Uiso 1 1 calc R . .
H72B_1 H 0.3638 0.3651 0.7427 0.101 Uiso 1 1 calc R . .
C73_1 C 0.2894(16) 0.4023(12) 0.7658(9) 0.153(15) Uani 1 1 d . . .
H73A_1 H 0.3075 0.4320 0.7560 0.184 Uiso 1 1 calc R . .
H73B_1 H 0.2687 0.4113 0.7966 0.184 Uiso 1 1 calc R . .
C74_1 C 0.2318(18) 0.3824(11) 0.7294(11) 0.171(14) Uani 1 1 d . . .
H74A_1 H 0.2086 0.3563 0.7426 0.206 Uiso 1 1 calc R . .
H74B_1 H 0.2534 0.3677 0.7004 0.206 Uiso 1 1 calc R . .
C75_1 C 0.1735(17) 0.4167(11) 0.7125(11) 0.182(14) Uani 1 1 d . . .
H75A_1 H 0.1423 0.3971 0.6913 0.273 Uiso 1 1 calc R . .
H75B_1 H 0.1940 0.4412 0.6962 0.273 Uiso 1 1 calc R . .
H75C_1 H 0.1503 0.4317 0.7401 0.273 Uiso 1 1 calc R . .
C8_1 C 0.4191(10) 0.3022(5) 0.8232(5) 0.035(5) Uani 1 1 d . . .
C9_1 C 0.4369(10) 0.3344(6) 0.8689(6) 0.047(5) Uani 1 1 d . . .
N10_1 N 0.3952(7) 0.3673(5) 0.8910(4) 0.041(4) Uani 1 1 d . . .
N11_1 N 0.4684(6) 0.3946(4) 0.9593(4) 0.029(3) Uiso 1 1 d . . .
C12_1 C 0.4095(9) 0.3968(6) 0.9327(6) 0.048(5) Uani 1 1 d . . .
C13_1 C 0.3625(9) 0.4318(5) 0.9552(5) 0.036(4) Uani 1 1 d . . .
C14_1 C 0.2986(9) 0.4425(6) 0.9449(5) 0.038(5) Uani 1 1 d . . .
C141_1 C 0.2592(9) 0.4191(7) 0.8991(5) 0.060(6) Uani 1 1 d . . .
H14A_1 H 0.2317 0.4430 0.8879 0.072 Uiso 1 1 calc R . .
H14B_1 H 0.2906 0.4082 0.8741 0.072 Uiso 1 1 calc R . .
C142_1 C 0.2167(11) 0.3783(7) 0.9089(7) 0.080(7) Uani 1 1 d . . .
H14C_1 H 0.1882 0.3893 0.9357 0.096 Uiso 1 1 calc R . .
H14D_1 H 0.2452 0.3542 0.9189 0.096 Uiso 1 1 calc R . .
C143_1 C 0.1711(13) 0.3530(7) 0.8668(6) 0.096(8) Uani 1 1 d . . .
H14E_1 H 0.1992 0.3370 0.8418 0.115 Uiso 1 1 calc R . .
H14F_1 H 0.1427 0.3283 0.8783 0.115 Uiso 1 1 calc R . .
C144_1 C 0.1265(12) 0.3878(8) 0.8450(7) 0.097(8) Uani 1 1 d . . .
H14G_1 H 0.1559 0.4095 0.8301 0.116 Uiso 1 1 calc R . .
H14H_1 H 0.1001 0.3687 0.8196 0.116 Uiso 1 1 calc R . .
C145_1 C 0.0810(17) 0.4172(11) 0.8751(11) 0.167(12) Uiso 1 1 d . . .
H14I_1 H 0.0479 0.4301 0.8557 0.200 Uiso 1 1 calc R . .
H14J_1 H 0.1052 0.4439 0.8944 0.200 Uiso 1 1 calc R . .
C146_1 C 0.042(2) 0.3791(14) 0.9113(13) 0.237(18) Uiso 1 1 d . . .
H14K_1 H 0.0105 0.3967 0.9316 0.355 Uiso 1 1 calc R . .
H14L_1 H 0.0756 0.3672 0.9307 0.355 Uiso 1 1 calc R . .
H14M_1 H 0.0197 0.3524 0.8916 0.355 Uiso 1 1 calc R . .
C15_1 C 0.2690(9) 0.4777(6) 0.9778(6) 0.053(5) Uani 1 1 d . . .
H15_1 H 0.2259 0.4865 0.9713 0.063 Uiso 1 1 calc R . .
C16_1 C 0.2999(10) 0.4996(5) 1.0184(5) 0.041(5) Uani 1 1 d . . .
H16_1 H 0.2772 0.5227 1.0385 0.049 Uiso 1 1 calc R . .
C17_1 C 0.3650(9) 0.4888(6) 1.0316(6) 0.043(5) Uani 1 1 d . . .
C171_1 C 0.3981(9) 0.5154(5) 1.0762(5) 0.044(5) Uani 1 1 d . . .
H17A_1 H 0.4146 0.4915 1.0944 0.053 Uiso 1 1 calc R . .
H17B_1 H 0.4368 0.5335 1.0667 0.053 Uiso 1 1 calc R . .
C172_1 C 0.3577(9) 0.5495(6) 1.1092(5) 0.054(5) Uani 1 1 d . . .
H17C_1 H 0.3168 0.5329 1.1175 0.065 Uiso 1 1 calc R . .
H17D_1 H 0.3455 0.5762 1.0932 0.065 Uiso 1 1 calc R . .
C173_1 C 0.3987(9) 0.5693(6) 1.1561(5) 0.050(5) Uani 1 1 d . . .
H17E_1 H 0.4110 0.5422 1.1717 0.060 Uiso 1 1 calc R . .
H17F_1 H 0.4398 0.5854 1.1474 0.060 Uiso 1 1 calc R . .
C174_1 C 0.3602(10) 0.6048(6) 1.1917(5) 0.072(7) Uani 1 1 d . . .
H17G_1 H 0.3598 0.6357 1.1802 0.086 Uiso 1 1 calc R . .
H17H_1 H 0.3141 0.5928 1.1929 0.086 Uiso 1 1 calc R . .
C175_1 C 0.3896(11) 0.6123(6) 1.2419(6) 0.076(7) Uani 1 1 d . . .
H17I_1 H 0.3627 0.6348 1.2624 0.091 Uiso 1 1 calc R . .
H17J_1 H 0.3875 0.5818 1.2543 0.091 Uiso 1 1 calc R . .
C176_1 C 0.4615(11) 0.6317(8) 1.2439(7) 0.094(8) Uani 1 1 d . . .
H17K_1 H 0.4783 0.6342 1.2761 0.141 Uiso 1 1 calc R . .
H17L_1 H 0.4635 0.6630 1.2339 0.141 Uiso 1 1 calc R . .
H17M_1 H 0.4882 0.6100 1.2230 0.141 Uiso 1 1 calc R . .
C18_1 C 0.3956(9) 0.4530(6) 0.9986(5) 0.040(5) Uani 1 1 d . . .
C19_1 C 0.4606(8) 0.4307(5) 0.9970(6) 0.040(5) Uani 1 1 d . . .
N20_1 N 0.5079(7) 0.4441(4) 1.0336(4) 0.035(3) Uani 1 1 d . . .
N21_1 N 0.5958(7) 0.3933(4) 0.9990(4) 0.029(3) Uani 1 1 d . . .
C22_1 C 0.5689(10) 0.4272(6) 1.0337(6) 0.045(5) Uani 1 1 d . . .
C23_1 C 0.6187(9) 0.4406(6) 1.0721(5) 0.038(4) Uani 1 1 d . . .
C24_1 C 0.6184(9) 0.4713(6) 1.1161(5) 0.046(5) Uani 1 1 d . . .
C241_1 C 0.5594(9) 0.4977(6) 1.1366(6) 0.052(5) Uani 1 1 d . . .
H24A_1 H 0.5258 0.4975 1.1117 0.063 Uiso 1 1 calc R . .
H24B_1 H 0.5730 0.5311 1.1480 0.063 Uiso 1 1 calc R . .
C242_1 C 0.5290(16) 0.4748(10) 1.1779(11) 0.145(12) Uani 1 1 d . . .
H24C_1 H 0.5636 0.4749 1.2021 0.174 Uiso 1 1 calc R . .
H24D_1 H 0.4943 0.4954 1.1921 0.174 Uiso 1 1 calc R . .
C243_1 C 0.5006(13) 0.4264(11) 1.1672(11) 0.142(13) Uani 1 1 d . . .
H24E_1 H 0.5352 0.4067 1.1513 0.171 Uiso 1 1 calc R . .
H24F_1 H 0.4654 0.4272 1.1436 0.171 Uiso 1 1 calc R . .
C244_1 C 0.4719(19) 0.3992(12) 1.2044(8) 0.160(16) Uani 1 1 d . . .
H24G_1 H 0.4391 0.4187 1.2226 0.192 Uiso 1 1 calc R . .
H24H_1 H 0.5074 0.3937 1.2262 0.192 Uiso 1 1 calc R . .
C245_1 C 0.437(2) 0.3480(16) 1.1824(16) 0.23(3) Uani 1 1 d . . .
H24I_1 H 0.4177 0.3348 1.2094 0.274 Uiso 1 1 calc R . .
H24J_1 H 0.3992 0.3556 1.1634 0.274 Uiso 1 1 calc R . .
C246_1 C 0.466(3) 0.3109(19) 1.1555(19) 0.34(4) Uani 1 1 d . . .
H24K_1 H 0.4348 0.2841 1.1483 0.510 Uiso 1 1 calc R . .
H24L_1 H 0.5038 0.3013 1.1728 0.510 Uiso 1 1 calc R . .
H24M_1 H 0.4819 0.3209 1.1262 0.510 Uiso 1 1 calc R . .
C25_1 C 0.6813(10) 0.4750(6) 1.1420(6) 0.056(6) Uani 1 1 d . . .
H25_1 H 0.6835 0.4956 1.1710 0.067 Uiso 1 1 calc R . .
C26_1 C 0.7372(10) 0.4515(6) 1.1281(6) 0.052(5) Uani 1 1 d . . .
H26_1 H 0.7749 0.4560 1.1479 0.063 Uiso 1 1 calc R . .
C27_1 C 0.7397(9) 0.4205(5) 1.0847(6) 0.041(5) Uani 1 1 d . . .
C271_1 C 0.8008(10) 0.3955(8) 1.0721(6) 0.072(6) Uani 1 1 d . . .
H27A_1 H 0.7918 0.3700 1.0453 0.086 Uiso 1 1 calc R . .
H27B_1 H 0.8156 0.3806 1.0989 0.086 Uiso 1 1 calc R . .
C272_1 C 0.8588(11) 0.4310(7) 1.0580(8) 0.089(8) Uani 1 1 d . . .
H27C_1 H 0.8494 0.4399 1.0268 0.106 Uiso 1 1 calc R . .
H27D_1 H 0.8615 0.4602 1.0812 0.106 Uiso 1 1 calc R . .
C273_1 C 0.9244(12) 0.4056(8) 1.0568(8) 0.092(8) Uani 1 1 d . . .
H27E_1 H 0.9221 0.3765 1.0334 0.110 Uiso 1 1 calc R . .
H27F_1 H 0.9342 0.3967 1.0879 0.110 Uiso 1 1 calc R . .
C274_1 C 0.9818(13) 0.4431(7) 1.0425(9) 0.100(8) Uani 1 1 d . . .
H27G_1 H 0.9707 0.4516 1.0115 0.119 Uiso 1 1 calc R . .
H27H_1 H 0.9817 0.4724 1.0656 0.119 Uiso 1 1 calc R . .
C275_1 C 1.0483(14) 0.4248(10) 1.0406(11) 0.137(11) Uani 1 1 d . . .
H27I_1 H 1.0471 0.3941 1.0195 0.164 Uiso 1 1 calc R . .
H27J_1 H 1.0603 0.4185 1.0723 0.164 Uiso 1 1 calc R . .
C276_1 C 1.1028(13) 0.4568(10) 1.0239(9) 0.133(10) Uani 1 1 d . . .
H27K_1 H 1.1446 0.4411 1.0235 0.200 Uiso 1 1 calc R . .
H27L_1 H 1.1062 0.4868 1.0453 0.200 Uiso 1 1 calc R . .
H27M_1 H 1.0922 0.4630 0.9923 0.200 Uiso 1 1 calc R . .
C28_1 C 0.6783(10) 0.4160(6) 1.0571(5) 0.046(5) Uani 1 1 d . . .
C29_1 C 0.6614(10) 0.3866(5) 1.0092(5) 0.037(4) Uani 1 1 d . . .
N30_1 N 0.7073(7) 0.3624(5) 0.9820(4) 0.041(4) Uani 1 1 d . . .
N31_1 N 0.6261(6) 0.3206(5) 0.9230(4) 0.043(4) Uani 1 1 d . . .
C32_1 C 0.6891(9) 0.3351(6) 0.9401(6) 0.039(4) Uiso 1 1 d . . .
C33_1 C 0.7395(9) 0.3126(5) 0.9072(5) 0.039(4) Uani 1 1 d . . .
C34_1 C 0.8112(10) 0.3178(5) 0.9041(6) 0.043(5) Uani 1 1 d . . .
C341_1 C 0.8507(9) 0.3538(6) 0.9380(6) 0.057(5) Uani 1 1 d . . .
H34A_1 H 0.8972 0.3451 0.9379 0.069 Uiso 1 1 calc R . .
H34B_1 H 0.8337 0.3541 0.9702 0.069 Uiso 1 1 calc R . .
C342_1 C 0.8456(12) 0.4034(9) 0.9233(7) 0.104(9) Uani 1 1 d . . .
H34C_1 H 0.8006 0.4139 0.9305 0.125 Uiso 1 1 calc R . .
H34D_1 H 0.8759 0.4254 0.9437 0.125 Uiso 1 1 calc R . .
C343_1 C 0.8599(12) 0.4098(7) 0.8723(8) 0.097(8) Uani 1 1 d . . .
H34E_1 H 0.8251 0.3918 0.8524 0.117 Uiso 1 1 calc R . .
H34F_1 H 0.9017 0.3944 0.8636 0.117 Uiso 1 1 calc R . .
C344_1 C 0.8654(15) 0.4605(8) 0.8585(9) 0.127(10) Uani 1 1 d . . .
H34G_1 H 0.8275 0.4780 0.8724 0.152 Uiso 1 1 calc R . .
H34H_1 H 0.9054 0.4766 0.8739 0.152 Uiso 1 1 calc R . .
C345_1 C 0.8680(16) 0.4662(13) 0.8070(12) 0.190(17) Uani 1 1 d . . .
H34I_1 H 0.8627 0.4997 0.8029 0.229 Uiso 1 1 calc R . .
H34J_1 H 0.8332 0.4462 0.7888 0.229 Uiso 1 1 calc R . .
C346_1 C 0.938(2) 0.4495(15) 0.7911(14) 0.26(2) Uiso 1 1 d . . .
H34K_1 H 0.9436 0.4512 0.7577 0.384 Uiso 1 1 calc R . .
H34L_1 H 0.9429 0.4167 0.7966 0.384 Uiso 1 1 calc R . .
H34M_1 H 0.9717 0.4700 0.8092 0.384 Uiso 1 1 calc R . .
C35_1 C 0.8388(9) 0.2895(6) 0.8655(6) 0.046(5) Uani 1 1 d . . .
H35_1 H 0.8852 0.2912 0.8627 0.055 Uiso 1 1 calc R . .
C36_1 C 0.8036(9) 0.2593(6) 0.8313(6) 0.048(5) Uani 1 1 d . . .
H36_1 H 0.8271 0.2405 0.8075 0.057 Uiso 1 1 calc R . .
C37_1 C 0.7342(10) 0.2554(6) 0.8303(6) 0.048(5) Uani 1 1 d . . .
C371_1 C 0.6972(8) 0.2251(6) 0.7895(5) 0.048(5) Uani 1 1 d . . .
H37A_1 H 0.6586 0.2086 0.8014 0.057 Uiso 1 1 calc R . .
H37B_1 H 0.7262 0.2009 0.7735 0.057 Uiso 1 1 calc R . .
C372_1 C 0.6740(9) 0.2586(6) 0.7538(5) 0.057(5) Uani 1 1 d . . .
H37C_1 H 0.6349 0.2752 0.7667 0.068 Uiso 1 1 calc R . .
H37D_1 H 0.7093 0.2829 0.7513 0.068 Uiso 1 1 calc R . .
C373_1 C 0.6569(9) 0.2322(6) 0.7034(6) 0.062(6) Uani 1 1 d . . .
H37E_1 H 0.6967 0.2176 0.6893 0.074 Uiso 1 1 calc R . .
H37F_1 H 0.6236 0.2065 0.7057 0.074 Uiso 1 1 calc R . .
C374_1 C 0.6299(11) 0.2661(7) 0.6706(6) 0.078(7) Uani 1 1 d . . .
H37G_1 H 0.5880 0.2782 0.6836 0.093 Uiso 1 1 calc R . .
H37H_1 H 0.6613 0.2936 0.6715 0.093 Uiso 1 1 calc R . .
C375_1 C 0.6180(11) 0.2448(7) 0.6189(6) 0.073(6) Uani 1 1 d . . .
H37I_1 H 0.6601 0.2347 0.6046 0.088 Uiso 1 1 calc R . .
H37J_1 H 0.5881 0.2164 0.6173 0.088 Uiso 1 1 calc R . .
C376_1 C 0.5889(13) 0.2793(8) 0.5918(6) 0.111(10) Uani 1 1 d . . .
H37K_1 H 0.5829 0.2647 0.5590 0.167 Uiso 1 1 calc R . .
H37L_1 H 0.6183 0.3074 0.5934 0.167 Uiso 1 1 calc R . .
H37M_1 H 0.5463 0.2884 0.6051 0.167 Uiso 1 1 calc R . .
C38_1 C 0.7038(9) 0.2812(6) 0.8706(5) 0.039(4) Uani 1 1 d . . .
C39_1 C 0.6333(10) 0.2868(5) 0.8822(5) 0.036(4) Uani 1 1 d . . .
N401_1 N 0.5807(8) 0.2692(5) 0.8539(4) 0.043(4) Uani 1 1 d . . .
Zn2_2 Zn 0.41708(11) 0.06418(7) 0.56143(6) 0.0485(6) Uani 1 1 d . . .
N1_2 N 0.3245(8) 0.0889(6) 0.5461(5) 0.050(4) Uani 1 1 d . . .
C2_2 C 0.3183(11) 0.1315(8) 0.5283(6) 0.049(5) Uani 1 1 d . . .
C3_2 C 0.2477(11) 0.1440(6) 0.5351(6) 0.044(5) Uani 1 1 d . . .
C4_2 C 0.2107(11) 0.1827(8) 0.5234(6) 0.053(5) Uani 1 1 d . . .
O41_2 O 0.2381(6) 0.2188(4) 0.4981(4) 0.048(3) Uani 1 1 d . . .
C42_2 C 0.2391(9) 0.2015(6) 0.4478(5) 0.047(5) Uani 1 1 d . . .
H42A_2 H 0.2008 0.1797 0.4384 0.057 Uiso 1 1 calc R . .
H42B_2 H 0.2797 0.1844 0.4394 0.057 Uiso 1 1 calc R . .
C43_2 C 0.2365(10) 0.2463(7) 0.4229(6) 0.071(6) Uani 1 1 d . . .
H43A_2 H 0.1934 0.2608 0.4289 0.085 Uiso 1 1 calc R . .
H43B_2 H 0.2710 0.2698 0.4364 0.085 Uiso 1 1 calc R . .
C44_2 C 0.2466(10) 0.2343(7) 0.3690(6) 0.070(6) Uani 1 1 d . . .
H44A_2 H 0.2461 0.2639 0.3550 0.084 Uiso 1 1 calc R . .
H44B_2 H 0.2902 0.2208 0.3631 0.084 Uiso 1 1 calc R . .
C45_2 C 0.1934(11) 0.1989(6) 0.3446(5) 0.077(7) Uani 1 1 d . . .
H45A_2 H 0.2032 0.1915 0.3111 0.116 Uiso 1 1 calc R . .
H45B_2 H 0.1504 0.2130 0.3484 0.116 Uiso 1 1 calc R . .
H45C_2 H 0.1930 0.1698 0.3587 0.116 Uiso 1 1 calc R . .
C5_2 C 0.1438(11) 0.1879(6) 0.5369(5) 0.038(5) Uani 1 1 d . . .
C51_2 C 0.1047(9) 0.2292(6) 0.5225(5) 0.045(5) Uani 1 1 d . . .
C52_2 C 0.0601(9) 0.2235(6) 0.4849(5) 0.048(5) Uani 1 1 d . . .
H52_2 H 0.0475 0.1923 0.4707 0.058 Uiso 1 1 calc R . .
C53_2 C 0.0333(9) 0.2618(7) 0.4671(6) 0.052(5) Uani 1 1 d . . .
H53_2 H 0.0040 0.2560 0.4411 0.062 Uiso 1 1 calc R . .
N54_2 N 0.0491(6) 0.3074(5) 0.4870(4) 0.040(4) Uani 1 1 d . . .
C55_2 C 0.0896(9) 0.3140(7) 0.5247(6) 0.049(5) Uani 1 1 d . . .
H55_2 H 0.1001 0.3455 0.5391 0.058 Uiso 1 1 calc R . .
C56_2 C 0.1174(10) 0.2761(7) 0.5441(6) 0.065(6) Uani 1 1 d . . .
H56_2 H 0.1443 0.2825 0.5714 0.078 Uiso 1 1 calc R . .
C6_2 C 0.1128(9) 0.1519(7) 0.5627(5) 0.039(5) Uani 1 1 d . . .
C61_2 C 0.0440(12) 0.1549(7) 0.5753(6) 0.053(6) Uani 1 1 d . . .
C62_2 C 0.0241(10) 0.1949(7) 0.6071(6) 0.056(6) Uani 1 1 d . . .
H62_2 H 0.0551 0.2195 0.6188 0.067 Uiso 1 1 calc R . .
C63_2 C -0.0479(19) 0.1978(8) 0.6222(7) 0.101(10) Uani 1 1 d . . .
H63_2 H -0.0608 0.2241 0.6438 0.121 Uiso 1 1 calc R . .
N64_2 N -0.0934(9) 0.1636(10) 0.6056(7) 0.085(6) Uani 1 1 d . . .
C65_2 C -0.0734(14) 0.1294(11) 0.5759(10) 0.097(8) Uani 1 1 d . . .
H65_2 H -0.1053 0.1061 0.5628 0.116 Uiso 1 1 calc R . .
C66_2 C -0.0086(14) 0.1234(8) 0.5612(7) 0.079(7) Uani 1 1 d . . .
H66_2 H 0.0001 0.0956 0.5400 0.095 Uiso 1 1 calc R . .
C7_2 C 0.1512(12) 0.1134(7) 0.5721(5) 0.045(5) Uani 1 1 d . . .
O71_2 O 0.1193(6) 0.0813(5) 0.6006(4) 0.069(4) Uani 1 1 d . . .
C72_2 C 0.1354(12) 0.0944(9) 0.6517(7) 0.104(8) Uani 1 1 d . . .
H72A_2 H 0.1344 0.1291 0.6607 0.124 Uiso 1 1 calc R . .
H72B_2 H 0.1802 0.0845 0.6580 0.124 Uiso 1 1 calc R . .
C73_2 C 0.087(2) 0.0704(15) 0.6802(14) 0.212(17) Uiso 1 1 d . . .
H73A_2 H 0.0922 0.0360 0.6715 0.255 Uiso 1 1 calc R . .
H73B_2 H 0.1016 0.0785 0.7133 0.255 Uiso 1 1 calc R . .
C74_2 C 0.0223(17) 0.0762(16) 0.6807(13) 0.22(2) Uani 1 1 d . . .
H74A_2 H 0.0041 0.0684 0.6484 0.267 Uiso 1 1 calc R . .
H74B_2 H 0.0132 0.1096 0.6926 0.267 Uiso 1 1 calc R . .
C75_2 C -0.011(2) 0.0428(15) 0.7131(9) 0.24(2) Uani 1 1 d . . .
H75A_2 H -0.0553 0.0529 0.7209 0.356 Uiso 1 1 calc R . .
H75B_2 H 0.0152 0.0443 0.7420 0.356 Uiso 1 1 calc R . .
H75C_2 H -0.0129 0.0102 0.6967 0.356 Uiso 1 1 calc R . .
C8_2 C 0.2157(11) 0.1092(7) 0.5591(5) 0.043(5) Uani 1 1 d . . .
C9_2 C 0.2659(11) 0.0737(7) 0.5641(5) 0.040(5) Uani 1 1 d . . .
N10_2 N 0.2557(7) 0.0321(5) 0.5838(4) 0.046(4) Uani 1 1 d . . .
N11_2 N 0.3684(8) 0.0066(5) 0.5830(4) 0.049(4) Uani 1 1 d . . .
C12_2 C 0.3056(11) 0.0017(7) 0.5885(5) 0.040(4) Uiso 1 1 d . . .
C13_2 C 0.2909(12) -0.0444(7) 0.6083(6) 0.059(6) Uani 1 1 d . . .
C14_2 C 0.2300(12) -0.0656(7) 0.6208(6) 0.058(6) Uani 1 1 d . . .
C141_2 C 0.1612(11) -0.0470(6) 0.6141(6) 0.067(6) Uani 1 1 d . . .
H14A_2 H 0.1623 -0.0126 0.6260 0.080 Uiso 1 1 calc R . .
H14B_2 H 0.1299 -0.0626 0.6337 0.080 Uiso 1 1 calc R . .
C142_2 C 0.1339(11) -0.0548(8) 0.5620(7) 0.087(7) Uani 1 1 d . . .
H14C_2 H 0.1643 -0.0384 0.5425 0.104 Uiso 1 1 calc R . .
H14D_2 H 0.1338 -0.0891 0.5498 0.104 Uiso 1 1 calc R . .
C143_2 C 0.0631(11) -0.0369(8) 0.5561(7) 0.090(8) Uani 1 1 d . . .
H14E_2 H 0.0620 -0.0032 0.5702 0.108 Uiso 1 1 calc R . .
H14F_2 H 0.0528 -0.0391 0.5223 0.108 Uiso 1 1 calc R . .
C144_2 C 0.0094(12) -0.0658(8) 0.5795(7) 0.094(8) Uani 1 1 d . . .
H14G_2 H 0.0187 -0.0628 0.6136 0.113 Uiso 1 1 calc R . .
H14H_2 H 0.0113 -0.0997 0.5662 0.113 Uiso 1 1 calc R . .
C145_2 C -0.0613(12) -0.0487(10) 0.5720(8) 0.111(9) Uani 1 1 d . . .
H14I_2 H -0.0632 -0.0146 0.5848 0.133 Uiso 1 1 calc R . .
H14J_2 H -0.0712 -0.0523 0.5380 0.133 Uiso 1 1 calc R . .
C146_2 C -0.1126(13) -0.0767(9) 0.5958(11) 0.144(11) Uani 1 1 d . . .
H14K_2 H -0.1564 -0.0658 0.5898 0.217 Uiso 1 1 calc R . .
H14L_2 H -0.1041 -0.0720 0.6297 0.217 Uiso 1 1 calc R . .
H14M_2 H -0.1105 -0.1105 0.5834 0.217 Uiso 1 1 calc R . .
C15_2 C 0.2356(13) -0.1117(7) 0.6392(7) 0.075(7) Uani 1 1 d . . .
H15_2 H 0.1977 -0.1290 0.6473 0.090 Uiso 1 1 calc R . .
C16_2 C 0.2988(14) -0.1283(7) 0.6439(6) 0.064(6) Uani 1 1 d . . .
H16_2 H 0.3006 -0.1573 0.6561 0.077 Uiso 1 1 calc R . .
C17_2 C 0.3610(12) -0.1078(7) 0.6331(6) 0.060(6) Uani 1 1 d . . .
C171_2 C 0.4252(10) -0.1308(7) 0.6423(7) 0.065(6) Uani 1 1 d . . .
H17A_2 H 0.4534 -0.1062 0.6616 0.078 Uiso 1 1 calc R . .
H17B_2 H 0.4471 -0.1383 0.6117 0.078 Uiso 1 1 calc R . .
C172_2 C 0.4260(14) -0.1776(7) 0.6672(8) 0.104(9) Uani 1 1 d . . .
H17C_2 H 0.4005 -0.1719 0.6965 0.124 Uiso 1 1 calc R . .
H17D_2 H 0.4033 -0.2038 0.6462 0.124 Uiso 1 1 calc R . .
C173_2 C 0.4969(13) -0.1941(8) 0.6797(8) 0.103(9) Uani 1 1 d . . .
H17E_2 H 0.5262 -0.1932 0.6525 0.123 Uiso 1 1 calc R . .
H17F_2 H 0.5159 -0.1719 0.7064 0.123 Uiso 1 1 calc R . .
C174_2 C 0.4931(17) -0.2461(8) 0.6928(9) 0.136(11) Uani 1 1 d . . .
C175_2 C 0.458(2) -0.2350(15) 0.7501(14) 0.209(17) Uiso 1 1 d . . .
H17I_2 H 0.4910 -0.2276 0.7759 0.251 Uiso 1 1 calc R . .
H17J_2 H 0.4227 -0.2123 0.7532 0.251 Uiso 1 1 calc R . .
C176_2 C 0.442(4) -0.271(2) 0.743(3) 0.44(5) Uiso 1 1 d . . .
H17K_2 H 0.4212 -0.2807 0.7706 0.659 Uiso 1 1 calc R . .
H17L_2 H 0.4802 -0.2908 0.7345 0.659 Uiso 1 1 calc R . .
H17M_2 H 0.4109 -0.2756 0.7166 0.659 Uiso 1 1 calc R . .
C18_2 C 0.3517(11) -0.0643(6) 0.6136(5) 0.047(5) Uani 1 1 d . . .
C19_2 C 0.4031(11) -0.0329(7) 0.5970(6) 0.051(5) Uiso 1 1 d . . .
N20_2 N 0.4686(8) -0.0403(4) 0.5949(4) 0.045(4) Uani 1 1 d . . .
N21_2 N 0.5038(7) 0.0310(5) 0.5584(4) 0.043(4) Uiso 1 1 d . . .
C22_2 C 0.5168(10) -0.0114(6) 0.5737(5) 0.048(5) Uiso 1 1 d . . .
C23_2 C 0.5877(10) -0.0227(8) 0.5710(5) 0.044(5) Uani 1 1 d . . .
C24_2 C 0.6266(13) -0.0626(8) 0.5844(6) 0.068(7) Uani 1 1 d . . .
C241_2 C 0.5945(10) -0.0986(6) 0.6135(5) 0.061(6) Uani 1 1 d . . .
H24A_2 H 0.6196 -0.1278 0.6097 0.073 Uiso 1 1 calc R . .
H24B_2 H 0.5491 -0.1071 0.6021 0.073 Uiso 1 1 calc R . .
C242_2 C 0.5934(11) -0.0768(8) 0.6661(7) 0.090(7) Uani 1 1 d . . .
H24C_2 H 0.5764 -0.1017 0.6838 0.107 Uiso 1 1 calc R . .
H24D_2 H 0.5611 -0.0516 0.6695 0.107 Uiso 1 1 calc R . .
C243_2 C 0.6601(11) -0.0546(7) 0.6913(6) 0.078(7) Uani 1 1 d . . .
H24E_2 H 0.6793 -0.0309 0.6729 0.094 Uiso 1 1 calc R . .
H24F_2 H 0.6494 -0.0377 0.7227 0.094 Uiso 1 1 calc R . .
C244_2 C 0.7127(12) -0.0913(10) 0.6972(9) 0.112(9) Uani 1 1 d . . .
H24G_2 H 0.6962 -0.1123 0.7193 0.134 Uiso 1 1 calc R . .
H24H_2 H 0.7194 -0.1112 0.6666 0.134 Uiso 1 1 calc R . .
C245_2 C 0.7796(14) -0.0681(10) 0.7156(8) 0.125(10) Uani 1 1 d . . .
H24I_2 H 0.8111 -0.0935 0.7160 0.150 Uiso 1 1 calc R . .
H24J_2 H 0.7960 -0.0477 0.6928 0.150 Uiso 1 1 calc R . .
C246_2 C 0.7804(13) -0.0384(10) 0.7639(8) 0.146(12) Uani 1 1 d . . .
H24K_2 H 0.8247 -0.0247 0.7711 0.219 Uiso 1 1 calc R . .
H24L_2 H 0.7674 -0.0585 0.7873 0.219 Uiso 1 1 calc R . .
H24M_2 H 0.7495 -0.0129 0.7643 0.219 Uiso 1 1 calc R . .
C25_2 C 0.6926(11) -0.0586(8) 0.5741(6) 0.061(6) Uani 1 1 d . . .
H25_2 H 0.7198 -0.0828 0.5814 0.073 Uiso 1 1 calc R . .
C26_2 C 0.7221(13) -0.0221(10) 0.5540(7) 0.085(8) Uani 1 1 d . . .
H26_2 H 0.7672 -0.0244 0.5461 0.102 Uiso 1 1 calc R . .
C27_2 C 0.6897(12) 0.0188(10) 0.5442(6) 0.058(6) Uani 1 1 d . . .
C271_2 C 0.7237(11) 0.0636(8) 0.5379(7) 0.082(7) Uani 1 1 d . . .
H27A_2 H 0.7015 0.0763 0.5122 0.099 Uiso 1 1 calc R . .
H27B_2 H 0.7690 0.0567 0.5277 0.099 Uiso 1 1 calc R . .
C272_2 C 0.7273(12) 0.1026(7) 0.5812(7) 0.094(8) Uani 1 1 d . . .
H27C_2 H 0.6824 0.1127 0.5894 0.112 Uiso 1 1 calc R . .
H27D_2 H 0.7530 0.1304 0.5732 0.112 Uiso 1 1 calc R . .
C273_2 C 0.7599(12) 0.0856(8) 0.6251(7) 0.097(8) Uani 1 1 d . . .
H27E_2 H 0.7344 0.0575 0.6326 0.117 Uiso 1 1 calc R . .
H27F_2 H 0.8048 0.0756 0.6167 0.117 Uiso 1 1 calc R . .
C274_2 C 0.7640(14) 0.1235(9) 0.6695(9) 0.140(12) Uani 1 1 d . . .
H27G_2 H 0.7189 0.1289 0.6813 0.167 Uiso 1 1 calc R . .
H27H_2 H 0.7815 0.1536 0.6604 0.167 Uiso 1 1 calc R . .
C275_2 C 0.809(2) 0.1109(14) 0.7122(9) 0.23(2) Uani 1 1 d . . .
H27I_2 H 0.8547 0.1094 0.7011 0.279 Uiso 1 1 calc R . .
H27J_2 H 0.8073 0.1379 0.7380 0.279 Uiso 1 1 calc R . .
C276_2 C 0.793(3) 0.0674(17) 0.7321(17) 0.29(3) Uiso 1 1 d . . .
H27K_2 H 0.8271 0.0630 0.7551 0.436 Uiso 1 1 calc R . .
H27L_2 H 0.7915 0.0402 0.7070 0.436 Uiso 1 1 calc R . .
H27M_2 H 0.7505 0.0699 0.7476 0.436 Uiso 1 1 calc R . .
C28_2 C 0.6189(14) 0.0151(8) 0.5524(6) 0.071(7) Uani 1 1 d . . .
C29_2 C 0.5636(10) 0.0511(10) 0.5424(7) 0.070(7) Uani 1 1 d . . .
N30_2 N 0.5735(11) 0.0906(7) 0.5213(5) 0.071(6) Uani 1 1 d . . .
N31_2 N 0.4579(10) 0.1132(6) 0.5207(4) 0.048(4) Uani 1 1 d . . .
C32_2 C 0.5248(13) 0.1193(10) 0.5125(7) 0.074(9) Uani 1 1 d . . .
C33_2 C 0.5441(16) 0.1644(8) 0.4912(6) 0.072(8) Uani 1 1 d . . .
C34_2 C 0.6033(13) 0.1854(8) 0.4799(6) 0.063(7) Uani 1 1 d . . .
C341_2 C 0.6725(13) 0.1645(9) 0.4834(8) 0.096(8) Uani 1 1 d . . .
C342_2 C 0.7256(16) 0.2084(12) 0.4813(11) 0.076(9) Uiso 0.70 1 d P . .
C842_2 C 0.739(4) 0.172(2) 0.474(2) 0.056(17) Uiso 0.30 1 d P . .
C343_2 C 0.792(2) 0.1859(13) 0.4966(12) 0.085(11) Uiso 0.60 1 d P . .
C843_2 C 0.747(3) 0.2215(17) 0.5143(17) 0.067(14) Uiso 0.40 1 d P . .
C344_2 C 0.852(2) 0.2310(14) 0.4965(14) 0.082(14) Uiso 0.60 1 d P . .
C844_2 C 0.836(3) 0.241(2) 0.517(2) 0.075(19) Uiso 0.40 1 d P . .
C345_2 C 0.8442(11) 0.2714(9) 0.5518(9) 0.097(8) Uani 1 1 d . . .
C346_2 C 0.9126(11) 0.2995(8) 0.5584(7) 0.084(7) Uani 1 1 d . . .
C35_2 C 0.5940(13) 0.2269(10) 0.4599(6) 0.082(8) Uani 1 1 d . . .
H35_2 H 0.6310 0.2419 0.4478 0.098 Uiso 1 1 calc R . .
C36_2 C 0.5298(15) 0.2478(8) 0.4570(6) 0.083(8) Uani 1 1 d . . .
H36_2 H 0.5281 0.2763 0.4439 0.100 Uiso 1 1 calc R . .
C37_2 C 0.4718(13) 0.2287(8) 0.4722(7) 0.069(7) Uani 1 1 d . . .
C371_2 C 0.4084(11) 0.2573(9) 0.4760(9) 0.112(10) Uani 1 1 d . . .
H37A_2 H 0.3695 0.2355 0.4691 0.134 Uiso 1 1 calc R . .
H37B_2 H 0.4094 0.2798 0.4531 0.134 Uiso 1 1 calc R . .
C372_2 C 0.4039(10) 0.2872(7) 0.5313(8) 0.081(7) Uani 1 1 d . . .
H37C_2 H 0.3952 0.2638 0.5529 0.097 Uiso 1 1 calc R . .
H37D_2 H 0.4474 0.3027 0.5399 0.097 Uiso 1 1 calc R . .
C373_2 C 0.3545(15) 0.3233(11) 0.5396(10) 0.142(11) Uiso 1 1 d . . .
H37E_2 H 0.3589 0.3433 0.5144 0.171 Uiso 1 1 calc R . .
H37F_2 H 0.3108 0.3068 0.5354 0.171 Uiso 1 1 calc R . .
C374_2 C 0.3539(16) 0.3538(10) 0.5824(9) 0.152(13) Uani 1 1 d . . .
H37G_2 H 0.3992 0.3677 0.5869 0.182 Uiso 1 1 calc R . .
H37H_2 H 0.3477 0.3330 0.6067 0.182 Uiso 1 1 calc R . .
C375_2 C 0.3055(19) 0.3980(14) 0.5972(13) 0.194(15) Uiso 1 1 d . . .
H37I_2 H 0.3099 0.4106 0.6310 0.233 Uiso 1 1 calc R . .
H37J_2 H 0.3151 0.4240 0.5787 0.233 Uiso 1 1 calc R . .
C376_2 C 0.2379(18) 0.3756(10) 0.5858(9) 0.193(18) Uani 1 1 d . . .
H37K_2 H 0.2051 0.4000 0.5913 0.289 Uiso 1 1 calc R . .
H37L_2 H 0.2287 0.3513 0.6058 0.289 Uiso 1 1 calc R . .
H37M_2 H 0.2361 0.3611 0.5528 0.289 Uiso 1 1 calc R . .
C38_2 C 0.4772(12) 0.1825(8) 0.4884(6) 0.059(6) Uani 1 1 d . . .
C39_2 C 0.4268(13) 0.1512(9) 0.5083(6) 0.057(6) Uani 1 1 d . . .
N402_2 N 0.3642(10) 0.1608(5) 0.5107(4) 0.054(4) Uani 1 1 d . . .
Zn3_3 Zn 0.01670(10) 0.36790(6) 0.45442(6) 0.0389(6) Uani 1 1 d . . .
N1_3 N 0.0461(8) 0.3409(4) 0.3862(4) 0.037(4) Uani 1 1 d . . .
C2_3 C 0.0100(10) 0.3052(5) 0.3568(5) 0.035(4) Uani 1 1 d . . .
C3_3 C 0.0533(8) 0.2867(5) 0.3168(4) 0.025(4) Uiso 1 1 d . . .
C4_3 C 0.0441(9) 0.2468(5) 0.2803(5) 0.039(5) Uani 1 1 d . . .
O41_3 O -0.0131(6) 0.2169(4) 0.2748(3) 0.045(3) Uani 1 1 d . . .
C42_3 C -0.0163(9) 0.1844(6) 0.3104(5) 0.054(5) Uani 1 1 d . . .
C43_3 C -0.0613(13) 0.1404(9) 0.2927(8) 0.067(7) Uiso 0.80 1 d P . .
C93_3 C -0.002(4) 0.137(3) 0.293(3) 0.04(2) Uiso 0.20 1 d P . .
C44_3 C -0.052(2) 0.1151(13) 0.2418(12) 0.052(10) Uiso 0.50 1 d P . .
C94_3 C -0.020(2) 0.1032(14) 0.2587(13) 0.052(11) Uiso 0.50 1 d P . .
C45_3 C -0.0793(19) 0.0673(13) 0.2274(12) 0.114(12) Uiso 0.70 1 d P . .
C95_3 C 0.006(5) 0.067(4) 0.249(3) 0.14(4) Uiso 0.30 1 d P . .
C5_3 C 0.0955(9) 0.2387(5) 0.2442(5) 0.037(4) Uani 1 1 d . . .
C51_3 C 0.0854(9) 0.1932(6) 0.2063(5) 0.035(4) Uani 1 1 d . . .
C52_3 C 0.1264(8) 0.1565(6) 0.2011(5) 0.037(4) Uani 1 1 d . . .
H52_3 H 0.1627 0.1567 0.2218 0.045 Uiso 1 1 calc R . .
C53_3 C 0.1153(8) 0.1179(5) 0.1648(5) 0.038(4) Uani 1 1 d . . .
H53_3 H 0.1418 0.0912 0.1638 0.045 Uiso 1 1 calc R . .
N54_3 N 0.0682(7) 0.1176(5) 0.1313(4) 0.041(4) Uani 1 1 d . . .
C55_3 C 0.0276(8) 0.1543(6) 0.1378(5) 0.035(4) Uani 1 1 d . . .
H55_3 H -0.0083 0.1530 0.1165 0.042 Uiso 1 1 calc R . .
C56_3 C 0.0334(8) 0.1945(6) 0.1732(5) 0.041(5) Uani 1 1 d . . .
H56_3 H 0.0050 0.2202 0.1748 0.049 Uiso 1 1 calc R . .
C6_3 C 0.1552(8) 0.2668(6) 0.2506(5) 0.037(4) Uani 1 1 d . . .
C61_3 C 0.2112(10) 0.2573(5) 0.2153(5) 0.039(5) Uani 1 1 d . . .
C62_3 C 0.1972(10) 0.2552(6) 0.1651(6) 0.054(5) Uani 1 1 d . . .
H62_3 H 0.1542 0.2602 0.1547 0.065 Uiso 1 1 calc R . .
C63_3 C 0.2480(12) 0.2457(6) 0.1324(6) 0.060(6) Uani 1 1 d . . .
H63_3 H 0.2383 0.2447 0.1001 0.072 Uiso 1 1 calc R . .
N64_3 N 0.3097(10) 0.2379(6) 0.1452(6) 0.069(5) Uani 1 1 d . . .
C65_3 C 0.3233(11) 0.2395(6) 0.1933(7) 0.069(6) Uani 1 1 d . . .
H65_3 H 0.3669 0.2349 0.2029 0.082 Uiso 1 1 calc R . .
C66_3 C 0.2742(10) 0.2478(6) 0.2279(5) 0.047(5) Uani 1 1 d . . .
H66_3 H 0.2846 0.2467 0.2598 0.056 Uiso 1 1 calc R . .
C7_3 C 0.1652(9) 0.3048(6) 0.2893(5) 0.032(4) Uani 1 1 d . . .
O71_3 O 0.2223(6) 0.3331(4) 0.2905(3) 0.045(3) Uani 1 1 d . . .
C72_3 C 0.2080(9) 0.3803(6) 0.2762(6) 0.058(5) Uani 1 1 d . . .
H72A_3 H 0.1903 0.4013 0.3033 0.069 Uiso 1 1 calc R . .
H72B_3 H 0.1744 0.3759 0.2509 0.069 Uiso 1 1 calc R . .
C73_3 C 0.2708(11) 0.4033(8) 0.2591(7) 0.077(6) Uani 1 1 d . . .
H73A_3 H 0.2890 0.3820 0.2324 0.093 Uiso 1 1 calc R . .
H73B_3 H 0.3040 0.4084 0.2846 0.093 Uiso 1 1 calc R . .
C74_3 C 0.2552(12) 0.4523(8) 0.2431(8) 0.094(8) Uani 1 1 d . . .
H74A_3 H 0.2254 0.4468 0.2155 0.113 Uiso 1 1 calc R . .
H74B_3 H 0.2327 0.4723 0.2687 0.113 Uiso 1 1 calc R . .
C75_3 C 0.3166(14) 0.4774(10) 0.2309(10) 0.149(11) Uani 1 1 d . . .
H75A_3 H 0.3060 0.5074 0.2206 0.223 Uiso 1 1 calc R . .
H75B_3 H 0.3389 0.4575 0.2056 0.223 Uiso 1 1 calc R . .
H75C_3 H 0.3455 0.4837 0.2585 0.223 Uiso 1 1 calc R . .
C8_3 C 0.1154(9) 0.3099(6) 0.3233(6) 0.043(5) Uani 1 1 d . . .
C9_3 C 0.1080(10) 0.3443(5) 0.3683(6) 0.035(4) Uani 1 1 d . . .
N10_3 N 0.1601(8) 0.3738(5) 0.3881(4) 0.049(4) Uani 1 1 d . . .
N11_3 N 0.1019(7) 0.4103(5) 0.4598(5) 0.042(4) Uani 1 1 d . . .
C12_3 C 0.1577(10) 0.4011(5) 0.4330(6) 0.044(5) Uani 1 1 d . . .
C13_3 C 0.2160(9) 0.4323(6) 0.4540(6) 0.045(5) Uani 1 1 d . . .
C14_3 C 0.2810(11) 0.4367(7) 0.4388(6) 0.061(6) Uani 1 1 d . . .
C141_3 C 0.3122(10) 0.4125(6) 0.3953(6) 0.070(6) Uani 1 1 d . . .
H14A_3 H 0.3466 0.4342 0.3853 0.084 Uiso 1 1 calc R . .
H14B_3 H 0.2786 0.4065 0.3701 0.084 Uiso 1 1 calc R . .
C142_3 C 0.3425(10) 0.3662(7) 0.4006(6) 0.074(7) Uani 1 1 d . . .
H14C_3 H 0.3076 0.3452 0.4110 0.089 Uiso 1 1 calc R . .
H14D_3 H 0.3754 0.3727 0.4263 0.089 Uiso 1 1 calc R . .
C143_3 C 0.3762(11) 0.3383(7) 0.3577(7) 0.090(7) Uani 1 1 d . . .
H14E_3 H 0.3430 0.3292 0.3325 0.108 Uiso 1 1 calc R . .
H14F_3 H 0.3927 0.3088 0.3668 0.108 Uiso 1 1 calc R . .
C144_3 C 0.4345(10) 0.3664(9) 0.3380(7) 0.090(8) Uani 1 1 d . . .
H14G_3 H 0.4542 0.3457 0.3116 0.108 Uiso 1 1 calc R . .
H14H_3 H 0.4170 0.3939 0.3255 0.108 Uiso 1 1 calc R . .
C145_3 C 0.4883(12) 0.3841(9) 0.3743(8) 0.118(10) Uani 1 1 d . . .
H14I_3 H 0.5027 0.3572 0.3893 0.142 Uiso 1 1 calc R . .
H14J_3 H 0.4700 0.4077 0.3991 0.142 Uiso 1 1 calc R . .
C146_3 C 0.5508(13) 0.4079(13) 0.3515(9) 0.181(16) Uani 1 1 d . . .
H14K_3 H 0.5856 0.4156 0.3753 0.271 Uiso 1 1 calc R . .
H14L_3 H 0.5380 0.4370 0.3402 0.271 Uiso 1 1 calc R . .
H14M_3 H 0.5669 0.3857 0.3253 0.271 Uiso 1 1 calc R . .
C15_3 C 0.3257(9) 0.4666(6) 0.4698(6) 0.061(6) Uani 1 1 d . . .
H15_3 H 0.3702 0.4703 0.4612 0.073 Uiso 1 1 calc R . .
C16_3 C 0.3031(11) 0.4915(7) 0.5146(7) 0.075(7) Uani 1 1 d . . .
H16_3 H 0.3332 0.5112 0.5345 0.090 Uiso 1 1 calc R . .
C17_3 C 0.2354(10) 0.4866(6) 0.5290(5) 0.059(6) Uani 1 1 d . . .
C171_3 C 0.2105(9) 0.5152(6) 0.5761(5) 0.057(6) Uani 1 1 d . . .
H17A_3 H 0.1837 0.5412 0.5685 0.069 Uiso 1 1 calc R . .
H17B_3 H 0.1815 0.4938 0.5918 0.069 Uiso 1 1 calc R . .
C172_3 C 0.2657(9) 0.5367(6) 0.6112(5) 0.066(6) Uani 1 1 d . . .
H17C_3 H 0.2901 0.5625 0.5985 0.079 Uiso 1 1 calc R . .
H17D_3 H 0.2970 0.5120 0.6156 0.079 Uiso 1 1 calc R . .
C173_3 C 0.2343(9) 0.5567(7) 0.6601(6) 0.068(6) Uani 1 1 d . . .
H17E_3 H 0.2117 0.5302 0.6730 0.082 Uiso 1 1 calc R . .
H17F_3 H 0.2008 0.5796 0.6548 0.082 Uiso 1 1 calc R . .
C174_3 C 0.2880(10) 0.5828(7) 0.6986(5) 0.076(6) Uani 1 1 d . . .
H17G_3 H 0.3246 0.5616 0.7012 0.091 Uiso 1 1 calc R . .
H17H_3 H 0.3061 0.6121 0.6881 0.091 Uiso 1 1 calc R . .
C175_3 C 0.2548(10) 0.5954(7) 0.7476(6) 0.083(7) Uani 1 1 d . . .
H17I_3 H 0.2458 0.5659 0.7610 0.099 Uiso 1 1 calc R . .
H17J_3 H 0.2123 0.6099 0.7433 0.099 Uiso 1 1 calc R . .
C176_3 C 0.2989(13) 0.6307(7) 0.7832(7) 0.116(10) Uani 1 1 d . . .
H17K_3 H 0.2762 0.6373 0.8132 0.174 Uiso 1 1 calc R . .
H17L_3 H 0.3070 0.6603 0.7704 0.174 Uiso 1 1 calc R . .
H17M_3 H 0.3407 0.6163 0.7880 0.174 Uiso 1 1 calc R . .
C18_3 C 0.1918(9) 0.4572(5) 0.4963(6) 0.040(5) Uani 1 1 d . . .
C19_3 C 0.1200(9) 0.4431(5) 0.4998(5) 0.036(5) Uani 1 1 d . . .
N20_3 N 0.0781(8) 0.4642(4) 0.5338(4) 0.043(4) Uani 1 1 d . . .
N21_3 N -0.0215(8) 0.4173(4) 0.5047(4) 0.039(4) Uani 1 1 d . . .
C22_3 C 0.0141(9) 0.4528(6) 0.5365(5) 0.042(5) Uani 1 1 d . . .
C23_3 C -0.0298(9) 0.4760(6) 0.5730(5) 0.042(5) Uani 1 1 d . . .
C24_3 C -0.0170(9) 0.5152(5) 0.6114(6) 0.041(5) Uani 1 1 d . . .
C241_3 C 0.0497(9) 0.5403(5) 0.6236(5) 0.049(5) Uani 1 1 d . . .
H24A_3 H 0.0636 0.5565 0.5970 0.059 Uiso 1 1 calc R . .
H24B_3 H 0.0820 0.5161 0.6269 0.059 Uiso 1 1 calc R . .
C242_3 C 0.0520(9) 0.5772(6) 0.6688(5) 0.058(6) Uani 1 1 d . . .
H24C_3 H 0.0921 0.5978 0.6688 0.070 Uiso 1 1 calc R . .
H24D_3 H 0.0135 0.5973 0.6692 0.070 Uiso 1 1 calc R . .
C243_3 C 0.0517(9) 0.5533(6) 0.7128(5) 0.060(6) Uani 1 1 d . . .
H24E_3 H 0.0936 0.5372 0.7145 0.072 Uiso 1 1 calc R . .
H24F_3 H 0.0158 0.5286 0.7098 0.072 Uiso 1 1 calc R . .
C244_3 C 0.0427(11) 0.5881(8) 0.7600(7) 0.101(9) Uani 1 1 d . . .
H24G_3 H 0.0515 0.5710 0.7867 0.121 Uiso 1 1 calc R . .
H24H_3 H 0.0758 0.6146 0.7614 0.121 Uiso 1 1 calc R . .
C245_3 C -0.0222(12) 0.6075(8) 0.7656(6) 0.097(8) Uani 1 1 d . . .
H24I_3 H -0.0551 0.5814 0.7560 0.116 Uiso 1 1 calc R . .
H24J_3 H -0.0263 0.6307 0.7435 0.116 Uiso 1 1 calc R . .
C246_3 C -0.0411(12) 0.6330(9) 0.8167(7) 0.148(13) Uani 1 1 d . . .
H24K_3 H -0.0857 0.6445 0.8159 0.222 Uiso 1 1 calc R . .
H24L_3 H -0.0102 0.6598 0.8264 0.222 Uiso 1 1 calc R . .
H24M_3 H -0.0391 0.6104 0.8390 0.222 Uiso 1 1 calc R . .
C25_3 C -0.0749(10) 0.5286(6) 0.6387(5) 0.046(5) Uani 1 1 d . . .
H25_3 H -0.0705 0.5537 0.6642 0.055 Uiso 1 1 calc R . .
C26_3 C -0.1373(9) 0.5060(5) 0.6290(5) 0.039(5) Uani 1 1 d . . .
H26_3 H -0.1732 0.5177 0.6475 0.047 Uiso 1 1 calc R . .
C27_3 C -0.1494(9) 0.4675(7) 0.5936(6) 0.049(5) Uani 1 1 d . . .
C271_3 C -0.2151(9) 0.4416(6) 0.5849(5) 0.055(6) Uani 1 1 d . . .
H27A_3 H -0.2076 0.4080 0.5725 0.066 Uiso 1 1 calc R . .
H27B_3 H -0.2387 0.4553 0.5604 0.066 Uiso 1 1 calc R . .
C272_3 C -0.2600(12) 0.4433(8) 0.6290(7) 0.096(8) Uani 1 1 d . . .
H27C_3 H -0.3022 0.4259 0.6198 0.116 Uiso 1 1 calc R . .
H27D_3 H -0.2696 0.4766 0.6407 0.116 Uiso 1 1 calc R . .
C273_3 C -0.2261(12) 0.4200(9) 0.6708(8) 0.103(9) Uani 1 1 d . . .
H27E_3 H -0.1859 0.4394 0.6813 0.124 Uiso 1 1 calc R . .
H27F_3 H -0.2566 0.4225 0.6976 0.124 Uiso 1 1 calc R . .
C274_3 C -0.2074(11) 0.3688(8) 0.6593(9) 0.099(9) Uani 1 1 d . . .
H27G_3 H -0.1704 0.3664 0.6370 0.118 Uiso 1 1 calc R . .
H27H_3 H -0.2451 0.3494 0.6441 0.118 Uiso 1 1 calc R . .
C275_3 C -0.1867(13) 0.3489(9) 0.7058(7) 0.103(9) Uani 1 1 d . . .
H27I_3 H -0.2229 0.3522 0.7287 0.123 Uiso 1 1 calc R . .
H27J_3 H -0.1476 0.3672 0.7203 0.123 Uiso 1 1 calc R . .
C276_3 C -0.1700(13) 0.2934(8) 0.6919(8) 0.116(10) Uani 1 1 d . . .
H27K_3 H -0.1587 0.2803 0.7202 0.174 Uiso 1 1 calc R . .
H27L_3 H -0.1329 0.2907 0.6703 0.174 Uiso 1 1 calc R . .
H27M_3 H -0.2085 0.2759 0.6766 0.174 Uiso 1 1 calc R . .
C28_3 C -0.0943(10) 0.4547(5) 0.5648(6) 0.047(5) Uani 1 1 d . . .
C29_3 C -0.0852(11) 0.4172(5) 0.5183(6) 0.039(5) Uani 1 1 d . . .
N30_3 N -0.1389(7) 0.3929(5) 0.4983(4) 0.045(4) Uani 1 1 d . . .
N31_3 N -0.0778(7) 0.3449(5) 0.4333(5) 0.052(4) Uani 1 1 d . . .
C32_3 C -0.1329(11) 0.3627(6) 0.4548(6) 0.052(5) Uani 1 1 d . . .
C33_3 C -0.1942(11) 0.3388(6) 0.4296(6) 0.055(5) Uani 1 1 d . . .
C34_3 C -0.2660(10) 0.3424(6) 0.4367(6) 0.049(5) Uani 1 1 d . . .
C341_3 C -0.2940(9) 0.3698(6) 0.4818(6) 0.057(5) Uani 1 1 d . . .
H34A_3 H -0.2810 0.3539 0.5085 0.069 Uiso 1 1 calc R . .
H34B_3 H -0.2728 0.4020 0.4868 0.069 Uiso 1 1 calc R . .
C342_3 C -0.3680(10) 0.3750(6) 0.4835(7) 0.070(6) Uani 1 1 d . . .
H34C_3 H -0.3898 0.3430 0.4794 0.084 Uiso 1 1 calc R . .
H34D_3 H -0.3816 0.3908 0.4570 0.084 Uiso 1 1 calc R . .
C343_3 C -0.3919(10) 0.4039(7) 0.5304(6) 0.069(6) Uani 1 1 d . . .
H34E_3 H -0.3646 0.4336 0.5371 0.083 Uiso 1 1 calc R . .
H34F_3 H -0.3844 0.3854 0.5562 0.083 Uiso 1 1 calc R . .
C344_3 C -0.4673(13) 0.4171(10) 0.5306(9) 0.141(12) Uani 1 1 d . . .
H34G_3 H -0.4759 0.4337 0.5035 0.169 Uiso 1 1 calc R . .
H34H_3 H -0.4950 0.3875 0.5267 0.169 Uiso 1 1 calc R . .
C345_3 C -0.4871(13) 0.4492(10) 0.5766(11) 0.140(11) Uani 1 1 d . . .
C346_3 C -0.468(3) 0.430(2) 0.628(2) 0.14(2) Uiso 0.50 1 d P . .
C846_3 C -0.542(4) 0.480(2) 0.563(2) 0.17(2) Uiso 0.50 1 d P . .
C35_3 C -0.3065(9) 0.3161(6) 0.4026(6) 0.050(5) Uani 1 1 d . . .
H35_3 H -0.3526 0.3163 0.4069 0.060 Uiso 1 1 calc R . .
C36_3 C -0.2808(9) 0.2878(6) 0.3600(6) 0.051(5) Uani 1 1 d . . .
H36_3 H -0.3110 0.2726 0.3370 0.061 Uiso 1 1 calc R . .
C37_3 C -0.2115(11) 0.2824(6) 0.3520(6) 0.058(6) Uani 1 1 d . . .
C371_3 C -0.1887(8) 0.2542(6) 0.3080(5) 0.045(5) Uani 1 1 d . . .
H37A_3 H -0.2242 0.2309 0.2959 0.055 Uiso 1 1 calc R . .
H37B_3 H -0.1506 0.2363 0.3156 0.055 Uiso 1 1 calc R . .
C372_3 C -0.1693(9) 0.2821(7) 0.2695(5) 0.060(6) Uani 1 1 d . . .
H37C_3 H -0.1280 0.3004 0.2791 0.072 Uiso 1 1 calc R . .
H37D_3 H -0.2035 0.3051 0.2667 0.072 Uiso 1 1 calc R . .
C373_3 C -0.1590(10) 0.2525(7) 0.2197(6) 0.076(7) Uani 1 1 d . . .
H37E_3 H -0.1330 0.2249 0.2238 0.092 Uiso 1 1 calc R . .
H37F_3 H -0.2026 0.2402 0.2071 0.092 Uiso 1 1 calc R . .
C374_3 C -0.1247(10) 0.2781(6) 0.1820(5) 0.064(6) Uani 1 1 d . . .
H37G_3 H -0.1483 0.3071 0.1787 0.077 Uiso 1 1 calc R . .
H37H_3 H -0.0793 0.2879 0.1924 0.077 Uiso 1 1 calc R . .
C375_3 C -0.1229(10) 0.2462(7) 0.1337(6) 0.069(6) Uani 1 1 d . . .
H37I_3 H -0.1028 0.2159 0.1373 0.083 Uiso 1 1 calc R . .
H37J_3 H -0.1682 0.2389 0.1216 0.083 Uiso 1 1 calc R . .
C376_3 C -0.0829(11) 0.2712(8) 0.0988(6) 0.094(8) Uani 1 1 d . . .
H37K_3 H -0.0817 0.2506 0.0685 0.140 Uiso 1 1 calc R . .
H37L_3 H -0.0380 0.2783 0.1108 0.140 Uiso 1 1 calc R . .
H37M_3 H -0.1034 0.3008 0.0948 0.140 Uiso 1 1 calc R . .
C38_3 C -0.1692(9) 0.3088(6) 0.3879(5) 0.040(5) Uani 1 1 d . . .
C39_3 C -0.0966(11) 0.3144(5) 0.3905(6) 0.046(5) Uani 1 1 d . . .
N403_3 N -0.0550(8) 0.2942(4) 0.3583(4) 0.037(4) Uani 1 1 d . . .
Zn4_4 Zn 0.07300(10) 0.06647(6) 0.06562(6) 0.0337(5) Uani 1 1 d . . .
N1_4 N 0.1678(7) 0.0908(5) 0.0535(4) 0.038(4) Uani 1 1 d . . .
C2_4 C 0.1814(10) 0.1337(6) 0.0323(5) 0.042(5) Uani 1 1 d . . .
C3_4 C 0.2541(9) 0.1432(7) 0.0380(5) 0.041(5) Uani 1 1 d . . .
C4_4 C 0.2977(10) 0.1809(6) 0.0251(5) 0.038(4) Uani 1 1 d . . .
O41_4 O 0.2750(5) 0.2163(4) -0.0009(4) 0.042(3) Uani 1 1 d . . .
C42_4 C 0.2691(9) 0.2002(6) -0.0516(5) 0.050(5) Uani 1 1 d . . .
H42A_4 H 0.2256 0.1841 -0.0590 0.060 Uiso 1 1 calc R . .
H42B_4 H 0.3033 0.1773 -0.0617 0.060 Uiso 1 1 calc R . .
C43_4 C 0.2771(9) 0.2433(6) -0.0781(6) 0.060(6) Uani 1 1 d . . .
H43A_4 H 0.3222 0.2573 -0.0729 0.072 Uiso 1 1 calc R . .
H43B_4 H 0.2462 0.2677 -0.0650 0.072 Uiso 1 1 calc R . .
C44_4 C 0.2641(11) 0.2305(8) -0.1319(6) 0.086(7) Uani 1 1 d . . .
H44A_4 H 0.2183 0.2180 -0.1371 0.103 Uiso 1 1 calc R . .
H44B_4 H 0.2687 0.2598 -0.1464 0.103 Uiso 1 1 calc R . .
C45_4 C 0.3096(11) 0.1944(6) -0.1564(6) 0.084(8) Uani 1 1 d . . .
H45A_4 H 0.2968 0.1866 -0.1895 0.126 Uiso 1 1 calc R . .
H45B_4 H 0.3067 0.1657 -0.1415 0.126 Uiso 1 1 calc R . .
H45C_4 H 0.3548 0.2076 -0.1540 0.126 Uiso 1 1 calc R . .
C5_4 C 0.3646(9) 0.1798(6) 0.0349(5) 0.035(4) Uani 1 1 d . . .
C51_4 C 0.4107(9) 0.2192(7) 0.0184(5) 0.049(5) Uani 1 1 d . . .
C52_4 C 0.4018(9) 0.2672(7) 0.0334(5) 0.049(5) Uani 1 1 d . . .
H52_4 H 0.3682 0.2759 0.0553 0.059 Uiso 1 1 calc R . .
C53_4 C 0.4418(10) 0.3045(6) 0.0169(6) 0.053(5) Uani 1 1 d . . .
H53_4 H 0.4336 0.3368 0.0276 0.064 Uiso 1 1 calc R . .
N54_4 N 0.4919(6) 0.2928(5) -0.0144(4) 0.032(3) Uani 1 1 d . . .
C55_4 C 0.5026(8) 0.2459(6) -0.0279(5) 0.035(4) Uani 1 1 d . . .
H55_4 H 0.5378 0.2381 -0.0487 0.042 Uiso 1 1 calc R . .
C56_4 C 0.4646(9) 0.2074(6) -0.0128(6) 0.050(5) Uani 1 1 d . . .
H56_4 H 0.4748 0.1754 -0.0230 0.059 Uiso 1 1 calc R . .
C6_4 C 0.3929(9) 0.1458(6) 0.0605(5) 0.039(4) Uani 1 1 d . . .
C61_4 C 0.4654(11) 0.1464(7) 0.0753(6) 0.059(6) Uani 1 1 d . . .
C62_4 C 0.5039(12) 0.1062(8) 0.0612(7) 0.073(6) Uiso 1 1 d . . .
H62_4 H 0.4863 0.0783 0.0427 0.088 Uiso 1 1 calc R . .
C63_4 C 0.5704(13) 0.1108(11) 0.0764(10) 0.103(8) Uani 1 1 d . . .
H63_4 H 0.5979 0.0852 0.0668 0.124 Uiso 1 1 calc R . .
N64_4 N 0.5970(12) 0.1498(12) 0.1041(9) 0.120(9) Uani 1 1 d . . .
C65_4 C 0.5574(18) 0.1859(9) 0.1170(8) 0.094(9) Uani 1 1 d . . .
H65_4 H 0.5763 0.2128 0.1363 0.112 Uiso 1 1 calc R . .
C66_4 C 0.4914(11) 0.1877(7) 0.1048(7) 0.066(6) Uani 1 1 d . . .
H66_4 H 0.4658 0.2142 0.1152 0.079 Uiso 1 1 calc R . .
C7_4 C 0.3475(10) 0.1096(6) 0.0754(5) 0.040(5) Uani 1 1 d . . .
O71_4 O 0.3730(5) 0.0786(4) 0.1039(4) 0.045(3) Uani 1 1 d . . .
C72_4 C 0.3635(12) 0.0953(8) 0.1540(6) 0.089(8) Uani 1 1 d . . .
H72A_4 H 0.3587 0.1300 0.1578 0.107 Uiso 1 1 calc R . .
H72B_4 H 0.3212 0.0812 0.1631 0.107 Uiso 1 1 calc R . .
C73_4 C 0.4101(14) 0.0866(14) 0.1856(9) 0.170(17) Uani 1 1 d . . .
H73A_4 H 0.3875 0.0633 0.2030 0.204 Uiso 1 1 calc R . .
H73B_4 H 0.4134 0.1164 0.2080 0.204 Uiso 1 1 calc R . .
C74_4 C 0.4741(19) 0.0720(12) 0.1830(7) 0.160(15) Uani 1 1 d . . .
H74A_4 H 0.4963 0.0967 0.1673 0.192 Uiso 1 1 calc R . .
H74B_4 H 0.4704 0.0437 0.1586 0.192 Uiso 1 1 calc R . .
C75_4 C 0.5273(13) 0.0593(13) 0.2133(8) 0.195(18) Uani 1 1 d . . .
H75A_4 H 0.5673 0.0540 0.1949 0.293 Uiso 1 1 calc R . .
H75B_4 H 0.5141 0.0303 0.2259 0.293 Uiso 1 1 calc R . .
H75C_4 H 0.5357 0.0851 0.2393 0.293 Uiso 1 1 calc R . .
C8_4 C 0.2808(9) 0.1091(6) 0.0627(5) 0.030(4) Uani 1 1 d . . .
C9_4 C 0.2250(9) 0.0758(7) 0.0706(6) 0.038(4) Uani 1 1 d . . .
N10_4 N 0.2320(7) 0.0347(5) 0.0904(4) 0.033(3) Uani 1 1 d . . .
N11_4 N 0.1135(7) 0.0088(4) 0.0899(4) 0.033(3) Uani 1 1 d . . .
C12_4 C 0.1807(10) 0.0041(6) 0.0974(4) 0.029(4) Uani 1 1 d . . .
C13_4 C 0.1893(10) -0.0428(6) 0.1172(5) 0.038(5) Uani 1 1 d . . .
C14_4 C 0.2490(10) -0.0656(6) 0.1308(6) 0.042(5) Uani 1 1 d . . .
C141_4 C 0.3199(9) -0.0454(7) 0.1249(6) 0.062(6) Uani 1 1 d . . .
H14A_4 H 0.3177 -0.0129 0.1170 0.074 Uiso 1 1 calc R . .
H14B_4 H 0.3437 -0.0433 0.1552 0.074 Uiso 1 1 calc R . .
C142_4 C 0.3583(11) -0.0756(8) 0.0869(9) 0.115(10) Uani 1 1 d . . .
C143_4 C 0.436(2) -0.0508(16) 0.0963(15) 0.095(13) Uiso 0.60 1 d P . .
C643_4 C 0.421(3) -0.045(2) 0.069(2) 0.081(18) Uiso 0.40 1 d P . .
C144_4 C 0.479(2) -0.0825(13) 0.0670(14) 0.082(12) Uiso 0.60 1 d P . .
C644_4 C 0.481(3) -0.0765(19) 0.0982(18) 0.066(15) Uiso 0.40 1 d P . .
C145_4 C 0.550(2) -0.0627(16) 0.0686(14) 0.077(13) Uiso 0.60 1 d P . .
C645_4 C 0.541(5) -0.040(3) 0.079(3) 0.14(3) Uiso 0.40 1 d P . .
C146_4 C 0.5936(14) -0.0616(13) 0.1142(10) 0.163(14) Uani 1 1 d . . .
C15_4 C 0.2358(10) -0.1091(6) 0.1465(5) 0.044(5) Uani 1 1 d . . .
H15_4 H 0.2721 -0.1263 0.1543 0.053 Uiso 1 1 calc R . .
C16_4 C 0.1722(10) -0.1292(6) 0.1516(4) 0.035(4) Uani 1 1 d . . .
H16_4 H 0.1683 -0.1584 0.1635 0.042 Uiso 1 1 calc R . .
C17_4 C 0.1149(9) -0.1083(6) 0.1400(5) 0.033(4) Uani 1 1 d . . .
C171_4 C 0.0449(8) -0.1310(5) 0.1451(5) 0.044(5) Uani 1 1 d . . .
H17A_4 H 0.0243 -0.1385 0.1136 0.053 Uiso 1 1 calc R . .
H17B_4 H 0.0179 -0.1075 0.1642 0.053 Uiso 1 1 calc R . .
C172_4 C 0.0443(8) -0.1772(6) 0.1682(5) 0.044(5) Uani 1 1 d . . .
C173_4 C -0.0292(11) -0.1959(8) 0.1714(8) 0.043(6) Uiso 0.85 1 d P . .
C673_4 C -0.044(7) -0.188(5) 0.191(5) 0.05(4) Uiso 0.15 1 d P . .
C174_4 C -0.0361(9) -0.2464(6) 0.1898(6) 0.050(5) Uani 1 1 d . . .
C175_4 C -0.0042(11) -0.2483(7) 0.2387(7) 0.090(7) Uani 1 1 d . . .
H17C_4 H -0.0229 -0.2236 0.2621 0.108 Uiso 1 1 calc R . .
H17D_4 H 0.0436 -0.2412 0.2371 0.108 Uiso 1 1 calc R . .
C176_4 C -0.0159(12) -0.2976(7) 0.2552(8) 0.100(8) Uani 1 1 d . . .
H17E_4 H 0.0048 -0.2971 0.2860 0.149 Uiso 1 1 calc R . .
H17F_4 H 0.0035 -0.3221 0.2326 0.149 Uiso 1 1 calc R . .
H17G_4 H -0.0631 -0.3046 0.2573 0.149 Uiso 1 1 calc R . .
C18_4 C 0.1238(8) -0.0638(6) 0.1206(5) 0.031(4) Uani 1 1 d . . .
C19_4 C 0.0790(9) -0.0314(6) 0.1024(5) 0.028(4) Uiso 1 1 d . . .
N20_4 N 0.0131(7) -0.0405(5) 0.0969(4) 0.033(3) Uani 1 1 d . . .
N21_4 N -0.0139(6) 0.0286(4) 0.0570(4) 0.032(3) Uiso 1 1 d . . .
C22_4 C -0.0285(9) -0.0140(6) 0.0772(4) 0.030(4) Uani 1 1 d . . .
C23_4 C -0.1029(9) -0.0269(6) 0.0696(5) 0.041(5) Uani 1 1 d . . .
C24_4 C -0.1457(9) -0.0638(5) 0.0842(5) 0.035(4) Uani 1 1 d . . .
C241_4 C -0.1207(9) -0.0984(6) 0.1162(5) 0.048(5) Uani 1 1 d . . .
C242_4 C -0.1148(13) -0.0731(9) 0.1703(8) 0.063(7) Uiso 0.75 1 d P . .
C742_4 C -0.161(5) -0.100(3) 0.159(3) 0.08(3) Uiso 0.25 1 d P . .
C243_4 C -0.1704(18) -0.0459(12) 0.1901(11) 0.062(9) Uiso 0.60 1 d P . .
C743_4 C -0.215(3) -0.067(2) 0.188(2) 0.077(17) Uiso 0.40 1 d P . .
C244_4 C -0.230(3) -0.069(2) 0.216(2) 0.17(2) Uiso 0.65 1 d P . .
C744_4 C -0.178(5) -0.027(3) 0.232(3) 0.16(3) Uiso 0.35 1 d P . .
C245_4 C -0.295(2) -0.0345(16) 0.2252(16) 0.243(19) Uiso 1 1 d . . .
C246_4 C -0.273(2) -0.0166(13) 0.2705(12) 0.107(13) Uiso 0.70 1 d P . .
C746_4 C -0.317(4) -0.007(3) 0.270(2) 0.08(2) Uiso 0.30 1 d P . .
C25_4 C -0.2104(10) -0.0641(7) 0.0693(6) 0.051(5) Uani 1 1 d . . .
H25_4 H -0.2388 -0.0899 0.0746 0.061 Uiso 1 1 calc R . .
C26_4 C -0.2376(9) -0.0269(7) 0.0458(5) 0.051(5) Uani 1 1 d . . .
H26_4 H -0.2832 -0.0275 0.0391 0.061 Uiso 1 1 calc R . .
C27_4 C -0.1954(10) 0.0104(6) 0.0331(6) 0.047(5) Uani 1 1 d . . .
C271_4 C -0.2297(9) 0.0526(6) 0.0177(7) 0.069(6) Uani 1 1 d . . .
H27A_4 H -0.2692 0.0409 -0.0013 0.082 Uiso 1 1 calc R . .
H27B_4 H -0.1997 0.0688 -0.0023 0.082 Uiso 1 1 calc R . .
C272_4 C -0.2513(13) 0.0905(8) 0.0623(9) 0.102(9) Uani 1 1 d . . .
C273_4 C -0.2034(14) 0.1052(9) 0.0938(8) 0.048(7) Uiso 0.70 1 d P . .
C773_4 C -0.256(3) 0.0826(18) 0.1202(16) 0.038(14) Uiso 0.30 1 d P . .
C274_4 C -0.2377(16) 0.1334(10) 0.1464(10) 0.137(12) Uani 1 1 d . . .
C275_4 C -0.2732(16) 0.1045(13) 0.1706(9) 0.146(13) Uani 1 1 d . . .
C276_4 C -0.2972(16) 0.1264(11) 0.2192(8) 0.179(16) Uani 1 1 d . . .
H27C_4 H -0.3196 0.1018 0.2344 0.269 Uiso 1 1 calc R . .
H27D_4 H -0.3278 0.1513 0.2157 0.269 Uiso 1 1 calc R . .
H27E_4 H -0.2596 0.1401 0.2385 0.269 Uiso 1 1 calc R . .
C28_4 C -0.1264(8) 0.0101(5) 0.0443(5) 0.027(4) Uiso 1 1 d . . .
C29_4 C -0.0706(9) 0.0443(6) 0.0380(5) 0.042(4) Uiso 1 1 d . . .
N30_4 N -0.0792(7) 0.0844(5) 0.0184(4) 0.036(4) Uani 1 1 d . . .
N31_4 N 0.0386(7) 0.1125(5) 0.0218(4) 0.034(3) Uani 1 1 d . . .
C32_4 C -0.0278(10) 0.1160(6) 0.0103(5) 0.034(4) Uani 1 1 d . . .
C33_4 C -0.0376(10) 0.1616(6) -0.0083(5) 0.036(4) Uani 1 1 d . . .
C34_4 C -0.0954(10) 0.1817(7) -0.0231(5) 0.042(5) Uani 1 1 d . . .
C341_4 C -0.1652(9) 0.1595(6) -0.0231(5) 0.045(5) Uani 1 1 d . . .
H34A_4 H -0.1692 0.1445 0.0056 0.054 Uiso 1 1 calc R . .
H34B_4 H -0.1685 0.1337 -0.0501 0.054 Uiso 1 1 calc R . .
C342_4 C -0.2272(10) 0.1903(6) -0.0254(5) 0.061(6) Uani 1 1 d . . .
H34C_4 H -0.2224 0.2085 -0.0520 0.073 Uiso 1 1 calc R . .
H34D_4 H -0.2667 0.1690 -0.0315 0.073 Uiso 1 1 calc R . .
C343_4 C -0.2372(10) 0.2252(7) 0.0201(6) 0.070(6) Uani 1 1 d . . .
H34E_4 H -0.2058 0.2525 0.0205 0.083 Uiso 1 1 calc R . .
H34F_4 H -0.2264 0.2092 0.0472 0.083 Uiso 1 1 calc R . .
C344_4 C -0.3093(10) 0.2447(7) 0.0272(6) 0.065(6) Uani 1 1 d . . .
H34G_4 H -0.3193 0.2632 0.0018 0.079 Uiso 1 1 calc R . .
H34H_4 H -0.3415 0.2177 0.0251 0.079 Uiso 1 1 calc R . .
C345_4 C -0.3162(10) 0.2773(7) 0.0765(6) 0.067(6) Uani 1 1 d . . .
H34I_4 H -0.3099 0.2582 0.1020 0.081 Uiso 1 1 calc R . .
H34J_4 H -0.2817 0.3030 0.0797 0.081 Uiso 1 1 calc R . .
C346_4 C -0.3836(10) 0.2986(7) 0.0806(7) 0.080(6) Uani 1 1 d . . .
H34K_4 H -0.3869 0.3188 0.1110 0.120 Uiso 1 1 calc R . .
H34L_4 H -0.4176 0.2731 0.0781 0.120 Uiso 1 1 calc R . .
H34M_4 H -0.3896 0.3176 0.0554 0.120 Uiso 1 1 calc R . .
C35_4 C -0.0837(9) 0.2273(7) -0.0386(6) 0.048(5) Uani 1 1 d . . .
H35_4 H -0.1198 0.2434 -0.0485 0.058 Uiso 1 1 calc R . .
C36_4 C -0.0196(11) 0.2486(6) -0.0393(5) 0.046(5) Uani 1 1 d . . .
H36_4 H -0.0148 0.2779 -0.0510 0.055 Uiso 1 1 calc R . .
C37_4 C 0.0364(8) 0.2293(6) -0.0239(5) 0.033(4) Uani 1 1 d . . .
C371_4 C 0.1005(8) 0.2568(6) -0.0204(5) 0.044(4) Uiso 1 1 d . . .
H37A_4 H 0.1012 0.2784 -0.0443 0.053 Uiso 1 1 calc R . .
H37B_4 H 0.1363 0.2345 -0.0278 0.053 Uiso 1 1 calc R . .
C372_4 C 0.1146(10) 0.2870(6) 0.0294(6) 0.064(6) Uani 1 1 d . . .
H37C_4 H 0.1194 0.2653 0.0528 0.077 Uiso 1 1 calc R . .
H37D_4 H 0.0765 0.3067 0.0385 0.077 Uiso 1 1 calc R . .
C373_4 C 0.1798(9) 0.3210(6) 0.0305(6) 0.059(5) Uani 1 1 d . . .
H37E_4 H 0.2183 0.3011 0.0235 0.071 Uiso 1 1 calc R . .
H37F_4 H 0.1764 0.3411 0.0055 0.071 Uiso 1 1 calc R . .
C374_4 C 0.1912(10) 0.3530(7) 0.0779(6) 0.077(7) Uani 1 1 d . . .
H37G_4 H 0.1945 0.3335 0.1034 0.092 Uiso 1 1 calc R . .
H37H_4 H 0.1541 0.3742 0.0847 0.092 Uiso 1 1 calc R . .
C375_4 C 0.260(2) 0.3847(12) 0.0748(12) 0.19(2) Uani 1 1 d . . .
C376_4 C 0.280(2) 0.4132(13) 0.1146(12) 0.058(10) Uiso 0.50 1 d P . .
C876_4 C 0.307(3) 0.376(2) 0.0836(19) 0.11(2) Uiso 0.50 1 d P . .
C38_4 C 0.0272(9) 0.1827(5) -0.0096(5) 0.030(4) Uani 1 1 d . . .
C39_4 C 0.0735(10) 0.1514(6) 0.0097(5) 0.027(4) Uani 1 1 d . . .
N404_4 N 0.1377(8) 0.1613(5) 0.0136(4) 0.037(4) Uani 1 1 d . . .

loop_
_atom_site_aniso_label
_atom_site_aniso_U_11
_atom_site_aniso_U_22
_atom_site_aniso_U_33
_atom_site_aniso_U_23
_atom_site_aniso_U_13
_atom_site_aniso_U_12
Zn1_1 0.0469(15) 0.0285(12) 0.0366(10) 0.0024(9) -0.0015(9) -0.0075(10)
N1_1 0.027(11) 0.046(10) 0.059(9) -0.007(8) -0.010(8) -0.004(8)
C2_1 0.054(16) 0.037(12) 0.025(10) -0.003(9) -0.023(10) 0.000(11)
C3_1 0.055(15) 0.027(11) 0.056(13) -0.012(10) 0.032(11) 0.003(11)
C4_1 0.079(16) 0.033(11) 0.020(9) 0.016(9) -0.011(10) 0.018(11)
O41_1 0.053(9) 0.036(7) 0.035(6) 0.012(5) -0.002(5) 0.012(6)
C45_1 0.23(4) 0.09(2) 0.14(2) -0.052(18) -0.04(2) 0.04(2)
C5_1 0.057(14) 0.048(12) 0.015(9) -0.018(9) 0.002(9) -0.003(11)
C51_1 0.033(12) 0.032(11) 0.047(11) -0.011(9) 0.005(9) -0.002(9)
C52_1 0.028(13) 0.033(11) 0.080(12) -0.005(10) -0.014(10) -0.003(9)
C53_1 0.078(16) 0.028(11) 0.047(11) -0.028(9) -0.006(9) -0.017(11)
N54_1 0.111(15) 0.024(9) 0.025(8) 0.017(7) -0.011(9) -0.003(9)
C55_1 0.065(15) 0.041(12) 0.025(9) 0.011(9) 0.003(9) -0.031(10)
C56_1 0.077(16) 0.046(13) 0.041(11) 0.002(10) -0.021(10) -0.004(12)
C6_1 0.044(14) 0.035(11) 0.035(10) 0.014(9) 0.013(9) 0.009(10)
C61_1 0.016(13) 0.040(11) 0.062(13) 0.013(9) -0.002(10) -0.002(9)
C62_1 0.063(18) 0.061(14) 0.053(11) -0.003(10) -0.022(12) -0.009(12)
C63_1 0.053(15) 0.047(13) 0.076(15) 0.003(11) -0.015(12) -0.009(10)
N64_1 0.084(16) 0.071(12) 0.040(10) 0.006(8) -0.019(9) -0.003(10)
C65_1 0.068(19) 0.096(18) 0.057(13) 0.026(12) 0.001(14) -0.003(14)
C66_1 0.046(14) 0.079(14) 0.022(10) 0.032(9) -0.003(9) 0.001(10)
C7_1 0.034(14) 0.045(13) 0.053(12) 0.010(10) 0.013(10) 0.013(11)
O71_1 0.065(10) 0.053(9) 0.036(6) 0.010(6) -0.009(6) -0.002(8)
C72_1 0.07(2) 0.041(15) 0.15(2) 0.008(14) -0.029(16) 0.045(14)
C73_1 0.14(3) 0.22(4) 0.081(18) -0.03(2) 0.001(19) -0.09(3)
C74_1 0.20(4) 0.16(3) 0.16(3) 0.02(2) -0.02(3) 0.08(3)
C75_1 0.19(4) 0.15(3) 0.21(3) 0.05(3) -0.03(3) 0.04(3)
C8_1 0.070(15) 0.011(9) 0.019(9) -0.013(8) -0.003(9) -0.006(10)
C9_1 0.048(16) 0.033(12) 0.054(12) -0.012(10) 0.027(11) 0.007(10)
N10_1 0.056(11) 0.038(9) 0.030(8) 0.005(7) -0.016(7) -0.008(8)
C12_1 0.045(14) 0.048(12) 0.054(11) 0.014(10) 0.003(10) -0.001(10)
C13_1 0.034(13) 0.021(10) 0.048(11) -0.006(8) -0.003(10) -0.002(9)
C14_1 0.033(14) 0.050(12) 0.030(9) 0.000(9) 0.003(9) -0.002(10)
C141_1 0.045(14) 0.080(15) 0.051(11) 0.000(11) -0.008(9) -0.006(12)
C142_1 0.089(19) 0.056(14) 0.092(15) 0.009(12) -0.010(13) -0.021(14)
C143_1 0.15(3) 0.073(17) 0.062(13) 0.015(12) -0.027(14) -0.056(17)
C144_1 0.09(2) 0.10(2) 0.090(16) -0.013(15) -0.027(14) 0.024(16)
C15_1 0.048(14) 0.047(12) 0.059(12) -0.005(10) -0.007(10) 0.001(10)
C16_1 0.057(15) 0.021(10) 0.042(11) -0.003(8) 0.004(10) -0.001(10)
C17_1 0.024(13) 0.041(12) 0.065(12) 0.010(10) 0.003(10) -0.012(10)
C171_1 0.073(15) 0.008(9) 0.052(10) 0.008(8) 0.002(10) 0.011(9)
C172_1 0.089(16) 0.027(10) 0.046(10) 0.005(9) 0.001(10) 0.010(10)
C173_1 0.061(14) 0.042(11) 0.048(10) 0.004(9) -0.007(9) 0.028(10)
C174_1 0.112(19) 0.063(14) 0.033(10) -0.023(10) -0.009(10) 0.024(13)
C175_1 0.10(2) 0.042(13) 0.078(14) -0.007(10) 0.052(13) -0.015(12)
C176_1 0.076(19) 0.106(19) 0.090(15) -0.009(14) 0.003(13) -0.020(15)
C18_1 0.044(14) 0.048(12) 0.028(10) 0.006(9) 0.016(9) -0.008(11)
C19_1 0.013(12) 0.024(10) 0.089(13) 0.030(9) -0.017(10) -0.009(9)
N20_1 0.029(10) 0.038(9) 0.040(8) 0.012(7) 0.001(8) -0.005(8)
N21_1 0.049(11) 0.019(8) 0.020(7) 0.007(6) -0.003(7) 0.008(7)
C22_1 0.049(15) 0.033(11) 0.049(11) -0.005(9) -0.018(11) -0.004(10)
C23_1 0.054(15) 0.027(10) 0.036(11) 0.020(9) -0.005(10) -0.010(10)
C24_1 0.045(15) 0.063(13) 0.031(10) 0.016(10) -0.007(10) 0.003(11)
C241_1 0.042(14) 0.057(13) 0.057(11) 0.011(10) -0.002(10) -0.001(11)
C242_1 0.15(3) 0.11(2) 0.19(3) 0.05(2) 0.07(2) 0.03(2)
C243_1 0.09(2) 0.12(3) 0.19(3) -0.05(2) 0.07(2) -0.008(19)
C244_1 0.22(4) 0.22(4) 0.084(16) 0.11(2) 0.09(2) 0.14(3)
C245_1 0.20(5) 0.21(4) 0.31(5) 0.19(4) -0.12(4) -0.15(4)
C246_1 0.28(7) 0.33(8) 0.39(7) -0.02(6) 0.20(6) 0.09(6)
C25_1 0.052(16) 0.050(13) 0.059(12) -0.016(10) -0.007(12) -0.007(11)
C26_1 0.045(15) 0.062(13) 0.049(11) 0.004(10) -0.001(9) 0.012(11)
C27_1 0.049(15) 0.015(10) 0.055(11) -0.014(9) -0.005(10) 0.011(9)
C271_1 0.047(16) 0.105(18) 0.064(12) 0.014(12) 0.003(11) -0.006(14)
C272_1 0.047(17) 0.080(17) 0.127(18) -0.023(14) 0.004(13) 0.009(14)
C273_1 0.08(2) 0.078(17) 0.104(16) -0.007(13) 0.018(14) -0.027(16)
C274_1 0.09(2) 0.063(17) 0.15(2) 0.010(14) 0.011(17) 0.037(16)
C275_1 0.07(2) 0.14(3) 0.20(3) 0.03(2) -0.02(2) 0.00(2)
C276_1 0.07(2) 0.16(3) 0.17(3) 0.04(2) 0.004(18) -0.02(2)
C28_1 0.050(15) 0.044(12) 0.041(11) 0.004(9) -0.018(10) -0.016(11)
C29_1 0.050(15) 0.022(10) 0.040(11) 0.013(9) 0.000(10) -0.001(10)
N30_1 0.033(10) 0.047(9) 0.050(9) 0.027(7) 0.009(7) 0.004(8)
N31_1 0.024(10) 0.048(9) 0.057(9) 0.008(8) -0.012(7) -0.004(7)
C33_1 0.039(14) 0.026(10) 0.053(11) 0.011(9) -0.015(10) -0.001(9)
C34_1 0.053(16) 0.020(10) 0.057(12) 0.008(9) -0.014(10) 0.004(10)
C341_1 0.034(13) 0.056(14) 0.090(14) 0.032(12) 0.020(10) 0.004(11)
C342_1 0.12(2) 0.13(2) 0.073(15) 0.050(15) -0.022(14) -0.042(17)
C343_1 0.13(2) 0.031(14) 0.13(2) 0.021(13) -0.058(17) 0.016(13)
C344_1 0.19(3) 0.068(19) 0.12(2) 0.036(16) -0.02(2) -0.035(18)
C345_1 0.13(3) 0.25(4) 0.18(3) -0.04(3) -0.07(3) 0.07(3)
C35_1 0.055(14) 0.033(11) 0.050(11) 0.008(10) -0.008(10) 0.005(10)
C36_1 0.031(14) 0.051(13) 0.057(12) -0.006(10) 0.016(10) 0.012(10)
C37_1 0.041(15) 0.039(11) 0.064(12) 0.006(10) 0.021(11) 0.009(10)
C371_1 0.053(14) 0.036(11) 0.047(10) -0.018(10) 0.002(9) 0.004(10)
C372_1 0.066(15) 0.049(12) 0.055(12) 0.005(10) 0.007(10) 0.009(11)
C373_1 0.065(16) 0.060(14) 0.060(12) 0.000(11) 0.006(10) 0.016(11)
C374_1 0.092(19) 0.097(17) 0.045(12) 0.020(12) -0.015(11) -0.016(14)
C375_1 0.092(19) 0.079(16) 0.048(12) 0.012(12) 0.013(11) -0.014(13)
C376_1 0.21(3) 0.096(19) 0.033(11) 0.016(12) -0.016(14) 0.007(19)
C38_1 0.022(13) 0.044(12) 0.053(11) 0.018(10) 0.001(10) 0.009(10)
C39_1 0.056(16) 0.023(10) 0.031(10) 0.016(8) -0.009(10) 0.002(9)
N401_1 0.041(12) 0.054(10) 0.034(8) 0.013(7) -0.008(8) -0.013(9)
Zn2_2 0.0777(18) 0.0354(13) 0.0321(10) 0.0059(9) -0.0095(10) -0.0063(11)
N1_2 0.077(15) 0.037(11) 0.035(8) 0.000(8) -0.011(8) -0.010(10)
C2_2 0.040(17) 0.046(15) 0.063(12) 0.013(11) -0.012(11) -0.008(13)
C3_2 0.071(18) 0.021(12) 0.036(10) -0.004(9) -0.010(10) -0.010(12)
C4_2 0.059(18) 0.067(17) 0.035(10) 0.013(11) -0.006(10) 0.007(14)
O41_2 0.064(9) 0.036(7) 0.048(7) 0.024(6) -0.016(6) -0.015(6)
C42_2 0.070(15) 0.048(12) 0.026(10) 0.012(9) -0.006(8) -0.001(10)
C43_2 0.069(16) 0.083(16) 0.066(13) 0.038(12) -0.031(11) -0.025(12)
C44_2 0.098(19) 0.068(14) 0.051(12) 0.041(10) 0.008(11) -0.021(13)
C45_2 0.14(2) 0.057(13) 0.038(10) 0.026(10) -0.037(11) -0.022(14)
C5_2 0.074(17) 0.025(11) 0.018(9) 0.010(8) -0.006(9) 0.005(11)
C51_2 0.039(13) 0.058(15) 0.033(10) 0.000(10) 0.002(9) -0.025(11)
C52_2 0.069(15) 0.037(12) 0.034(10) -0.002(9) 0.002(10) -0.021(11)
C53_2 0.046(14) 0.055(14) 0.056(12) 0.013(12) -0.016(9) -0.004(11)
N54_2 0.024(9) 0.051(11) 0.043(8) 0.002(7) -0.011(7) -0.007(7)
C55_2 0.041(14) 0.045(13) 0.058(12) 0.006(10) -0.015(10) -0.006(10)
C56_2 0.103(19) 0.036(13) 0.052(12) -0.001(11) -0.032(11) -0.013(12)
C6_2 0.018(13) 0.071(16) 0.029(9) 0.007(10) 0.003(8) -0.001(11)
C61_2 0.09(2) 0.039(13) 0.029(10) 0.003(9) -0.018(11) 0.008(14)
C62_2 0.037(15) 0.083(17) 0.056(12) 0.039(12) -0.004(10) -0.006(12)
C63_2 0.20(4) 0.052(16) 0.057(14) 0.014(12) -0.004(18) 0.01(2)
N64_2 0.051(14) 0.13(2) 0.072(13) 0.026(13) 0.011(11) -0.005(14)
C65_2 0.05(2) 0.15(3) 0.10(2) 0.034(19) -0.019(15) -0.025(18)
C66_2 0.09(2) 0.062(16) 0.090(16) 0.021(12) 0.009(15) -0.022(16)
C7_2 0.062(18) 0.045(13) 0.028(10) 0.010(9) -0.021(11) -0.018(13)
O71_2 0.076(11) 0.091(11) 0.043(7) 0.024(7) -0.004(7) 0.000(8)
C72_2 0.12(2) 0.12(2) 0.073(16) 0.045(14) 0.007(14) -0.022(17)
C74_2 0.08(3) 0.42(7) 0.21(4) 0.18(4) 0.02(2) 0.01(3)
C75_2 0.31(6) 0.34(5) 0.09(2) 0.11(3) 0.04(3) 0.05(4)
C8_2 0.029(15) 0.064(15) 0.035(10) 0.007(10) -0.007(10) 0.004(13)
C9_2 0.048(16) 0.038(13) 0.031(10) -0.002(9) -0.006(10) -0.017(12)
N10_2 0.064(12) 0.031(9) 0.043(8) 0.006(7) 0.005(7) -0.011(9)
N11_2 0.059(12) 0.055(10) 0.029(7) -0.008(7) -0.021(7) -0.015(9)
C13_2 0.045(17) 0.082(17) 0.046(11) -0.001(11) 0.019(11) -0.007(14)
C14_2 0.073(19) 0.056(16) 0.046(11) 0.004(10) 0.001(11) 0.013(14)
C141_2 0.10(2) 0.047(13) 0.049(12) 0.013(10) 0.004(11) -0.030(13)
C142_2 0.057(18) 0.090(18) 0.112(19) 0.010(14) 0.039(14) -0.005(14)
C143_2 0.069(19) 0.12(2) 0.079(14) 0.008(13) 0.040(13) -0.034(16)
C144_2 0.07(2) 0.096(19) 0.102(16) -0.011(14) 0.016(14) -0.023(15)
C145_2 0.044(19) 0.17(3) 0.117(19) 0.025(18) 0.012(14) -0.030(18)
C146_2 0.09(2) 0.11(2) 0.23(3) 0.02(2) 0.00(2) -0.023(18)
C15_2 0.09(2) 0.018(13) 0.112(17) 0.004(12) 0.009(14) -0.009(12)
C16_2 0.09(2) 0.053(14) 0.055(11) 0.034(10) 0.008(13) 0.014(16)
C17_2 0.078(19) 0.045(14) 0.059(12) 0.015(10) 0.029(12) -0.004(14)
C171_2 0.053(16) 0.055(14) 0.088(14) 0.011(11) 0.011(11) 0.028(12)
C172_2 0.16(3) 0.056(16) 0.108(17) 0.055(13) 0.043(17) -0.019(16)
C173_2 0.10(2) 0.09(2) 0.124(19) 0.040(15) 0.014(16) 0.059(17)
C174_2 0.25(4) 0.047(16) 0.12(2) 0.049(14) 0.03(2) 0.027(19)
C18_2 0.069(18) 0.038(13) 0.039(10) 0.025(9) 0.011(10) 0.006(12)
N20_2 0.077(13) 0.033(9) 0.024(7) -0.002(6) -0.012(7) 0.005(8)
C23_2 0.056(16) 0.047(14) 0.029(10) 0.003(9) -0.024(9) 0.005(12)
C24_2 0.09(2) 0.067(17) 0.037(11) -0.004(11) -0.005(12) -0.032(16)
C241_2 0.091(17) 0.037(12) 0.048(11) -0.018(10) -0.003(10) 0.012(11)
C242_2 0.09(2) 0.090(17) 0.089(16) 0.018(13) -0.002(13) -0.027(14)
C243_2 0.09(2) 0.088(17) 0.060(12) 0.037(12) 0.002(12) -0.004(15)
C244_2 0.042(18) 0.16(3) 0.14(2) 0.060(19) 0.007(16) 0.012(18)
C245_2 0.12(3) 0.19(3) 0.077(17) 0.053(18) -0.029(16) 0.01(2)
C246_2 0.13(3) 0.21(3) 0.088(18) 0.00(2) 0.015(16) 0.00(2)
C25_2 0.038(16) 0.087(18) 0.055(12) 0.005(12) 0.010(10) -0.011(13)
C26_2 0.09(2) 0.084(19) 0.067(14) -0.029(14) 0.029(14) -0.022(19)
C27_2 0.044(17) 0.09(2) 0.037(10) 0.008(11) 0.010(10) 0.028(16)
C271_2 0.054(17) 0.079(17) 0.116(18) 0.027(15) 0.000(13) -0.010(14)
C272_2 0.15(2) 0.049(14) 0.079(15) 0.005(13) 0.008(15) -0.046(14)
C273_2 0.11(2) 0.11(2) 0.078(15) 0.016(15) 0.005(14) 0.010(16)
C274_2 0.17(3) 0.10(2) 0.12(2) -0.070(18) 0.002(19) -0.004(19)
C275_2 0.34(6) 0.27(5) 0.069(18) -0.05(3) -0.12(3) 0.11(4)
C28_2 0.11(3) 0.045(15) 0.045(12) -0.029(11) -0.001(13) 0.001(16)
C29_2 0.032(15) 0.11(2) 0.051(12) -0.036(14) 0.003(10) 0.015(15)
N30_2 0.10(2) 0.068(14) 0.037(9) 0.008(9) 0.032(10) -0.042(13)
N31_2 0.061(14) 0.072(12) 0.017(7) 0.028(7) -0.003(8) -0.001(10)
C32_2 0.038(19) 0.13(3) 0.043(12) -0.032(14) -0.009(12) 0.039(17)
C33_2 0.14(3) 0.053(15) 0.022(10) 0.023(10) -0.023(13) -0.04(2)
C34_2 0.09(2) 0.065(16) 0.041(11) 0.045(11) -0.021(12) -0.045(15)
C341_2 0.054(19) 0.13(2) 0.114(18) 0.044(15) -0.010(14) -0.024(16)
C345_2 0.057(18) 0.12(2) 0.119(19) 0.036(17) -0.012(14) -0.021(15)
C346_2 0.067(18) 0.099(18) 0.084(14) 0.009(13) 0.010(12) -0.003(14)
C35_2 0.07(2) 0.14(3) 0.038(11) 0.019(14) 0.006(12) -0.041(17)
C36_2 0.09(2) 0.11(2) 0.048(12) 0.036(12) -0.044(13) -0.05(2)
C37_2 0.08(2) 0.053(16) 0.069(13) 0.026(11) -0.033(13) -0.050(15)
C371_2 0.045(18) 0.16(3) 0.16(2) 0.11(2) -0.056(16) -0.008(17)
C372_2 0.063(17) 0.059(15) 0.123(19) 0.023(13) -0.016(13) -0.013(12)
C374_2 0.21(4) 0.13(3) 0.098(19) -0.021(18) -0.037(19) -0.06(2)
C376_2 0.31(5) 0.16(3) 0.13(2) 0.11(2) -0.15(3) -0.11(3)
C38_2 0.050(18) 0.08(2) 0.041(11) -0.003(12) -0.005(11) -0.011(15)
C39_2 0.044(17) 0.10(2) 0.034(10) 0.049(11) -0.016(11) -0.006(16)
N402_2 0.065(14) 0.056(11) 0.041(9) 0.014(8) -0.020(9) -0.021(11)
Zn3_3 0.0481(15) 0.0335(12) 0.0339(10) 0.0015(9) 0.0013(9) -0.0002(10)
N1_3 0.061(12) 0.019(8) 0.029(7) -0.001(6) -0.005(8) -0.011(8)
C2_3 0.044(14) 0.026(10) 0.031(9) -0.003(8) 0.007(9) -0.013(10)
C4_3 0.044(13) 0.020(10) 0.050(11) -0.001(8) -0.006(9) -0.012(9)
O41_3 0.054(9) 0.041(7) 0.038(6) 0.011(6) 0.001(5) -0.015(7)
C42_3 0.081(16) 0.047(12) 0.042(10) 0.037(10) -0.030(9) -0.021(11)
C5_3 0.041(14) 0.031(11) 0.050(11) 0.032(9) 0.020(9) 0.018(10)
C51_3 0.031(13) 0.040(12) 0.029(9) -0.007(8) 0.013(9) -0.004(10)
C52_3 0.039(13) 0.041(12) 0.036(10) 0.016(9) 0.004(8) 0.010(10)
C53_3 0.048(13) 0.022(10) 0.041(10) -0.003(9) -0.006(9) -0.003(9)
N54_3 0.049(11) 0.052(10) 0.024(7) 0.006(7) -0.002(7) 0.025(9)
C55_3 0.013(11) 0.053(12) 0.042(10) 0.012(9) -0.001(8) 0.003(9)
C56_3 0.032(13) 0.040(11) 0.047(10) -0.014(9) 0.011(9) 0.018(9)
C6_3 0.026(12) 0.044(12) 0.050(11) 0.036(10) 0.010(9) 0.010(10)
C61_3 0.069(17) 0.029(10) 0.022(10) 0.014(8) 0.005(10) -0.016(10)
C62_3 0.058(15) 0.040(12) 0.067(13) 0.017(10) 0.020(12) -0.010(10)
C63_3 0.061(17) 0.063(14) 0.053(12) 0.000(10) -0.005(13) -0.002(12)
N64_3 0.074(16) 0.069(12) 0.060(12) -0.005(9) 0.021(10) -0.009(11)
C65_3 0.087(19) 0.042(13) 0.079(15) 0.013(11) 0.014(14) 0.014(11)
C66_3 0.035(14) 0.084(15) 0.026(9) 0.026(9) 0.001(10) -0.003(11)
C7_3 0.045(14) 0.029(11) 0.022(9) 0.005(8) 0.002(9) 0.004(10)
O71_3 0.040(9) 0.044(8) 0.053(7) 0.010(6) 0.014(6) -0.012(7)
C72_3 0.053(15) 0.025(12) 0.093(14) 0.007(10) 0.013(11) -0.015(10)
C73_3 0.082(19) 0.081(17) 0.073(13) 0.031(12) -0.015(12) -0.017(14)
C74_3 0.10(2) 0.085(19) 0.111(17) 0.042(14) 0.041(15) -0.001(16)
C75_3 0.12(3) 0.15(3) 0.18(3) 0.03(2) 0.04(2) -0.01(2)
C8_3 0.045(14) 0.035(11) 0.049(11) 0.004(9) -0.003(10) 0.011(9)
C9_3 0.037(14) 0.022(11) 0.048(11) 0.011(9) -0.016(10) -0.004(9)
N10_3 0.090(13) 0.031(8) 0.023(8) -0.001(7) 0.004(7) -0.005(9)
N11_3 0.029(10) 0.038(9) 0.059(9) 0.007(8) 0.022(8) 0.012(7)
C12_3 0.068(16) 0.012(10) 0.048(11) -0.009(9) -0.013(10) -0.004(10)
C13_3 0.047(14) 0.032(11) 0.049(11) -0.006(9) 0.015(10) -0.024(10)
C14_3 0.072(18) 0.065(14) 0.043(11) -0.003(11) 0.025(12) 0.003(12)
C141_3 0.090(18) 0.038(13) 0.086(15) 0.026(11) 0.017(12) -0.005(12)
C142_3 0.082(18) 0.063(15) 0.071(13) -0.003(12) 0.021(12) -0.021(13)
C143_3 0.09(2) 0.085(17) 0.092(16) -0.008(13) 0.027(14) 0.018(15)
C144_3 0.041(16) 0.16(2) 0.068(13) 0.013(14) 0.008(12) -0.025(15)
C145_3 0.10(2) 0.15(2) 0.102(18) 0.027(17) 0.035(17) -0.048(19)
C146_3 0.08(2) 0.34(5) 0.12(2) 0.03(3) 0.022(17) -0.06(3)
C15_3 0.065(15) 0.055(13) 0.054(12) -0.019(10) 0.015(11) -0.026(11)
C16_3 0.075(18) 0.059(14) 0.080(15) -0.021(12) 0.003(13) -0.033(12)
C17_3 0.069(17) 0.061(13) 0.038(11) -0.011(10) 0.000(10) -0.037(12)
C171_3 0.075(16) 0.052(12) 0.041(11) 0.002(10) 0.010(10) -0.031(11)
C172_3 0.076(16) 0.065(13) 0.045(11) -0.019(10) 0.023(10) -0.036(12)
C173_3 0.065(16) 0.077(15) 0.062(12) 0.017(11) -0.011(11) -0.015(12)
C174_3 0.085(18) 0.098(17) 0.049(12) 0.031(11) -0.010(11) -0.009(13)
C175_3 0.100(19) 0.099(17) 0.049(12) 0.010(12) -0.006(12) -0.005(14)
C176_3 0.22(3) 0.059(15) 0.067(14) 0.008(12) -0.047(16) -0.027(17)
C18_3 0.047(14) 0.016(10) 0.058(12) 0.005(9) 0.013(10) 0.000(9)
C19_3 0.057(15) 0.011(9) 0.040(10) 0.003(9) 0.011(10) -0.006(9)
N20_3 0.056(13) 0.036(9) 0.030(8) -0.015(7) 0.003(8) 0.010(8)
N21_3 0.040(11) 0.026(8) 0.050(9) 0.000(7) -0.005(8) -0.005(8)
C22_3 0.018(13) 0.080(15) 0.035(10) 0.044(10) 0.000(10) -0.017(11)
C23_3 0.028(13) 0.050(12) 0.051(11) 0.021(10) 0.012(10) 0.008(10)
C24_3 0.057(15) 0.014(10) 0.047(11) -0.006(8) 0.009(10) -0.002(9)
C241_3 0.067(15) 0.029(11) 0.053(11) 0.014(9) -0.019(10) 0.001(10)
C242_3 0.089(16) 0.054(12) 0.023(9) -0.014(10) -0.014(9) -0.031(11)
C243_3 0.058(15) 0.063(13) 0.051(12) -0.011(11) -0.001(9) -0.026(11)
C244_3 0.067(19) 0.13(2) 0.085(16) -0.049(15) 0.012(13) -0.009(16)
C245_3 0.09(2) 0.13(2) 0.064(13) -0.009(14) 0.015(13) 0.010(17)
C246_3 0.13(3) 0.19(3) 0.096(18) -0.085(19) -0.007(16) 0.04(2)
C25_3 0.084(17) 0.031(11) 0.024(9) 0.012(8) 0.003(10) -0.010(12)
C26_3 0.030(13) 0.023(10) 0.060(12) -0.009(9) 0.002(9) 0.007(9)
C27_3 0.026(13) 0.071(14) 0.048(11) 0.004(11) 0.006(10) -0.002(11)
C271_3 0.057(16) 0.052(13) 0.048(11) -0.025(9) 0.002(10) 0.018(11)
C272_3 0.14(2) 0.083(17) 0.059(13) -0.003(13) 0.009(15) -0.023(16)
C273_3 0.10(2) 0.11(2) 0.093(17) 0.006(16) 0.019(15) -0.045(17)
C274_3 0.066(18) 0.065(17) 0.14(2) -0.050(16) 0.015(15) 0.001(13)
C275_3 0.12(2) 0.13(2) 0.062(14) 0.042(15) 0.004(14) -0.030(18)
C276_3 0.17(3) 0.066(17) 0.119(19) 0.025(14) 0.057(18) 0.025(17)
C28_3 0.060(16) 0.020(10) 0.056(12) -0.007(9) -0.016(11) 0.005(10)
C29_3 0.051(16) 0.008(10) 0.060(12) 0.008(9) -0.005(11) 0.009(10)
N30_3 0.043(11) 0.058(10) 0.038(9) 0.023(8) 0.000(7) 0.013(9)
N31_3 0.041(11) 0.054(10) 0.063(10) 0.011(8) 0.039(9) 0.008(8)
C32_3 0.082(18) 0.035(11) 0.037(11) -0.001(9) -0.003(11) -0.001(11)
C33_3 0.069(18) 0.041(12) 0.053(12) -0.003(10) -0.006(12) 0.003(12)
C34_3 0.052(16) 0.041(12) 0.057(12) 0.020(10) 0.005(11) 0.005(11)
C341_3 0.056(16) 0.033(11) 0.077(13) -0.008(10) 0.014(11) -0.003(10)
C342_3 0.058(17) 0.045(13) 0.100(15) -0.009(11) -0.011(12) 0.013(11)
C343_3 0.054(16) 0.056(13) 0.091(14) -0.011(11) 0.019(11) 0.007(11)
C344_3 0.08(2) 0.16(3) 0.17(2) -0.03(2) 0.038(19) 0.026(19)
C345_3 0.07(2) 0.15(3) 0.20(3) 0.00(2) 0.05(2) 0.053(19)
C35_3 0.042(14) 0.046(12) 0.063(12) 0.013(10) -0.006(11) -0.006(10)
C36_3 0.028(14) 0.056(13) 0.065(12) 0.005(10) -0.015(10) -0.009(10)
C37_3 0.058(17) 0.051(13) 0.061(13) 0.004(10) 0.004(12) -0.032(12)
C371_3 0.036(13) 0.050(12) 0.054(11) 0.019(10) 0.002(9) -0.001(9)
C372_3 0.049(14) 0.079(15) 0.047(11) 0.000(11) 0.014(9) -0.017(11)
C373_3 0.084(18) 0.067(15) 0.064(13) -0.036(12) -0.011(11) 0.004(12)
C374_3 0.090(17) 0.059(14) 0.046(11) 0.026(11) 0.007(10) -0.017(12)
C375_3 0.084(17) 0.073(15) 0.041(11) -0.025(11) -0.013(11) 0.002(12)
C376_3 0.081(19) 0.14(2) 0.059(13) 0.009(14) -0.002(12) 0.011(16)
C38_3 0.034(14) 0.046(12) 0.037(10) -0.004(9) 0.007(9) -0.006(10)
C39_3 0.080(19) 0.022(10) 0.029(11) -0.016(9) -0.021(11) 0.001(10)
N403_3 0.045(12) 0.036(9) 0.033(8) 0.010(7) 0.000(8) 0.007(9)
Zn4_4 0.0385(14) 0.0303(12) 0.0341(10) 0.0103(8) 0.0011(8) 0.0037(9)
N1_4 0.053(12) 0.035(10) 0.027(7) 0.005(7) -0.003(7) 0.016(8)
C2_4 0.046(16) 0.045(13) 0.037(10) 0.016(10) 0.011(9) -0.010(11)
C3_4 0.032(14) 0.059(14) 0.036(10) 0.022(10) -0.002(8) -0.012(12)
C4_4 0.030(14) 0.031(12) 0.056(11) 0.012(9) -0.003(9) 0.007(10)
O41_4 0.036(8) 0.046(8) 0.053(7) 0.039(6) 0.009(5) 0.003(6)
C42_4 0.041(13) 0.076(15) 0.041(11) 0.032(10) 0.006(8) -0.002(10)
C43_4 0.057(15) 0.034(12) 0.101(15) 0.044(11) 0.015(11) 0.016(10)
C44_4 0.12(2) 0.099(18) 0.054(13) 0.048(12) 0.005(12) 0.011(15)
C45_4 0.15(2) 0.046(13) 0.052(12) -0.002(10) 0.020(13) 0.029(14)
C5_4 0.027(14) 0.039(12) 0.042(10) 0.018(9) 0.015(9) 0.003(10)
C51_4 0.035(14) 0.078(16) 0.033(10) 0.000(10) -0.001(9) 0.002(11)
C52_4 0.067(15) 0.040(13) 0.045(10) 0.021(10) 0.019(9) 0.002(11)
C53_4 0.081(17) 0.018(11) 0.061(12) 0.013(9) -0.008(11) -0.004(11)
N54_4 0.041(10) 0.032(10) 0.022(7) 0.001(6) 0.014(6) 0.003(7)
C55_4 0.028(12) 0.031(12) 0.043(10) -0.004(9) 0.019(8) -0.002(9)
C56_4 0.051(14) 0.033(12) 0.068(12) 0.015(10) 0.007(11) 0.018(11)
C6_4 0.025(13) 0.044(13) 0.051(10) 0.021(10) 0.000(9) -0.013(10)
C61_4 0.075(18) 0.051(13) 0.055(11) 0.023(10) 0.003(11) -0.022(13)
C63_4 0.05(2) 0.12(2) 0.16(2) 0.084(19) 0.007(17) 0.024(17)
N64_4 0.066(19) 0.16(3) 0.15(2) 0.09(2) -0.034(15) -0.057(19)
C65_4 0.13(3) 0.069(19) 0.087(17) 0.044(14) -0.006(18) -0.003(19)
C66_4 0.041(16) 0.082(17) 0.085(14) 0.057(13) -0.031(12) -0.031(13)
C7_4 0.041(15) 0.053(13) 0.024(9) -0.009(9) -0.009(9) 0.024(12)
O71_4 0.039(8) 0.045(8) 0.054(8) 0.018(6) -0.004(6) -0.006(6)
C72_4 0.10(2) 0.14(2) 0.043(13) 0.058(13) -0.027(13) 0.033(16)
C73_4 0.05(2) 0.36(5) 0.09(2) -0.01(3) 0.046(17) 0.03(3)
C74_4 0.21(4) 0.23(3) 0.041(14) 0.010(17) -0.01(2) 0.11(3)
C75_4 0.09(2) 0.45(6) 0.073(16) 0.13(2) -0.018(16) 0.02(3)
C8_4 0.034(14) 0.021(10) 0.036(10) 0.004(8) -0.001(9) 0.013(10)
C9_4 0.020(13) 0.041(13) 0.055(11) 0.015(10) 0.000(9) 0.005(11)
N10_4 0.039(11) 0.022(9) 0.039(8) 0.006(7) 0.002(7) 0.002(8)
N11_4 0.039(11) 0.026(8) 0.035(7) 0.005(6) -0.010(7) 0.009(7)
C12_4 0.048(15) 0.021(11) 0.017(8) 0.000(8) -0.007(8) 0.018(10)
C13_4 0.056(16) 0.041(12) 0.016(8) 0.000(8) -0.011(8) 0.012(12)
C14_4 0.059(16) 0.008(10) 0.057(11) -0.003(9) 0.004(10) -0.004(10)
C141_4 0.049(15) 0.069(14) 0.077(13) 0.051(11) -0.025(11) -0.017(12)
C142_4 0.045(17) 0.11(2) 0.18(2) -0.015(18) 0.075(17) 0.009(14)
C146_4 0.08(2) 0.27(4) 0.13(2) 0.01(2) 0.043(18) -0.01(2)
C15_4 0.041(15) 0.045(14) 0.050(10) 0.017(9) -0.011(9) 0.008(11)
C16_4 0.049(15) 0.036(11) 0.026(9) 0.020(8) -0.001(9) 0.020(12)
C17_4 0.052(15) 0.020(11) 0.025(9) -0.001(8) -0.004(8) 0.009(10)
C171_4 0.035(13) 0.038(12) 0.047(10) -0.028(9) 0.011(8) -0.018(9)
C172_4 0.045(13) 0.028(11) 0.067(11) 0.027(9) 0.004(9) -0.004(9)
C174_4 0.057(14) 0.040(12) 0.059(11) 0.025(9) -0.001(10) 0.006(10)
C175_4 0.081(19) 0.084(18) 0.117(18) 0.061(14) -0.006(14) -0.010(14)
C176_4 0.10(2) 0.073(17) 0.138(19) 0.060(15) 0.009(15) -0.014(14)
C18_4 0.029(13) 0.039(12) 0.022(8) -0.004(8) -0.002(7) -0.002(10)
N20_4 0.036(11) 0.045(9) 0.023(7) 0.019(6) 0.004(6) 0.008(8)
C22_4 0.041(14) 0.038(11) 0.012(8) 0.006(8) 0.008(8) -0.001(10)
C23_4 0.046(14) 0.035(11) 0.043(10) 0.009(9) 0.026(9) 0.016(10)
C24_4 0.035(14) 0.026(11) 0.045(10) 0.005(9) 0.015(9) 0.003(9)
C241_4 0.067(15) 0.045(12) 0.040(9) 0.023(9) 0.005(9) 0.017(10)
C25_4 0.020(14) 0.059(14) 0.072(12) 0.005(11) 0.003(10) -0.006(10)
C26_4 0.028(13) 0.084(16) 0.044(10) 0.012(11) 0.000(9) 0.016(13)
C27_4 0.051(15) 0.036(12) 0.055(11) 0.009(9) 0.025(10) 0.008(11)
C271_4 0.038(14) 0.043(13) 0.123(17) 0.004(12) -0.010(12) 0.006(11)
C272_4 0.11(2) 0.072(16) 0.14(2) 0.058(15) 0.070(18) 0.079(16)
C274_4 0.18(3) 0.10(2) 0.12(2) -0.013(18) 0.04(2) -0.04(2)
C275_4 0.14(3) 0.22(4) 0.10(2) 0.07(2) 0.045(19) 0.08(3)
C276_4 0.25(4) 0.21(3) 0.067(16) 0.012(19) 0.03(2) -0.10(3)
N30_4 0.051(11) 0.036(9) 0.026(7) 0.012(6) 0.011(7) 0.024(8)
N31_4 0.025(11) 0.050(10) 0.028(7) 0.011(7) -0.008(7) -0.001(8)
C32_4 0.041(15) 0.042(13) 0.017(8) 0.003(8) 0.009(8) 0.003(11)
C33_4 0.030(15) 0.043(13) 0.037(10) 0.007(9) 0.005(9) 0.021(12)
C34_4 0.047(16) 0.037(13) 0.039(10) -0.002(9) 0.004(9) -0.007(12)
C341_4 0.065(16) 0.042(12) 0.029(9) 0.007(8) 0.009(9) 0.019(11)
C342_4 0.071(16) 0.065(14) 0.046(11) 0.005(10) 0.000(10) 0.013(12)
C343_4 0.073(17) 0.068(14) 0.071(13) 0.015(11) -0.009(11) 0.028(12)
C344_4 0.060(16) 0.080(15) 0.071(13) 0.050(11) 0.011(11) 0.032(12)
C345_4 0.053(16) 0.075(15) 0.073(13) 0.009(11) 0.018(11) -0.007(12)
C346_4 0.040(16) 0.094(17) 0.112(16) 0.030(13) 0.020(12) 0.016(13)
C35_4 0.026(14) 0.056(15) 0.065(12) 0.012(10) -0.005(9) 0.023(11)
C36_4 0.064(17) 0.042(12) 0.033(9) 0.013(8) 0.011(10) 0.001(12)
C37_4 0.013(12) 0.055(13) 0.034(9) 0.016(9) -0.009(8) 0.014(10)
C372_4 0.073(17) 0.068(14) 0.058(11) 0.027(10) 0.015(10) 0.007(12)
C373_4 0.059(15) 0.030(11) 0.093(14) 0.020(10) -0.010(11) 0.005(10)
C374_4 0.095(19) 0.060(14) 0.080(14) 0.034(12) -0.040(12) -0.023(13)
C375_4 0.24(4) 0.15(3) 0.20(3) 0.13(2) -0.14(3) -0.16(3)
C38_4 0.047(15) 0.018(11) 0.029(9) 0.017(8) 0.010(8) 0.010(10)
C39_4 0.021(13) 0.029(11) 0.036(9) 0.013(8) 0.006(8) 0.004(10)
N404_4 0.027(11) 0.069(11) 0.025(7) 0.037(7) 0.006(7) 0.015(9)

loop_
_atom_type_symbol
_atom_type_description
_atom_type_scat_dispersion_real
_atom_type_scat_dispersion_imag
_atom_type_scat_source
C C 0.0033 0.0016 'International Tables Vol C Tables 4.2.6.8 and 6.1.1.4'
H H 0.0000 0.0000 'International Tables Vol C Tables 4.2.6.8 and 6.1.1.4'
N N 0.0061 0.0033 'International Tables Vol C Tables 4.2.6.8 and 6.1.1.4'
O O 0.0106 0.0060 'International Tables Vol C Tables 4.2.6.8 and 6.1.1.4'
Zn Zn 0.2839 1.4301 'International Tables Vol C Tables 4.2.6.8 and 6.1.1.4'

loop_
_geom_angle_atom_site_label_1
_geom_angle_atom_site_label_2
_geom_angle_atom_site_label_3
_geom_angle
_geom_angle_site_symmetry_1
_geom_angle_site_symmetry_3
_geom_angle_publ_flag
N11_1 Zn1_1 N21_1 88.4(5) . . ?
N11_1 Zn1_1 N31_1 154.9(5) . . ?
N21_1 Zn1_1 N31_1 87.6(5) . . ?
N11_1 Zn1_1 N1_1 86.4(6) . . ?
N21_1 Zn1_1 N1_1 154.9(5) . . ?
N31_1 Zn1_1 N1_1 86.7(6) . . ?
N11_1 Zn1_1 N54_4 98.3(4) . 1_556 ?
N21_1 Zn1_1 N54_4 109.2(3) . 1_556 ?
N31_1 Zn1_1 N54_4 106.4(4) . 1_556 ?
N1_1 Zn1_1 N54_4 95.8(4) . 1_556 ?
C9_1 N1_1 C2_1 108.3(13) . . ?
C9_1 N1_1 Zn1_1 127.4(11) . . ?
C2_1 N1_1 Zn1_1 122.7(12) . . ?
N401_1 C2_1 N1_1 126.3(14) . . ?
N401_1 C2_1 C3_1 124.3(15) . . ?
N1_1 C2_1 C3_1 109.0(16) . . ?
C4_1 C3_1 C8_1 119.8(17) . . ?
C4_1 C3_1 C2_1 132.7(18) . . ?
C8_1 C3_1 C2_1 107.3(14) . . ?
O41_1 C4_1 C3_1 122.3(16) . . ?
O41_1 C4_1 C5_1 119.0(13) . . ?
C3_1 C4_1 C5_1 118.6(16) . . ?
C4_1 O41_1 C92_1 121.5(17) . . ?
C4_1 O41_1 C42_1 107.0(17) . . ?
C92_1 O41_1 C42_1 22.4(18) . . ?
C92_1 C42_1 C43_1 70(6) . . ?
C92_1 C42_1 O41_1 67(6) . . ?
C43_1 C42_1 O41_1 111(3) . . ?
C92_1 C42_1 C93_1 58(5) . . ?
C43_1 C42_1 C93_1 21(2) . . ?
O41_1 C42_1 C93_1 90(2) . . ?
C42_1 C92_1 O41_1 90(6) . . ?
C42_1 C92_1 C43_1 87(6) . . ?
O41_1 C92_1 C43_1 124(3) . . ?
C42_1 C92_1 C93_1 102(6) . . ?
O41_1 C92_1 C93_1 105(3) . . ?
C43_1 C92_1 C93_1 24(2) . . ?
C93_1 C43_1 C92_1 79(7) . . ?
C93_1 C43_1 C42_1 93(8) . . ?
C92_1 C43_1 C42_1 22.4(19) . . ?
C93_1 C43_1 C94_1 54(6) . . ?
C92_1 C43_1 C94_1 118(4) . . ?
C42_1 C43_1 C94_1 117(4) . . ?
C93_1 C43_1 C44_1 78(7) . . ?
C92_1 C43_1 C44_1 112(3) . . ?
C42_1 C43_1 C44_1 99(3) . . ?
C94_1 C43_1 C44_1 32(2) . . ?
C43_1 C93_1 C94_1 105(8) . . ?
C43_1 C93_1 C92_1 77(7) . . ?
C94_1 C93_1 C92_1 139(4) . . ?
C43_1 C93_1 C44_1 80(7) . . ?
C94_1 C93_1 C44_1 33(3) . . ?
C92_1 C93_1 C44_1 112(3) . . ?
C43_1 C93_1 C42_1 66(7) . . ?
C94_1 C93_1 C42_1 124(4) . . ?
C92_1 C93_1 C42_1 19.9(18) . . ?
C44_1 C93_1 C42_1 93(3) . . ?
C94_1 C44_1 C93_1 56(4) . . ?
C94_1 C44_1 C43_1 73(4) . . ?
C93_1 C44_1 C43_1 22(2) . . ?
C94_1 C44_1 C45_1 56(4) . . ?
C93_1 C44_1 C45_1 103(3) . . ?
C43_1 C44_1 C45_1 108(3) . . ?
C44_1 C94_1 C93_1 91(5) . . ?
C44_1 C94_1 C45_1 93(5) . . ?
C93_1 C94_1 C45_1 141(5) . . ?
C44_1 C94_1 C43_1 75(4) . . ?
C93_1 C94_1 C43_1 22(3) . . ?
C45_1 C94_1 C43_1 126(4) . . ?
C94_1 C45_1 C44_1 31(2) . . ?
C6_1 C5_1 C4_1 120.9(13) . . ?
C6_1 C5_1 C51_1 123.2(16) . . ?
C4_1 C5_1 C51_1 115.8(16) . . ?
C56_1 C51_1 C52_1 113.6(14) . . ?
C56_1 C51_1 C5_1 127.1(16) . . ?
C52_1 C51_1 C5_1 119.3(15) . . ?
C53_1 C52_1 C51_1 119.3(15) . . ?
C53_1 C52_1 H52_1 120.3 . . ?
C51_1 C52_1 H52_1 120.3 . . ?
N54_1 C53_1 C52_1 123.7(17) . . ?
N54_1 C53_1 H53_1 118.1 . . ?
C52_1 C53_1 H53_1 118.1 . . ?
C55_1 N54_1 C53_1 118.8(14) . . ?
C55_1 N54_1 Zn2_2 119.6(12) . . ?
C53_1 N54_1 Zn2_2 119.7(12) . . ?
N54_1 C55_1 C56_1 120.0(16) . . ?
N54_1 C55_1 H55_1 120.0 . . ?
C56_1 C55_1 H55_1 120.0 . . ?
C51_1 C56_1 C55_1 124.5(18) . . ?
C51_1 C56_1 H56_1 117.7 . . ?
C55_1 C56_1 H56_1 117.7 . . ?
C5_1 C6_1 C7_1 119.3(16) . . ?
C5_1 C6_1 C61_1 120.6(14) . . ?
C7_1 C6_1 C61_1 120.0(16) . . ?
C62_1 C61_1 C66_1 116.5(16) . . ?
C62_1 C61_1 C6_1 120.4(15) . . ?
C66_1 C61_1 C6_1 122.7(16) . . ?
C61_1 C62_1 C63_1 120.8(17) . . ?
C61_1 C62_1 H62_1 119.6 . . ?
C63_1 C62_1 H62_1 119.6 . . ?
N64_1 C63_1 C62_1 122.1(18) . . ?
N64_1 C63_1 H63_1 119.0 . . ?
C62_1 C63_1 H63_1 119.0 . . ?
C65_1 N64_1 C63_1 115.0(16) . . ?
N64_1 C65_1 C66_1 126.4(18) . . ?
N64_1 C65_1 H65_1 116.8 . . ?
C66_1 C65_1 H65_1 116.8 . . ?
C65_1 C66_1 C61_1 118.9(17) . . ?
C65_1 C66_1 H66_1 120.5 . . ?
C61_1 C66_1 H66_1 120.5 . . ?
O71_1 C7_1 C8_1 124.5(15) . . ?
O71_1 C7_1 C6_1 116.2(16) . . ?
C8_1 C7_1 C6_1 119.3(16) . . ?
C7_1 O71_1 C72_1 106.9(14) . . ?
C73_1 C72_1 O71_1 108(2) . . ?
C73_1 C72_1 H72A_1 110.1 . . ?
O71_1 C72_1 H72A_1 110.1 . . ?
C73_1 C72_1 H72B_1 110.1 . . ?
O71_1 C72_1 H72B_1 110.1 . . ?
H72A_1 C72_1 H72B_1 108.4 . . ?
C72_1 C73_1 C74_1 121(3) . . ?
C72_1 C73_1 H73A_1 107.0 . . ?
C74_1 C73_1 H73A_1 107.0 . . ?
C72_1 C73_1 H73B_1 107.0 . . ?
C74_1 C73_1 H73B_1 107.0 . . ?
H73A_1 C73_1 H73B_1 106.8 . . ?
C73_1 C74_1 C75_1 123(3) . . ?
C73_1 C74_1 H74A_1 106.6 . . ?
C75_1 C74_1 H74A_1 106.6 . . ?
C73_1 C74_1 H74B_1 106.6 . . ?
C75_1 C74_1 H74B_1 106.6 . . ?
H74A_1 C74_1 H74B_1 106.5 . . ?
C74_1 C75_1 H75A_1 109.5 . . ?
C74_1 C75_1 H75B_1 109.5 . . ?
H75A_1 C75_1 H75B_1 109.5 . . ?
C74_1 C75_1 H75C_1 109.5 . . ?
H75A_1 C75_1 H75C_1 109.5 . . ?
H75B_1 C75_1 H75C_1 109.5 . . ?
C7_1 C8_1 C3_1 121.9(14) . . ?
C7_1 C8_1 C9_1 133.9(18) . . ?
C3_1 C8_1 C9_1 104.2(16) . . ?
N1_1 C9_1 N10_1 126.4(15) . . ?
N1_1 C9_1 C8_1 110.6(14) . . ?
N10_1 C9_1 C8_1 123.0(18) . . ?
C9_1 N10_1 C12_1 124.6(15) . . ?
C19_1 N11_1 C12_1 102.0(12) . . ?
C19_1 N11_1 Zn1_1 127.6(10) . . ?
C12_1 N11_1 Zn1_1 130.0(10) . . ?
N10_1 C12_1 N11_1 123.3(15) . . ?
N10_1 C12_1 C13_1 122.5(15) . . ?
N11_1 C12_1 C13_1 114.1(14) . . ?
C14_1 C13_1 C18_1 121.6(14) . . ?
C14_1 C13_1 C12_1 134.0(14) . . ?
C18_1 C13_1 C12_1 104.1(15) . . ?
C13_1 C14_1 C15_1 116.2(13) . . ?
C13_1 C14_1 C141_1 123.8(14) . . ?
C15_1 C14_1 C141_1 120.0(16) . . ?
C142_1 C141_1 C14_1 110.9(15) . . ?
C142_1 C141_1 H14A_1 109.5 . . ?
C14_1 C141_1 H14A_1 109.5 . . ?
C142_1 C141_1 H14B_1 109.5 . . ?
C14_1 C141_1 H14B_1 109.5 . . ?
H14A_1 C141_1 H14B_1 108.1 . . ?
C141_1 C142_1 C143_1 116.4(17) . . ?
C141_1 C142_1 H14C_1 108.2 . . ?
C143_1 C142_1 H14C_1 108.2 . . ?
C141_1 C142_1 H14D_1 108.2 . . ?
C143_1 C142_1 H14D_1 108.2 . . ?
H14C_1 C142_1 H14D_1 107.3 . . ?
C144_1 C143_1 C142_1 113.7(17) . . ?
C144_1 C143_1 H14E_1 108.8 . . ?
C142_1 C143_1 H14E_1 108.8 . . ?
C144_1 C143_1 H14F_1 108.8 . . ?
C142_1 C143_1 H14F_1 108.8 . . ?
H14E_1 C143_1 H14F_1 107.7 . . ?
C145_1 C144_1 C143_1 120(2) . . ?
C145_1 C144_1 H14G_1 107.3 . . ?
C143_1 C144_1 H14G_1 107.3 . . ?
C145_1 C144_1 H14H_1 107.3 . . ?
C143_1 C144_1 H14H_1 107.3 . . ?
H14G_1 C144_1 H14H_1 106.9 . . ?
C144_1 C145_1 C146_1 106(3) . . ?
C144_1 C145_1 H14I_1 110.5 . . ?
C146_1 C145_1 H14I_1 110.5 . . ?
C144_1 C145_1 H14J_1 110.5 . . ?
C146_1 C145_1 H14J_1 110.5 . . ?
H14I_1 C145_1 H14J_1 108.7 . . ?
C145_1 C146_1 H14K_1 109.5 . . ?
C145_1 C146_1 H14L_1 109.5 . . ?
H14K_1 C146_1 H14L_1 109.5 . . ?
C145_1 C146_1 H14M_1 109.5 . . ?
H14K_1 C146_1 H14M_1 109.5 . . ?
H14L_1 C146_1 H14M_1 109.5 . . ?
C16_1 C15_1 C14_1 123.5(17) . . ?
C16_1 C15_1 H15_1 118.3 . . ?
C14_1 C15_1 H15_1 118.3 . . ?
C15_1 C16_1 C17_1 122.8(15) . . ?
C15_1 C16_1 H16_1 118.6 . . ?
C17_1 C16_1 H16_1 118.6 . . ?
C16_1 C17_1 C18_1 114.4(14) . . ?
C16_1 C17_1 C171_1 120.7(14) . . ?
C18_1 C17_1 C171_1 124.8(16) . . ?
C172_1 C171_1 C17_1 118.5(15) . . ?
C172_1 C171_1 H17A_1 107.7 . . ?
C17_1 C171_1 H17A_1 107.7 . . ?
C172_1 C171_1 H17B_1 107.7 . . ?
C17_1 C171_1 H17B_1 107.7 . . ?
H17A_1 C171_1 H17B_1 107.1 . . ?
C171_1 C172_1 C173_1 110.5(14) . . ?
C171_1 C172_1 H17C_1 109.5 . . ?
C173_1 C172_1 H17C_1 109.5 . . ?
C171_1 C172_1 H17D_1 109.5 . . ?
C173_1 C172_1 H17D_1 109.5 . . ?
H17C_1 C172_1 H17D_1 108.1 . . ?
C174_1 C173_1 C172_1 113.4(13) . . ?
C174_1 C173_1 H17E_1 108.9 . . ?
C172_1 C173_1 H17E_1 108.9 . . ?
C174_1 C173_1 H17F_1 108.9 . . ?
C172_1 C173_1 H17F_1 108.9 . . ?
H17E_1 C173_1 H17F_1 107.7 . . ?
C175_1 C174_1 C173_1 113.5(15) . . ?
C175_1 C174_1 H17G_1 108.9 . . ?
C173_1 C174_1 H17G_1 108.9 . . ?
C175_1 C174_1 H17H_1 108.9 . . ?
C173_1 C174_1 H17H_1 108.9 . . ?
H17G_1 C174_1 H17H_1 107.7 . . ?
C176_1 C175_1 C174_1 112.9(16) . . ?
C176_1 C175_1 H17I_1 109.0 . . ?
C174_1 C175_1 H17I_1 109.0 . . ?
C176_1 C175_1 H17J_1 109.0 . . ?
C174_1 C175_1 H17J_1 109.0 . . ?
H17I_1 C175_1 H17J_1 107.8 . . ?
C175_1 C176_1 H17K_1 109.5 . . ?
C175_1 C176_1 H17L_1 109.5 . . ?
H17K_1 C176_1 H17L_1 109.5 . . ?
C175_1 C176_1 H17M_1 109.5 . . ?
H17K_1 C176_1 H17M_1 109.5 . . ?
H17L_1 C176_1 H17M_1 109.5 . . ?
C17_1 C18_1 C13_1 121.4(16) . . ?
C17_1 C18_1 C19_1 133.9(15) . . ?
C13_1 C18_1 C19_1 104.7(13) . . ?
N11_1 C19_1 N20_1 124.5(15) . . ?
N11_1 C19_1 C18_1 114.8(13) . . ?
N20_1 C19_1 C18_1 120.7(14) . . ?
C22_1 N20_1 C19_1 124.2(13) . . ?
C29_1 N21_1 C22_1 110.8(12) . . ?
C29_1 N21_1 Zn1_1 124.1(9) . . ?
C22_1 N21_1 Zn1_1 123.3(12) . . ?
N20_1 C22_1 N21_1 126.6(14) . . ?
N20_1 C22_1 C23_1 124.8(14) . . ?
N21_1 C22_1 C23_1 108.6(16) . . ?
C24_1 C23_1 C28_1 119.6(16) . . ?
C24_1 C23_1 C22_1 133.7(18) . . ?
C28_1 C23_1 C22_1 106.7(14) . . ?
C23_1 C24_1 C25_1 114.2(16) . . ?
C23_1 C24_1 C241_1 124.9(16) . . ?
C25_1 C24_1 C241_1 120.9(15) . . ?
C24_1 C241_1 C242_1 111.5(17) . . ?
C24_1 C241_1 H24A_1 109.3 . . ?
C242_1 C241_1 H24A_1 109.3 . . ?
C24_1 C241_1 H24B_1 109.3 . . ?
C242_1 C241_1 H24B_1 109.3 . . ?
H24A_1 C241_1 H24B_1 108.0 . . ?
C243_1 C242_1 C241_1 118(3) . . ?
C243_1 C242_1 H24C_1 107.9 . . ?
C241_1 C242_1 H24C_1 107.9 . . ?
C243_1 C242_1 H24D_1 107.9 . . ?
C241_1 C242_1 H24D_1 107.9 . . ?
H24C_1 C242_1 H24D_1 107.2 . . ?
C242_1 C243_1 C244_1 123(3) . . ?
C242_1 C243_1 H24E_1 106.6 . . ?
C244_1 C243_1 H24E_1 106.6 . . ?
C242_1 C243_1 H24F_1 106.6 . . ?
C244_1 C243_1 H24F_1 106.6 . . ?
H24E_1 C243_1 H24F_1 106.5 . . ?
C243_1 C244_1 C245_1 113(2) . . ?
C243_1 C244_1 H24G_1 108.9 . . ?
C245_1 C244_1 H24G_1 108.9 . . ?
C243_1 C244_1 H24H_1 108.9 . . ?
C245_1 C244_1 H24H_1 108.9 . . ?
H24G_1 C244_1 H24H_1 107.8 . . ?
C246_1 C245_1 C244_1 126(4) . . ?
C246_1 C245_1 H24I_1 105.7 . . ?
C244_1 C245_1 H24I_1 105.7 . . ?
C246_1 C245_1 H24J_1 105.7 . . ?
C244_1 C245_1 H24J_1 105.7 . . ?
H24I_1 C245_1 H24J_1 106.1 . . ?
C245_1 C246_1 H24K_1 109.5 . . ?
C245_1 C246_1 H24L_1 109.5 . . ?
H24K_1 C246_1 H24L_1 109.5 . . ?
C245_1 C246_1 H24M_1 109.5 . . ?
H24K_1 C246_1 H24M_1 109.5 . . ?
H24L_1 C246_1 H24M_1 109.5 . . ?
C26_1 C25_1 C24_1 126.3(16) . . ?
C26_1 C25_1 H25_1 116.9 . . ?
C24_1 C25_1 H25_1 116.9 . . ?
C25_1 C26_1 C27_1 121.5(17) . . ?
C25_1 C26_1 H26_1 119.2 . . ?
C27_1 C26_1 H26_1 119.2 . . ?
C26_1 C27_1 C28_1 114.5(15) . . ?
C26_1 C27_1 C271_1 119.0(17) . . ?
C28_1 C27_1 C271_1 126.5(15) . . ?
C27_1 C271_1 C272_1 112.0(17) . . ?
C27_1 C271_1 H27A_1 109.2 . . ?
C272_1 C271_1 H27A_1 109.2 . . ?
C27_1 C271_1 H27B_1 109.2 . . ?
C272_1 C271_1 H27B_1 109.2 . . ?
H27A_1 C271_1 H27B_1 107.9 . . ?
C273_1 C272_1 C271_1 108.8(19) . . ?
C273_1 C272_1 H27C_1 109.9 . . ?
C271_1 C272_1 H27C_1 109.9 . . ?
C273_1 C272_1 H27D_1 109.9 . . ?
C271_1 C272_1 H27D_1 109.9 . . ?
H27C_1 C272_1 H27D_1 108.3 . . ?
C272_1 C273_1 C274_1 106.9(19) . . ?
C272_1 C273_1 H27E_1 110.3 . . ?
C274_1 C273_1 H27E_1 110.3 . . ?
C272_1 C273_1 H27F_1 110.3 . . ?
C274_1 C273_1 H27F_1 110.3 . . ?
H27E_1 C273_1 H27F_1 108.6 . . ?
C275_1 C274_1 C273_1 114(2) . . ?
C275_1 C274_1 H27G_1 108.7 . . ?
C273_1 C274_1 H27G_1 108.7 . . ?
C275_1 C274_1 H27H_1 108.7 . . ?
C273_1 C274_1 H27H_1 108.7 . . ?
H27G_1 C274_1 H27H_1 107.6 . . ?
C274_1 C275_1 C276_1 116(3) . . ?
C274_1 C275_1 H27I_1 108.2 . . ?
C276_1 C275_1 H27I_1 108.2 . . ?
C274_1 C275_1 H27J_1 108.2 . . ?
C276_1 C275_1 H27J_1 108.2 . . ?
H27I_1 C275_1 H27J_1 107.4 . . ?
C275_1 C276_1 H27K_1 109.5 . . ?
C275_1 C276_1 H27L_1 109.5 . . ?
H27K_1 C276_1 H27L_1 109.5 . . ?
C275_1 C276_1 H27M_1 109.5 . . ?
H27K_1 C276_1 H27M_1 109.5 . . ?
H27L_1 C276_1 H27M_1 109.5 . . ?
C23_1 C28_1 C27_1 124.0(14) . . ?
C23_1 C28_1 C29_1 105.7(15) . . ?
C27_1 C28_1 C29_1 130.3(18) . . ?
N30_1 C29_1 N21_1 129.4(14) . . ?
N30_1 C29_1 C28_1 122.5(18) . . ?
N21_1 C29_1 C28_1 107.9(14) . . ?
C29_1 N30_1 C32_1 120.1(14) . . ?
C32_1 N31_1 C39_1 107.6(14) . . ?
C32_1 N31_1 Zn1_1 125.3(11) . . ?
C39_1 N31_1 Zn1_1 127.0(11) . . ?
N30_1 C32_1 N31_1 129.0(15) . . ?
N30_1 C32_1 C33_1 121.0(15) . . ?
N31_1 C32_1 C33_1 109.8(13) . . ?
C38_1 C33_1 C34_1 118.9(14) . . ?
C38_1 C33_1 C32_1 106.6(15) . . ?
C34_1 C33_1 C32_1 134.4(14) . . ?
C35_1 C34_1 C33_1 114.7(14) . . ?
C35_1 C34_1 C341_1 123.4(17) . . ?
C33_1 C34_1 C341_1 121.7(14) . . ?
C34_1 C341_1 C342_1 109.4(16) . . ?
C34_1 C341_1 H34A_1 109.8 . . ?
C342_1 C341_1 H34A_1 109.8 . . ?
C34_1 C341_1 H34B_1 109.8 . . ?
C342_1 C341_1 H34B_1 109.8 . . ?
H34A_1 C341_1 H34B_1 108.2 . . ?
C343_1 C342_1 C341_1 119.0(19) . . ?
C343_1 C342_1 H34C_1 107.6 . . ?
C341_1 C342_1 H34C_1 107.6 . . ?
C343_1 C342_1 H34D_1 107.6 . . ?
C341_1 C342_1 H34D_1 107.6 . . ?
H34C_1 C342_1 H34D_1 107.0 . . ?
C342_1 C343_1 C344_1 119.8(19) . . ?
C342_1 C343_1 H34E_1 107.4 . . ?
C344_1 C343_1 H34E_1 107.4 . . ?
C342_1 C343_1 H34F_1 107.4 . . ?
C344_1 C343_1 H34F_1 107.4 . . ?
H34E_1 C343_1 H34F_1 106.9 . . ?
C345_1 C344_1 C343_1 119(2) . . ?
C345_1 C344_1 H34G_1 107.5 . . ?
C343_1 C344_1 H34G_1 107.5 . . ?
C345_1 C344_1 H34H_1 107.5 . . ?
C343_1 C344_1 H34H_1 107.5 . . ?
H34G_1 C344_1 H34H_1 107.0 . . ?
C344_1 C345_1 C346_1 104(3) . . ?
C344_1 C345_1 H34I_1 110.9 . . ?
C346_1 C345_1 H34I_1 110.9 . . ?
C344_1 C345_1 H34J_1 110.9 . . ?
C346_1 C345_1 H34J_1 110.9 . . ?
H34I_1 C345_1 H34J_1 109.0 . . ?
C345_1 C346_1 H34K_1 109.5 . . ?
C345_1 C346_1 H34L_1 109.5 . . ?
H34K_1 C346_1 H34L_1 109.5 . . ?
C345_1 C346_1 H34M_1 109.5 . . ?
H34K_1 C346_1 H34M_1 109.5 . . ?
H34L_1 C346_1 H34M_1 109.5 . . ?
C36_1 C35_1 C34_1 125.2(17) . . ?
C36_1 C35_1 H35_1 117.4 . . ?
C34_1 C35_1 H35_1 117.4 . . ?
C35_1 C36_1 C37_1 122.8(15) . . ?
C35_1 C36_1 H36_1 118.6 . . ?
C37_1 C36_1 H36_1 118.6 . . ?
C36_1 C37_1 C38_1 114.1(15) . . ?
C36_1 C37_1 C371_1 121.1(14) . . ?
C38_1 C37_1 C371_1 124.8(17) . . ?
C37_1 C371_1 C372_1 108.7(13) . . ?
C37_1 C371_1 H37A_1 109.9 . . ?
C372_1 C371_1 H37A_1 109.9 . . ?
C37_1 C371_1 H37B_1 109.9 . . ?
C372_1 C371_1 H37B_1 109.9 . . ?
H37A_1 C371_1 H37B_1 108.3 . . ?
C373_1 C372_1 C371_1 114.4(13) . . ?
C373_1 C372_1 H37C_1 108.7 . . ?
C371_1 C372_1 H37C_1 108.7 . . ?
C373_1 C372_1 H37D_1 108.7 . . ?
C371_1 C372_1 H37D_1 108.7 . . ?
H37C_1 C372_1 H37D_1 107.6 . . ?
C374_1 C373_1 C372_1 112.5(14) . . ?
C374_1 C373_1 H37E_1 109.1 . . ?
C372_1 C373_1 H37E_1 109.1 . . ?
C374_1 C373_1 H37F_1 109.1 . . ?
C372_1 C373_1 H37F_1 109.1 . . ?
H37E_1 C373_1 H37F_1 107.8 . . ?
C375_1 C374_1 C373_1 116.6(17) . . ?
C375_1 C374_1 H37G_1 108.2 . . ?
C373_1 C374_1 H37G_1 108.2 . . ?
C375_1 C374_1 H37H_1 108.2 . . ?
C373_1 C374_1 H37H_1 108.2 . . ?
H37G_1 C374_1 H37H_1 107.3 . . ?
C376_1 C375_1 C374_1 111.8(16) . . ?
C376_1 C375_1 H37I_1 109.3 . . ?
C374_1 C375_1 H37I_1 109.3 . . ?
C376_1 C375_1 H37J_1 109.3 . . ?
C374_1 C375_1 H37J_1 109.3 . . ?
H37I_1 C375_1 H37J_1 107.9 . . ?
C375_1 C376_1 H37K_1 109.5 . . ?
C375_1 C376_1 H37L_1 109.5 . . ?
H37K_1 C376_1 H37L_1 109.5 . . ?
C375_1 C376_1 H37M_1 109.5 . . ?
H37K_1 C376_1 H37M_1 109.5 . . ?
H37L_1 C376_1 H37M_1 109.5 . . ?
C37_1 C38_1 C33_1 123.9(16) . . ?
C37_1 C38_1 C39_1 130.5(15) . . ?
C33_1 C38_1 C39_1 105.3(14) . . ?
N401_1 C39_1 N31_1 122.2(15) . . ?
N401_1 C39_1 C38_1 126.2(14) . . ?
N31_1 C39_1 C38_1 110.6(14) . . ?
C2_1 N401_1 C39_1 128.1(14) . . ?
N21_2 Zn2_2 N11_2 91.5(6) . . ?
N21_2 Zn2_2 N31_2 89.5(7) . . ?
N11_2 Zn2_2 N31_2 163.8(4) . . ?
N21_2 Zn2_2 N1_2 164.6(4) . . ?
N11_2 Zn2_2 N1_2 87.8(7) . . ?
N31_2 Zn2_2 N1_2 87.0(8) . . ?
N21_2 Zn2_2 N54_1 103.7(4) . . ?
N11_2 Zn2_2 N54_1 99.6(4) . . ?
N31_2 Zn2_2 N54_1 95.9(4) . . ?
N1_2 Zn2_2 N54_1 91.5(4) . . ?
C9_2 N1_2 C2_2 111.7(17) . . ?
C9_2 N1_2 Zn2_2 124.1(14) . . ?
C2_2 N1_2 Zn2_2 121.8(15) . . ?
N402_2 C2_2 N1_2 131(2) . . ?
N402_2 C2_2 C3_2 123(2) . . ?
N1_2 C2_2 C3_2 105.9(18) . . ?
C8_2 C3_2 C4_2 119(2) . . ?
C8_2 C3_2 C2_2 108.2(18) . . ?
C4_2 C3_2 C2_2 133(2) . . ?
C5_2 C4_2 O41_2 115.5(18) . . ?
C5_2 C4_2 C3_2 121.1(19) . . ?
O41_2 C4_2 C3_2 123.3(19) . . ?
C4_2 O41_2 C42_2 110.6(11) . . ?
O41_2 C42_2 C43_2 106.0(12) . . ?
O41_2 C42_2 H42A_2 110.5 . . ?
C43_2 C42_2 H42A_2 110.5 . . ?
O41_2 C42_2 H42B_2 110.5 . . ?
C43_2 C42_2 H42B_2 110.5 . . ?
H42A_2 C42_2 H42B_2 108.7 . . ?
C44_2 C43_2 C42_2 112.1(15) . . ?
C44_2 C43_2 H43A_2 109.2 . . ?
C42_2 C43_2 H43A_2 109.2 . . ?
C44_2 C43_2 H43B_2 109.2 . . ?
C42_2 C43_2 H43B_2 109.2 . . ?
H43A_2 C43_2 H43B_2 107.9 . . ?
C45_2 C44_2 C43_2 112.9(15) . . ?
C45_2 C44_2 H44A_2 109.0 . . ?
C43_2 C44_2 H44A_2 109.0 . . ?
C45_2 C44_2 H44B_2 109.0 . . ?
C43_2 C44_2 H44B_2 109.0 . . ?
H44A_2 C44_2 H44B_2 107.8 . . ?
C44_2 C45_2 H45A_2 109.5 . . ?
C44_2 C45_2 H45B_2 109.5 . . ?
H45A_2 C45_2 H45B_2 109.5 . . ?
C44_2 C45_2 H45C_2 109.5 . . ?
H45A_2 C45_2 H45C_2 109.5 . . ?
H45B_2 C45_2 H45C_2 109.5 . . ?
C4_2 C5_2 C6_2 118.2(17) . . ?
C4_2 C5_2 C51_2 119.9(17) . . ?
C6_2 C5_2 C51_2 121.9(19) . . ?
C52_2 C51_2 C56_2 115.5(18) . . ?
C52_2 C51_2 C5_2 123.3(15) . . ?
C56_2 C51_2 C5_2 121.0(16) . . ?
C51_2 C52_2 C53_2 123.1(16) . . ?
C51_2 C52_2 H52_2 118.5 . . ?
C53_2 C52_2 H52_2 118.5 . . ?
N54_2 C53_2 C52_2 120.6(15) . . ?
N54_2 C53_2 H53_2 119.7 . . ?
C52_2 C53_2 H53_2 119.7 . . ?
C55_2 N54_2 C53_2 117.7(15) . . ?
C55_2 N54_2 Zn3_3 121.1(12) . . ?
C53_2 N54_2 Zn3_3 120.9(11) . . ?
N54_2 C55_2 C56_2 123.3(15) . . ?
N54_2 C55_2 H55_2 118.4 . . ?
C56_2 C55_2 H55_2 118.4 . . ?
C51_2 C56_2 C55_2 119.6(16) . . ?
C51_2 C56_2 H56_2 120.2 . . ?
C55_2 C56_2 H56_2 120.2 . . ?
C7_2 C6_2 C61_2 121.9(19) . . ?
C7_2 C6_2 C5_2 118.3(17) . . ?
C61_2 C6_2 C5_2 120(2) . . ?
C66_2 C61_2 C62_2 112(2) . . ?
C66_2 C61_2 C6_2 129.6(19) . . ?
C62_2 C61_2 C6_2 118.6(19) . . ?
C61_2 C62_2 C63_2 119.5(19) . . ?
C61_2 C62_2 H62_2 120.3 . . ?
C63_2 C62_2 H62_2 120.3 . . ?
N64_2 C63_2 C62_2 122(2) . . ?
N64_2 C63_2 H63_2 119.2 . . ?
C62_2 C63_2 H63_2 119.2 . . ?
C65_2 N64_2 C63_2 116(2) . . ?
N64_2 C65_2 C66_2 126(2) . . ?
N64_2 C65_2 H65_2 117.1 . . ?
C66_2 C65_2 H65_2 117.1 . . ?
C61_2 C66_2 C65_2 125(2) . . ?
C61_2 C66_2 H66_2 117.5 . . ?
C65_2 C66_2 H66_2 117.5 . . ?
C8_2 C7_2 C6_2 122.7(18) . . ?
C8_2 C7_2 O71_2 122(2) . . ?
C6_2 C7_2 O71_2 115.3(19) . . ?
C7_2 O71_2 C72_2 112.5(14) . . ?
O71_2 C72_2 C73_2 110(2) . . ?
O71_2 C72_2 H72A_2 109.7 . . ?
C73_2 C72_2 H72A_2 109.7 . . ?
O71_2 C72_2 H72B_2 109.7 . . ?
C73_2 C72_2 H72B_2 109.7 . . ?
H72A_2 C72_2 H72B_2 108.2 . . ?
C74_2 C73_2 C72_2 125(4) . . ?
C74_2 C73_2 H73A_2 106.0 . . ?
C72_2 C73_2 H73A_2 106.0 . . ?
C74_2 C73_2 H73B_2 106.0 . . ?
C72_2 C73_2 H73B_2 106.0 . . ?
H73A_2 C73_2 H73B_2 106.3 . . ?
C73_2 C74_2 C75_2 109(4) . . ?
C73_2 C74_2 H74A_2 109.9 . . ?
C75_2 C74_2 H74A_2 109.9 . . ?
C73_2 C74_2 H74B_2 109.9 . . ?
C75_2 C74_2 H74B_2 109.9 . . ?
H74A_2 C74_2 H74B_2 108.3 . . ?
C74_2 C75_2 H75A_2 109.5 . . ?
C74_2 C75_2 H75B_2 109.5 . . ?
H75A_2 C75_2 H75B_2 109.5 . . ?
C74_2 C75_2 H75C_2 109.5 . . ?
H75A_2 C75_2 H75C_2 109.5 . . ?
H75B_2 C75_2 H75C_2 109.5 . . ?
C7_2 C8_2 C3_2 120(2) . . ?
C7_2 C8_2 C9_2 134(2) . . ?
C3_2 C8_2 C9_2 105.6(18) . . ?
N1_2 C9_2 N10_2 125.7(19) . . ?
N1_2 C9_2 C8_2 108.4(17) . . ?
N10_2 C9_2 C8_2 125.9(19) . . ?
C12_2 N10_2 C9_2 122.3(16) . . ?
C12_2 N11_2 C19_2 111.7(17) . . ?
C12_2 N11_2 Zn2_2 125.9(14) . . ?
C19_2 N11_2 Zn2_2 122.3(13) . . ?
N11_2 C12_2 N10_2 130.9(19) . . ?
N11_2 C12_2 C13_2 108.8(18) . . ?
N10_2 C12_2 C13_2 119.9(19) . . ?
C18_2 C13_2 C14_2 123(2) . . ?
C18_2 C13_2 C12_2 106.3(18) . . ?
C14_2 C13_2 C12_2 131(2) . . ?
C13_2 C14_2 C15_2 115(2) . . ?
C13_2 C14_2 C141_2 126(2) . . ?
C15_2 C14_2 C141_2 119(2) . . ?
C14_2 C141_2 C142_2 115.6(16) . . ?
C14_2 C141_2 H14A_2 108.4 . . ?
C142_2 C141_2 H14A_2 108.4 . . ?
C14_2 C141_2 H14B_2 108.4 . . ?
C142_2 C141_2 H14B_2 108.4 . . ?
H14A_2 C141_2 H14B_2 107.4 . . ?
C143_2 C142_2 C141_2 114.9(17) . . ?
C143_2 C142_2 H14C_2 108.5 . . ?
C141_2 C142_2 H14C_2 108.5 . . ?
C143_2 C142_2 H14D_2 108.5 . . ?
C141_2 C142_2 H14D_2 108.5 . . ?
H14C_2 C142_2 H14D_2 107.5 . . ?
C144_2 C143_2 C142_2 113(2) . . ?
C144_2 C143_2 H14E_2 109.0 . . ?
C142_2 C143_2 H14E_2 109.0 . . ?
C144_2 C143_2 H14F_2 109.0 . . ?
C142_2 C143_2 H14F_2 109.0 . . ?
H14E_2 C143_2 H14F_2 107.8 . . ?
C143_2 C144_2 C145_2 112(2) . . ?
C143_2 C144_2 H14G_2 109.1 . . ?
C145_2 C144_2 H14G_2 109.1 . . ?
C143_2 C144_2 H14H_2 109.1 . . ?
C145_2 C144_2 H14H_2 109.1 . . ?
H14G_2 C144_2 H14H_2 107.9 . . ?
C146_2 C145_2 C144_2 111(2) . . ?
C146_2 C145_2 H14I_2 109.4 . . ?
C144_2 C145_2 H14I_2 109.4 . . ?
C146_2 C145_2 H14J_2 109.4 . . ?
C144_2 C145_2 H14J_2 109.4 . . ?
H14I_2 C145_2 H14J_2 108.0 . . ?
C145_2 C146_2 H14K_2 109.5 . . ?
C145_2 C146_2 H14L_2 109.5 . . ?
H14K_2 C146_2 H14L_2 109.5 . . ?
C145_2 C146_2 H14M_2 109.5 . . ?
H14K_2 C146_2 H14M_2 109.5 . . ?
H14L_2 C146_2 H14M_2 109.5 . . ?
C16_2 C15_2 C14_2 118(2) . . ?
C16_2 C15_2 H15_2 121.2 . . ?
C14_2 C15_2 H15_2 121.2 . . ?
C15_2 C16_2 C17_2 129(2) . . ?
C15_2 C16_2 H16_2 115.3 . . ?
C17_2 C16_2 H16_2 115.3 . . ?
C16_2 C17_2 C18_2 110.0(19) . . ?
C16_2 C17_2 C171_2 121(2) . . ?
C18_2 C17_2 C171_2 129(2) . . ?
C17_2 C171_2 C172_2 121.4(19) . . ?
C17_2 C171_2 H17A_2 107.0 . . ?
C172_2 C171_2 H17A_2 107.0 . . ?
C17_2 C171_2 H17B_2 107.0 . . ?
C172_2 C171_2 H17B_2 107.0 . . ?
H17A_2 C171_2 H17B_2 106.7 . . ?
C173_2 C172_2 C171_2 115.6(19) . . ?
C173_2 C172_2 H17C_2 108.4 . . ?
C171_2 C172_2 H17C_2 108.4 . . ?
C173_2 C172_2 H17D_2 108.4 . . ?
C171_2 C172_2 H17D_2 108.4 . . ?
H17C_2 C172_2 H17D_2 107.4 . . ?
C174_2 C173_2 C172_2 111(2) . . ?
C174_2 C173_2 H17E_2 109.4 . . ?
C172_2 C173_2 H17E_2 109.4 . . ?
C174_2 C173_2 H17F_2 109.4 . . ?
C172_2 C173_2 H17F_2 109.4 . . ?
H17E_2 C173_2 H17F_2 108.0 . . ?
C173_2 C174_2 C175_2 100(2) . . ?
C173_2 C174_2 C176_2 129(3) . . ?
C175_2 C174_2 C176_2 32(2) . . ?
C176_2 C175_2 C174_2 84(5) . . ?
C176_2 C175_2 H17I_2 114.7 . . ?
C174_2 C175_2 H17I_2 114.7 . . ?
C176_2 C175_2 H17J_2 114.7 . . ?
C174_2 C175_2 H17J_2 114.7 . . ?
H17I_2 C175_2 H17J_2 111.8 . . ?
C175_2 C176_2 C174_2 64(5) . . ?
C175_2 C176_2 H17K_2 109.5 . . ?
C174_2 C176_2 H17K_2 172.0 . . ?
C175_2 C176_2 H17L_2 109.5 . . ?
C174_2 C176_2 H17L_2 70.4 . . ?
H17K_2 C176_2 H17L_2 109.5 . . ?
C175_2 C176_2 H17M_2 109.5 . . ?
C174_2 C176_2 H17M_2 77.7 . . ?
H17K_2 C176_2 H17M_2 109.5 . . ?
H17L_2 C176_2 H17M_2 109.5 . . ?
C13_2 C18_2 C17_2 125.0(19) . . ?
C13_2 C18_2 C19_2 107.8(18) . . ?
C17_2 C18_2 C19_2 127(2) . . ?
N20_2 C19_2 N11_2 128.0(18) . . ?
N20_2 C19_2 C18_2 126.5(19) . . ?
N11_2 C19_2 C18_2 105.4(18) . . ?
C19_2 N20_2 C22_2 124.9(16) . . ?
C22_2 N21_2 C29_2 108.9(17) . . ?
C22_2 N21_2 Zn2_2 127.7(13) . . ?
C29_2 N21_2 Zn2_2 123.3(14) . . ?
N21_2 C22_2 N20_2 124.3(18) . . ?
N21_2 C22_2 C23_2 113.4(18) . . ?
N20_2 C22_2 C23_2 122.0(18) . . ?
C28_2 C23_2 C22_2 105(2) . . ?
C28_2 C23_2 C24_2 121(2) . . ?
C22_2 C23_2 C24_2 134(2) . . ?
C25_2 C24_2 C23_2 113(2) . . ?
C25_2 C24_2 C241_2 126(2) . . ?
C23_2 C24_2 C241_2 120(2) . . ?
C24_2 C241_2 C242_2 110.0(14) . . ?
C24_2 C241_2 H24A_2 109.7 . . ?
C242_2 C241_2 H24A_2 109.7 . . ?
C24_2 C241_2 H24B_2 109.7 . . ?
C242_2 C241_2 H24B_2 109.7 . . ?
H24A_2 C241_2 H24B_2 108.2 . . ?
C241_2 C242_2 C243_2 119.3(18) . . ?
C241_2 C242_2 H24C_2 107.5 . . ?
C243_2 C242_2 H24C_2 107.5 . . ?
C241_2 C242_2 H24D_2 107.5 . . ?
C243_2 C242_2 H24D_2 107.5 . . ?
H24C_2 C242_2 H24D_2 107.0 . . ?
C244_2 C243_2 C242_2 114.6(19) . . ?
C244_2 C243_2 H24E_2 108.6 . . ?
C242_2 C243_2 H24E_2 108.6 . . ?
C244_2 C243_2 H24F_2 108.6 . . ?
C242_2 C243_2 H24F_2 108.6 . . ?
H24E_2 C243_2 H24F_2 107.6 . . ?
C245_2 C244_2 C243_2 113(2) . . ?
C245_2 C244_2 H24G_2 109.0 . . ?
C243_2 C244_2 H24G_2 109.0 . . ?
C245_2 C244_2 H24H_2 109.0 . . ?
C243_2 C244_2 H24H_2 109.0 . . ?
H24G_2 C244_2 H24H_2 107.8 . . ?
C246_2 C245_2 C244_2 117(2) . . ?
C246_2 C245_2 H24I_2 108.1 . . ?
C244_2 C245_2 H24I_2 108.1 . . ?
C246_2 C245_2 H24J_2 108.1 . . ?
C244_2 C245_2 H24J_2 108.1 . . ?
H24I_2 C245_2 H24J_2 107.3 . . ?
C245_2 C246_2 H24K_2 109.5 . . ?
C245_2 C246_2 H24L_2 109.5 . . ?
H24K_2 C246_2 H24L_2 109.5 . . ?
C245_2 C246_2 H24M_2 109.5 . . ?
H24K_2 C246_2 H24M_2 109.5 . . ?
H24L_2 C246_2 H24M_2 109.5 . . ?
C24_2 C25_2 C26_2 125(2) . . ?
C24_2 C25_2 H25_2 117.4 . . ?
C26_2 C25_2 H25_2 117.4 . . ?
C25_2 C26_2 C27_2 125(2) . . ?
C25_2 C26_2 H26_2 117.6 . . ?
C27_2 C26_2 H26_2 117.6 . . ?
C26_2 C27_2 C271_2 124(2) . . ?
C26_2 C27_2 C28_2 112(2) . . ?
C271_2 C27_2 C28_2 122(2) . . ?
C27_2 C271_2 C272_2 116.4(18) . . ?
C27_2 C271_2 H27A_2 108.2 . . ?
C272_2 C271_2 H27A_2 108.2 . . ?
C27_2 C271_2 H27B_2 108.2 . . ?
C272_2 C271_2 H27B_2 108.2 . . ?
H27A_2 C271_2 H27B_2 107.3 . . ?
C271_2 C272_2 C273_2 112.7(18) . . ?
C271_2 C272_2 H27C_2 109.1 . . ?
C273_2 C272_2 H27C_2 109.1 . . ?
C271_2 C272_2 H27D_2 109.1 . . ?
C273_2 C272_2 H27D_2 109.1 . . ?
H27C_2 C272_2 H27D_2 107.8 . . ?
C274_2 C273_2 C272_2 114(2) . . ?
C274_2 C273_2 H27E_2 108.6 . . ?
C272_2 C273_2 H27E_2 108.6 . . ?
C274_2 C273_2 H27F_2 108.6 . . ?
C272_2 C273_2 H27F_2 108.6 . . ?
H27E_2 C273_2 H27F_2 107.6 . . ?
C273_2 C274_2 C275_2 116(2) . . ?
C273_2 C274_2 H27G_2 108.3 . . ?
C275_2 C274_2 H27G_2 108.3 . . ?
C273_2 C274_2 H27H_2 108.3 . . ?
C275_2 C274_2 H27H_2 108.3 . . ?
H27G_2 C274_2 H27H_2 107.4 . . ?
C276_2 C275_2 C274_2 119(4) . . ?
C276_2 C275_2 H27I_2 107.5 . . ?
C274_2 C275_2 H27I_2 107.5 . . ?
C276_2 C275_2 H27J_2 107.5 . . ?
C274_2 C275_2 H27J_2 107.5 . . ?
H27I_2 C275_2 H27J_2 107.0 . . ?
C275_2 C276_2 H27K_2 109.5 . . ?
C275_2 C276_2 H27L_2 109.5 . . ?
H27K_2 C276_2 H27L_2 109.5 . . ?
C275_2 C276_2 H27M_2 109.5 . . ?
H27K_2 C276_2 H27M_2 109.5 . . ?
H27L_2 C276_2 H27M_2 109.5 . . ?
C23_2 C28_2 C27_2 124(2) . . ?
C23_2 C28_2 C29_2 108(2) . . ?
C27_2 C28_2 C29_2 128(2) . . ?
N30_2 C29_2 N21_2 129(2) . . ?
N30_2 C29_2 C28_2 126(2) . . ?
N21_2 C29_2 C28_2 105(2) . . ?
C32_2 N30_2 C29_2 124(2) . . ?
C39_2 N31_2 C32_2 108(2) . . ?
C39_2 N31_2 Zn2_2 125.4(16) . . ?
C32_2 N31_2 Zn2_2 124.4(18) . . ?
N30_2 C32_2 N31_2 128(3) . . ?
N30_2 C32_2 C33_2 118(3) . . ?
N31_2 C32_2 C33_2 115(2) . . ?
C34_2 C33_2 C38_2 128(2) . . ?
C34_2 C33_2 C32_2 134(3) . . ?
C38_2 C33_2 C32_2 98(2) . . ?
C33_2 C34_2 C35_2 112(2) . . ?
C33_2 C34_2 C341_2 126(2) . . ?
C35_2 C34_2 C341_2 122(2) . . ?
C842_2 C341_2 C34_2 143(4) . . ?
C842_2 C341_2 C342_2 40(3) . . ?
C34_2 C341_2 C342_2 106(2) . . ?
C843_2 C342_2 C842_2 105(6) . . ?
C843_2 C342_2 C343_2 61(3) . . ?
C842_2 C342_2 C343_2 52(4) . . ?
C843_2 C342_2 C341_2 113(4) . . ?
C842_2 C342_2 C341_2 58(4) . . ?
C343_2 C342_2 C341_2 101(3) . . ?
C342_2 C842_2 C343_2 86(5) . . ?
C342_2 C842_2 C341_2 82(5) . . ?
C343_2 C842_2 C341_2 139(5) . . ?
C342_2 C842_2 C843_2 37(3) . . ?
C343_2 C842_2 C843_2 56(3) . . ?
C341_2 C842_2 C843_2 94(4) . . ?
C842_2 C343_2 C843_2 76(4) . . ?
C842_2 C343_2 C342_2 41(3) . . ?
C843_2 C343_2 C342_2 40(2) . . ?
C842_2 C343_2 C344_2 137(5) . . ?
C843_2 C343_2 C344_2 88(3) . . ?
C342_2 C343_2 C344_2 105(3) . . ?
C842_2 C343_2 C844_2 137(5) . . ?
C843_2 C343_2 C844_2 70(3) . . ?
C342_2 C343_2 C844_2 97(3) . . ?
C344_2 C343_2 C844_2 23(2) . . ?
C342_2 C843_2 C343_2 79(4) . . ?
C342_2 C843_2 C842_2 37(3) . . ?
C343_2 C843_2 C842_2 48(3) . . ?
C342_2 C843_2 C844_2 118(5) . . ?
C343_2 C843_2 C844_2 64(3) . . ?
C842_2 C843_2 C844_2 108(4) . . ?
C844_2 C344_2 C343_2 83(8) . . ?
C844_2 C344_2 C345_2 25(7) . . ?
C343_2 C344_2 C345_2 107(3) . . ?
C344_2 C844_2 C345_2 141(10) . . ?
C344_2 C844_2 C343_2 74(8) . . ?
C345_2 C844_2 C343_2 142(5) . . ?
C344_2 C844_2 C843_2 111(9) . . ?
C345_2 C844_2 C843_2 107(5) . . ?
C343_2 C844_2 C843_2 46(2) . . ?
C844_2 C345_2 C346_2 118(4) . . ?
C844_2 C345_2 C344_2 14(4) . . ?
C346_2 C345_2 C344_2 104.2(19) . . ?
C34_2 C35_2 C36_2 123(2) . . ?
C34_2 C35_2 H35_2 118.3 . . ?
C36_2 C35_2 H35_2 118.3 . . ?
C37_2 C36_2 C35_2 124(2) . . ?
C37_2 C36_2 H36_2 117.9 . . ?
C35_2 C36_2 H36_2 117.9 . . ?
C36_2 C37_2 C38_2 115(2) . . ?
C36_2 C37_2 C371_2 121(2) . . ?
C38_2 C37_2 C371_2 124(2) . . ?
C37_2 C371_2 C372_2 108.6(15) . . ?
C37_2 C371_2 H37A_2 110.0 . . ?
C372_2 C371_2 H37A_2 110.0 . . ?
C37_2 C371_2 H37B_2 110.0 . . ?
C372_2 C371_2 H37B_2 110.0 . . ?
H37A_2 C371_2 H37B_2 108.4 . . ?
C373_2 C372_2 C371_2 117(2) . . ?
C373_2 C372_2 H37C_2 108.1 . . ?
C371_2 C372_2 H37C_2 108.1 . . ?
C373_2 C372_2 H37D_2 108.1 . . ?
C371_2 C372_2 H37D_2 108.1 . . ?
H37C_2 C372_2 H37D_2 107.3 . . ?
C374_2 C373_2 C372_2 120(3) . . ?
C374_2 C373_2 H37E_2 107.4 . . ?
C372_2 C373_2 H37E_2 107.4 . . ?
C374_2 C373_2 H37F_2 107.4 . . ?
C372_2 C373_2 H37F_2 107.4 . . ?
H37E_2 C373_2 H37F_2 106.9 . . ?
C373_2 C374_2 C375_2 127(3) . . ?
C373_2 C374_2 H37G_2 105.5 . . ?
C375_2 C374_2 H37G_2 105.5 . . ?
C373_2 C374_2 H37H_2 105.5 . . ?
C375_2 C374_2 H37H_2 105.5 . . ?
H37G_2 C374_2 H37H_2 106.1 . . ?
C376_2 C375_2 C374_2 103(3) . . ?
C376_2 C375_2 H37I_2 111.2 . . ?
C374_2 C375_2 H37I_2 111.2 . . ?
C376_2 C375_2 H37J_2 111.2 . . ?
C374_2 C375_2 H37J_2 111.2 . . ?
H37I_2 C375_2 H37J_2 109.1 . . ?
C375_2 C376_2 H37K_2 109.5 . . ?
C375_2 C376_2 H37L_2 109.5 . . ?
H37K_2 C376_2 H37L_2 109.5 . . ?
C375_2 C376_2 H37M_2 109.5 . . ?
H37K_2 C376_2 H37M_2 109.5 . . ?
H37L_2 C376_2 H37M_2 109.5 . . ?
C37_2 C38_2 C33_2 117(2) . . ?
C37_2 C38_2 C39_2 131(2) . . ?
C33_2 C38_2 C39_2 111(2) . . ?
N402_2 C39_2 N31_2 129(2) . . ?
N402_2 C39_2 C38_2 122(2) . . ?
N31_2 C39_2 C38_2 108(2) . . ?
C39_2 N402_2 C2_2 122.0(18) . . ?
N21_3 Zn3_3 N11_3 87.0(6) . . ?
N21_3 Zn3_3 N31_3 89.3(6) . . ?
N11_3 Zn3_3 N31_3 157.9(6) . . ?
N21_3 Zn3_3 N1_3 155.0(5) . . ?
N11_3 Zn3_3 N1_3 87.3(5) . . ?
N31_3 Zn3_3 N1_3 86.9(6) . . ?
N21_3 Zn3_3 N54_2 109.5(4) . . ?
N11_3 Zn3_3 N54_2 100.7(4) . . ?
N31_3 Zn3_3 N54_2 101.1(4) . . ?
N1_3 Zn3_3 N54_2 95.5(4) . . ?
C9_3 N1_3 C2_3 108.2(12) . . ?
C9_3 N1_3 Zn3_3 126.4(10) . . ?
C2_3 N1_3 Zn3_3 123.1(11) . . ?
N403_3 C2_3 N1_3 127.6(14) . . ?
N403_3 C2_3 C3_3 123.7(13) . . ?
N1_3 C2_3 C3_3 107.7(15) . . ?
C8_3 C3_3 C4_3 119.3(14) . . ?
C8_3 C3_3 C2_3 109.1(13) . . ?
C4_3 C3_3 C2_3 130.8(15) . . ?
O41_3 C4_3 C3_3 124.0(14) . . ?
O41_3 C4_3 C5_3 117.8(13) . . ?
C3_3 C4_3 C5_3 118.0(15) . . ?
C4_3 O41_3 C42_3 111.7(12) . . ?
C93_3 C42_3 O41_3 115(3) . . ?
C93_3 C42_3 C43_3 48(3) . . ?
O41_3 C42_3 C43_3 110.1(14) . . ?
C93_3 C43_3 C42_3 60(4) . . ?
C93_3 C43_3 C44_3 81(4) . . ?
C42_3 C43_3 C44_3 118(2) . . ?
C93_3 C43_3 C94_3 53(4) . . ?
C42_3 C43_3 C94_3 109(2) . . ?
C44_3 C43_3 C94_3 33.7(16) . . ?
C43_3 C93_3 C94_3 78(5) . . ?
C43_3 C93_3 C42_3 71(5) . . ?
C94_3 C93_3 C42_3 139(7) . . ?
C43_3 C93_3 C44_3 58(4) . . ?
C94_3 C93_3 C44_3 29(3) . . ?
C42_3 C93_3 C44_3 110(5) . . ?
C94_3 C44_3 C45_3 90(4) . . ?
C94_3 C44_3 C43_3 76(4) . . ?
C45_3 C44_3 C43_3 120(3) . . ?
C94_3 C44_3 C93_3 44(4) . . ?
C45_3 C44_3 C93_3 128(4) . . ?
C43_3 C44_3 C93_3 42(3) . . ?
C94_3 C44_3 C95_3 30(4) . . ?
C45_3 C44_3 C95_3 66(3) . . ?
C43_3 C44_3 C95_3 103(4) . . ?
C93_3 C44_3 C95_3 73(4) . . ?
C44_3 C94_3 C95_3 128(7) . . ?
C44_3 C94_3 C93_3 107(6) . . ?
C95_3 C94_3 C93_3 125(8) . . ?
C44_3 C94_3 C43_3 70(4) . . ?
C95_3 C94_3 C43_3 153(6) . . ?
C93_3 C94_3 C43_3 48(4) . . ?
C44_3 C94_3 C45_3 58(4) . . ?
C95_3 C94_3 C45_3 77(6) . . ?
C93_3 C94_3 C45_3 151(5) . . ?
C43_3 C94_3 C45_3 103(3) . . ?
C44_3 C45_3 C94_3 32.2(19) . . ?
C44_3 C45_3 C95_3 68(4) . . ?
C94_3 C45_3 C95_3 38(3) . . ?
C94_3 C95_3 C45_3 65(6) . . ?
C94_3 C95_3 C44_3 23(4) . . ?
C45_3 C95_3 C44_3 46(3) . . ?
C6_3 C5_3 C4_3 118.5(14) . . ?
C6_3 C5_3 C51_3 123.9(14) . . ?
C4_3 C5_3 C51_3 116.5(14) . . ?
C52_3 C51_3 C56_3 120.1(14) . . ?
C52_3 C51_3 C5_3 124.0(16) . . ?
C56_3 C51_3 C5_3 115.6(15) . . ?
C51_3 C52_3 C53_3 120.2(15) . . ?
C51_3 C52_3 H52_3 119.9 . . ?
C53_3 C52_3 H52_3 119.9 . . ?
N54_3 C53_3 C52_3 122.6(15) . . ?
N54_3 C53_3 H53_3 118.7 . . ?
C52_3 C53_3 H53_3 118.7 . . ?
C55_3 N54_3 C53_3 115.4(13) . . ?
C55_3 N54_3 Zn4_4 124.3(11) . . ?
C53_3 N54_3 Zn4_4 119.4(11) . . ?
N54_3 C55_3 C56_3 126.6(15) . . ?
N54_3 C55_3 H55_3 116.7 . . ?
C56_3 C55_3 H55_3 116.7 . . ?
C55_3 C56_3 C51_3 114.6(15) . . ?
C55_3 C56_3 H56_3 122.7 . . ?
C51_3 C56_3 H56_3 122.7 . . ?
C5_3 C6_3 C7_3 122.2(15) . . ?
C5_3 C6_3 C61_3 119.9(15) . . ?
C7_3 C6_3 C61_3 117.9(15) . . ?
C66_3 C61_3 C62_3 117.2(16) . . ?
C66_3 C61_3 C6_3 123.5(14) . . ?
C62_3 C61_3 C6_3 119.2(18) . . ?
C63_3 C62_3 C61_3 119.6(18) . . ?
C63_3 C62_3 H62_3 120.2 . . ?
C61_3 C62_3 H62_3 120.2 . . ?
N64_3 C63_3 C62_3 122.7(18) . . ?
N64_3 C63_3 H63_3 118.6 . . ?
C62_3 C63_3 H63_3 118.6 . . ?
C63_3 N64_3 C65_3 117.9(16) . . ?
N64_3 C65_3 C66_3 122.2(19) . . ?
N64_3 C65_3 H65_3 118.9 . . ?
C66_3 C65_3 H65_3 118.9 . . ?
C61_3 C66_3 C65_3 120.2(16) . . ?
C61_3 C66_3 H66_3 119.9 . . ?
C65_3 C66_3 H66_3 119.9 . . ?
O71_3 C7_3 C8_3 125.2(13) . . ?
O71_3 C7_3 C6_3 118.3(14) . . ?
C8_3 C7_3 C6_3 116.5(16) . . ?
C7_3 O71_3 C72_3 110.4(13) . . ?
O71_3 C72_3 C73_3 110.1(16) . . ?
O71_3 C72_3 H72A_3 109.6 . . ?
C73_3 C72_3 H72A_3 109.6 . . ?
O71_3 C72_3 H72B_3 109.6 . . ?
C73_3 C72_3 H72B_3 109.6 . . ?
H72A_3 C72_3 H72B_3 108.2 . . ?
C72_3 C73_3 C74_3 109.9(18) . . ?
C72_3 C73_3 H73A_3 109.7 . . ?
C74_3 C73_3 H73A_3 109.7 . . ?
C72_3 C73_3 H73B_3 109.7 . . ?
C74_3 C73_3 H73B_3 109.7 . . ?
H73A_3 C73_3 H73B_3 108.2 . . ?
C75_3 C74_3 C73_3 111(2) . . ?
C75_3 C74_3 H74A_3 109.5 . . ?
C73_3 C74_3 H74A_3 109.5 . . ?
C75_3 C74_3 H74B_3 109.5 . . ?
C73_3 C74_3 H74B_3 109.5 . . ?
H74A_3 C74_3 H74B_3 108.1 . . ?
C74_3 C75_3 H75A_3 109.5 . . ?
C74_3 C75_3 H75B_3 109.5 . . ?
H75A_3 C75_3 H75B_3 109.5 . . ?
C74_3 C75_3 H75C_3 109.5 . . ?
H75A_3 C75_3 H75C_3 109.5 . . ?
H75B_3 C75_3 H75C_3 109.5 . . ?
C3_3 C8_3 C7_3 123.3(14) . . ?
C3_3 C8_3 C9_3 103.5(14) . . ?
C7_3 C8_3 C9_3 132.3(16) . . ?
N1_3 C9_3 N10_3 126.5(14) . . ?
N1_3 C9_3 C8_3 111.5(14) . . ?
N10_3 C9_3 C8_3 122.0(16) . . ?
C9_3 N10_3 C12_3 123.3(15) . . ?
C12_3 N11_3 C19_3 108.0(13) . . ?
C12_3 N11_3 Zn3_3 125.0(10) . . ?
C19_3 N11_3 Zn3_3 124.1(11) . . ?
N11_3 C12_3 N10_3 126.3(16) . . ?
N11_3 C12_3 C13_3 110.7(13) . . ?
N10_3 C12_3 C13_3 122.0(17) . . ?
C14_3 C13_3 C18_3 124.1(15) . . ?
C14_3 C13_3 C12_3 131.4(15) . . ?
C18_3 C13_3 C12_3 104.5(15) . . ?
C13_3 C14_3 C15_3 116.8(13) . . ?
C13_3 C14_3 C141_3 129.1(17) . . ?
C15_3 C14_3 C141_3 114.1(18) . . ?
C14_3 C141_3 C142_3 114.5(16) . . ?
C14_3 C141_3 H14A_3 108.6 . . ?
C142_3 C141_3 H14A_3 108.6 . . ?
C14_3 C141_3 H14B_3 108.6 . . ?
C142_3 C141_3 H14B_3 108.6 . . ?
H14A_3 C141_3 H14B_3 107.6 . . ?
C141_3 C142_3 C143_3 118.8(17) . . ?
C141_3 C142_3 H14C_3 107.6 . . ?
C143_3 C142_3 H14C_3 107.6 . . ?
C141_3 C142_3 H14D_3 107.6 . . ?
C143_3 C142_3 H14D_3 107.6 . . ?
H14C_3 C142_3 H14D_3 107.0 . . ?
C142_3 C143_3 C144_3 113.8(17) . . ?
C142_3 C143_3 H14E_3 108.8 . . ?
C144_3 C143_3 H14E_3 108.8 . . ?
C142_3 C143_3 H14F_3 108.8 . . ?
C144_3 C143_3 H14F_3 108.8 . . ?
H14E_3 C143_3 H14F_3 107.7 . . ?
C145_3 C144_3 C143_3 114.0(17) . . ?
C145_3 C144_3 H14G_3 108.8 . . ?
C143_3 C144_3 H14G_3 108.8 . . ?
C145_3 C144_3 H14H_3 108.8 . . ?
C143_3 C144_3 H14H_3 108.8 . . ?
H14G_3 C144_3 H14H_3 107.7 . . ?
C144_3 C145_3 C146_3 112.4(19) . . ?
C144_3 C145_3 H14I_3 109.1 . . ?
C146_3 C145_3 H14I_3 109.1 . . ?
C144_3 C145_3 H14J_3 109.1 . . ?
C146_3 C145_3 H14J_3 109.1 . . ?
H14I_3 C145_3 H14J_3 107.8 . . ?
C145_3 C146_3 H14K_3 109.5 . . ?
C145_3 C146_3 H14L_3 109.5 . . ?
H14K_3 C146_3 H14L_3 109.5 . . ?
C145_3 C146_3 H14M_3 109.5 . . ?
H14K_3 C146_3 H14M_3 109.5 . . ?
H14L_3 C146_3 H14M_3 109.5 . . ?
C14_3 C15_3 C16_3 120.6(17) . . ?
C14_3 C15_3 H15_3 119.7 . . ?
C16_3 C15_3 H15_3 119.7 . . ?
C17_3 C16_3 C15_3 121.2(15) . . ?
C17_3 C16_3 H16_3 119.4 . . ?
C15_3 C16_3 H16_3 119.4 . . ?
C18_3 C17_3 C16_3 116.4(14) . . ?
C18_3 C17_3 C171_3 122.4(17) . . ?
C16_3 C17_3 C171_3 121.1(14) . . ?
C172_3 C171_3 C17_3 114.8(15) . . ?
C172_3 C171_3 H17A_3 108.6 . . ?
C17_3 C171_3 H17A_3 108.6 . . ?
C172_3 C171_3 H17B_3 108.6 . . ?
C17_3 C171_3 H17B_3 108.6 . . ?
H17A_3 C171_3 H17B_3 107.5 . . ?
C171_3 C172_3 C173_3 109.6(14) . . ?
C171_3 C172_3 H17C_3 109.8 . . ?
C173_3 C172_3 H17C_3 109.8 . . ?
C171_3 C172_3 H17D_3 109.8 . . ?
C173_3 C172_3 H17D_3 109.8 . . ?
H17C_3 C172_3 H17D_3 108.2 . . ?
C172_3 C173_3 C174_3 113.4(15) . . ?
C172_3 C173_3 H17E_3 108.9 . . ?
C174_3 C173_3 H17E_3 108.9 . . ?
C172_3 C173_3 H17F_3 108.9 . . ?
C174_3 C173_3 H17F_3 108.9 . . ?
H17E_3 C173_3 H17F_3 107.7 . . ?
C175_3 C174_3 C173_3 110.2(15) . . ?
C175_3 C174_3 H17G_3 109.6 . . ?
C173_3 C174_3 H17G_3 109.6 . . ?
C175_3 C174_3 H17H_3 109.6 . . ?
C173_3 C174_3 H17H_3 109.6 . . ?
H17G_3 C174_3 H17H_3 108.1 . . ?
C174_3 C175_3 C176_3 112.6(17) . . ?
C174_3 C175_3 H17I_3 109.1 . . ?
C176_3 C175_3 H17I_3 109.1 . . ?
C174_3 C175_3 H17J_3 109.1 . . ?
C176_3 C175_3 H17J_3 109.1 . . ?
H17I_3 C175_3 H17J_3 107.8 . . ?
C175_3 C176_3 H17K_3 109.5 . . ?
C175_3 C176_3 H17L_3 109.5 . . ?
H17K_3 C176_3 H17L_3 109.5 . . ?
C175_3 C176_3 H17M_3 109.5 . . ?
H17K_3 C176_3 H17M_3 109.5 . . ?
H17L_3 C176_3 H17M_3 109.5 . . ?
C13_3 C18_3 C17_3 120.8(17) . . ?
C13_3 C18_3 C19_3 107.9(13) . . ?
C17_3 C18_3 C19_3 131.1(15) . . ?
N20_3 C19_3 N11_3 126.5(15) . . ?
N20_3 C19_3 C18_3 124.3(13) . . ?
N11_3 C19_3 C18_3 108.7(13) . . ?
C22_3 N20_3 C19_3 124.7(13) . . ?
C29_3 N21_3 C22_3 107.7(13) . . ?
C29_3 N21_3 Zn3_3 124.5(10) . . ?
C22_3 N21_3 Zn3_3 127.2(12) . . ?
N20_3 C22_3 N21_3 125.3(15) . . ?
N20_3 C22_3 C23_3 123.8(15) . . ?
N21_3 C22_3 C23_3 110.9(15) . . ?
C28_3 C23_3 C24_3 120.8(15) . . ?
C28_3 C23_3 C22_3 108.1(15) . . ?
C24_3 C23_3 C22_3 131.0(17) . . ?
C25_3 C24_3 C23_3 113.5(15) . . ?
C25_3 C24_3 C241_3 121.1(14) . . ?
C23_3 C24_3 C241_3 125.4(15) . . ?
C24_3 C241_3 C242_3 115.5(15) . . ?
C24_3 C241_3 H24A_3 108.4 . . ?
C242_3 C241_3 H24A_3 108.4 . . ?
C24_3 C241_3 H24B_3 108.4 . . ?
C242_3 C241_3 H24B_3 108.4 . . ?
H24A_3 C241_3 H24B_3 107.5 . . ?
C243_3 C242_3 C241_3 111.6(14) . . ?
C243_3 C242_3 H24C_3 109.3 . . ?
C241_3 C242_3 H24C_3 109.3 . . ?
C243_3 C242_3 H24D_3 109.3 . . ?
C241_3 C242_3 H24D_3 109.3 . . ?
H24C_3 C242_3 H24D_3 108.0 . . ?
C242_3 C243_3 C244_3 114.4(16) . . ?
C242_3 C243_3 H24E_3 108.7 . . ?
C244_3 C243_3 H24E_3 108.7 . . ?
C242_3 C243_3 H24F_3 108.7 . . ?
C244_3 C243_3 H24F_3 108.7 . . ?
H24E_3 C243_3 H24F_3 107.6 . . ?
C245_3 C244_3 C243_3 114.2(17) . . ?
C245_3 C244_3 H24G_3 108.7 . . ?
C243_3 C244_3 H24G_3 108.7 . . ?
C245_3 C244_3 H24H_3 108.7 . . ?
C243_3 C244_3 H24H_3 108.7 . . ?
H24G_3 C244_3 H24H_3 107.6 . . ?
C244_3 C245_3 C246_3 117.3(18) . . ?
C244_3 C245_3 H24I_3 108.0 . . ?
C246_3 C245_3 H24I_3 108.0 . . ?
C244_3 C245_3 H24J_3 108.0 . . ?
C246_3 C245_3 H24J_3 108.0 . . ?
H24I_3 C245_3 H24J_3 107.2 . . ?
C245_3 C246_3 H24K_3 109.5 . . ?
C245_3 C246_3 H24L_3 109.5 . . ?
H24K_3 C246_3 H24L_3 109.5 . . ?
C245_3 C246_3 H24M_3 109.5 . . ?
H24K_3 C246_3 H24M_3 109.5 . . ?
H24L_3 C246_3 H24M_3 109.5 . . ?
C26_3 C25_3 C24_3 123.1(15) . . ?
C26_3 C25_3 H25_3 118.5 . . ?
C24_3 C25_3 H25_3 118.5 . . ?
C27_3 C26_3 C25_3 123.8(15) . . ?
C27_3 C26_3 H26_3 118.1 . . ?
C25_3 C26_3 H26_3 118.1 . . ?
C26_3 C27_3 C28_3 114.6(16) . . ?
C26_3 C27_3 C271_3 124.0(16) . . ?
C28_3 C27_3 C271_3 121.4(15) . . ?
C27_3 C271_3 C272_3 114.9(14) . . ?
C27_3 C271_3 H27A_3 108.5 . . ?
C272_3 C271_3 H27A_3 108.5 . . ?
C27_3 C271_3 H27B_3 108.5 . . ?
C272_3 C271_3 H27B_3 108.5 . . ?
H27A_3 C271_3 H27B_3 107.5 . . ?
C271_3 C272_3 C273_3 112.1(19) . . ?
C271_3 C272_3 H27C_3 109.2 . . ?
C273_3 C272_3 H27C_3 109.2 . . ?
C271_3 C272_3 H27D_3 109.2 . . ?
C273_3 C272_3 H27D_3 109.2 . . ?
H27C_3 C272_3 H27D_3 107.9 . . ?
C274_3 C273_3 C272_3 116.9(19) . . ?
C274_3 C273_3 H27E_3 108.1 . . ?
C272_3 C273_3 H27E_3 108.1 . . ?
C274_3 C273_3 H27F_3 108.1 . . ?
C272_3 C273_3 H27F_3 108.1 . . ?
H27E_3 C273_3 H27F_3 107.3 . . ?
C273_3 C274_3 C275_3 110.4(19) . . ?
C273_3 C274_3 H27G_3 109.6 . . ?
C275_3 C274_3 H27G_3 109.6 . . ?
C273_3 C274_3 H27H_3 109.6 . . ?
C275_3 C274_3 H27H_3 109.6 . . ?
H27G_3 C274_3 H27H_3 108.1 . . ?
C274_3 C275_3 C276_3 108.4(17) . . ?
C274_3 C275_3 H27I_3 110.0 . . ?
C276_3 C275_3 H27I_3 110.0 . . ?
C274_3 C275_3 H27J_3 110.0 . . ?
C276_3 C275_3 H27J_3 110.0 . . ?
H27I_3 C275_3 H27J_3 108.4 . . ?
C275_3 C276_3 H27K_3 109.5 . . ?
C275_3 C276_3 H27L_3 109.5 . . ?
H27K_3 C276_3 H27L_3 109.5 . . ?
C275_3 C276_3 H27M_3 109.5 . . ?
H27K_3 C276_3 H27M_3 109.5 . . ?
H27L_3 C276_3 H27M_3 109.5 . . ?
C27_3 C28_3 C23_3 124.0(14) . . ?
C27_3 C28_3 C29_3 133.2(18) . . ?
C23_3 C28_3 C29_3 102.9(16) . . ?
N30_3 C29_3 N21_3 130.9(14) . . ?
N30_3 C29_3 C28_3 118.6(18) . . ?
N21_3 C29_3 C28_3 110.5(15) . . ?
C29_3 N30_3 C32_3 119.5(15) . . ?
C32_3 N31_3 C39_3 108.9(15) . . ?
C32_3 N31_3 Zn3_3 123.8(12) . . ?
C39_3 N31_3 Zn3_3 126.6(12) . . ?
N31_3 C32_3 N30_3 129.2(17) . . ?
N31_3 C32_3 C33_3 110.2(14) . . ?
N30_3 C32_3 C33_3 119.9(17) . . ?
C38_3 C33_3 C34_3 120.1(15) . . ?
C38_3 C33_3 C32_3 104.8(16) . . ?
C34_3 C33_3 C32_3 134.9(15) . . ?
C35_3 C34_3 C33_3 116.4(15) . . ?
C35_3 C34_3 C341_3 121.8(18) . . ?
C33_3 C34_3 C341_3 121.6(16) . . ?
C342_3 C341_3 C34_3 117.0(15) . . ?
C342_3 C341_3 H34A_3 108.0 . . ?
C34_3 C341_3 H34A_3 108.0 . . ?
C342_3 C341_3 H34B_3 108.0 . . ?
C34_3 C341_3 H34B_3 108.0 . . ?
H34A_3 C341_3 H34B_3 107.3 . . ?
C341_3 C342_3 C343_3 113.4(14) . . ?
C341_3 C342_3 H34C_3 108.9 . . ?
C343_3 C342_3 H34C_3 108.9 . . ?
C341_3 C342_3 H34D_3 108.9 . . ?
C343_3 C342_3 H34D_3 108.9 . . ?
H34C_3 C342_3 H34D_3 107.7 . . ?
C342_3 C343_3 C344_3 115.0(16) . . ?
C342_3 C343_3 H34E_3 108.5 . . ?
C344_3 C343_3 H34E_3 108.5 . . ?
C342_3 C343_3 H34F_3 108.5 . . ?
C344_3 C343_3 H34F_3 108.5 . . ?
H34E_3 C343_3 H34F_3 107.5 . . ?
C345_3 C344_3 C343_3 113(2) . . ?
C345_3 C344_3 H34G_3 109.0 . . ?
C343_3 C344_3 H34G_3 109.0 . . ?
C345_3 C344_3 H34H_3 109.0 . . ?
C343_3 C344_3 H34H_3 109.0 . . ?
H34G_3 C344_3 H34H_3 107.8 . . ?
C846_3 C345_3 C344_3 106(3) . . ?
C846_3 C345_3 C346_3 132(4) . . ?
C344_3 C345_3 C346_3 117(3) . . ?
C34_3 C35_3 C36_3 122.9(17) . . ?
C34_3 C35_3 H35_3 118.6 . . ?
C36_3 C35_3 H35_3 118.6 . . ?
C37_3 C36_3 C35_3 122.6(15) . . ?
C37_3 C36_3 H36_3 118.7 . . ?
C35_3 C36_3 H36_3 118.7 . . ?
C36_3 C37_3 C38_3 114.6(15) . . ?
C36_3 C37_3 C371_3 120.0(15) . . ?
C38_3 C37_3 C371_3 125.2(18) . . ?
C37_3 C371_3 C372_3 115.7(14) . . ?
C37_3 C371_3 H37A_3 108.4 . . ?
C372_3 C371_3 H37A_3 108.4 . . ?
C37_3 C371_3 H37B_3 108.4 . . ?
C372_3 C371_3 H37B_3 108.4 . . ?
H37A_3 C371_3 H37B_3 107.4 . . ?
C371_3 C372_3 C373_3 116.2(16) . . ?
C371_3 C372_3 H37C_3 108.2 . . ?
C373_3 C372_3 H37C_3 108.2 . . ?
C371_3 C372_3 H37D_3 108.2 . . ?
C373_3 C372_3 H37D_3 108.2 . . ?
H37C_3 C372_3 H37D_3 107.4 . . ?
C374_3 C373_3 C372_3 117.7(15) . . ?
C374_3 C373_3 H37E_3 107.9 . . ?
C372_3 C373_3 H37E_3 107.9 . . ?
C374_3 C373_3 H37F_3 107.9 . . ?
C372_3 C373_3 H37F_3 107.9 . . ?
H37E_3 C373_3 H37F_3 107.2 . . ?
C375_3 C374_3 C373_3 112.1(15) . . ?
C375_3 C374_3 H37G_3 109.2 . . ?
C373_3 C374_3 H37G_3 109.2 . . ?
C375_3 C374_3 H37H_3 109.2 . . ?
C373_3 C374_3 H37H_3 109.2 . . ?
H37G_3 C374_3 H37H_3 107.9 . . ?
C376_3 C375_3 C374_3 110.2(16) . . ?
C376_3 C375_3 H37I_3 109.6 . . ?
C374_3 C375_3 H37I_3 109.6 . . ?
C376_3 C375_3 H37J_3 109.6 . . ?
C374_3 C375_3 H37J_3 109.6 . . ?
H37I_3 C375_3 H37J_3 108.1 . . ?
C375_3 C376_3 H37K_3 109.5 . . ?
C375_3 C376_3 H37L_3 109.5 . . ?
H37K_3 C376_3 H37L_3 109.5 . . ?
C375_3 C376_3 H37M_3 109.5 . . ?
H37K_3 C376_3 H37M_3 109.5 . . ?
H37L_3 C376_3 H37M_3 109.5 . . ?
C37_3 C38_3 C33_3 123.3(18) . . ?
C37_3 C38_3 C39_3 130.3(14) . . ?
C33_3 C38_3 C39_3 106.3(14) . . ?
N403_3 C39_3 N31_3 125.3(17) . . ?
N403_3 C39_3 C38_3 125.4(13) . . ?
N31_3 C39_3 C38_3 109.3(15) . . ?
C39_3 N403_3 C2_3 125.2(13) . . ?
N21_4 Zn4_4 N1_4 160.9(4) . . ?
N21_4 Zn4_4 N11_4 88.4(5) . . ?
N1_4 Zn4_4 N11_4 88.0(6) . . ?
N21_4 Zn4_4 N31_4 89.5(6) . . ?
N1_4 Zn4_4 N31_4 88.4(6) . . ?
N11_4 Zn4_4 N31_4 162.7(4) . . ?
N21_4 Zn4_4 N54_3 108.2(4) . . ?
N1_4 Zn4_4 N54_3 90.9(4) . . ?
N11_4 Zn4_4 N54_3 101.4(4) . . ?
N31_4 Zn4_4 N54_3 95.5(4) . . ?
C9_4 N1_4 C2_4 109.8(15) . . ?
C9_4 N1_4 Zn4_4 126.9(12) . . ?
C2_4 N1_4 Zn4_4 122.3(12) . . ?
N404_4 C2_4 N1_4 128.5(16) . . ?
N404_4 C2_4 C3_4 126.6(17) . . ?
N1_4 C2_4 C3_4 104.8(16) . . ?
C8_4 C3_4 C4_4 118.6(17) . . ?
C8_4 C3_4 C2_4 109.3(16) . . ?
C4_4 C3_4 C2_4 132.0(18) . . ?
C5_4 C4_4 O41_4 119.2(16) . . ?
C5_4 C4_4 C3_4 118.4(16) . . ?
O41_4 C4_4 C3_4 122.1(16) . . ?
C4_4 O41_4 C42_4 113.8(11) . . ?
O41_4 C42_4 C43_4 109.4(13) . . ?
O41_4 C42_4 H42A_4 109.8 . . ?
C43_4 C42_4 H42A_4 109.8 . . ?
O41_4 C42_4 H42B_4 109.8 . . ?
C43_4 C42_4 H42B_4 109.8 . . ?
H42A_4 C42_4 H42B_4 108.2 . . ?
C42_4 C43_4 C44_4 113.1(14) . . ?
C42_4 C43_4 H43A_4 109.0 . . ?
C44_4 C43_4 H43A_4 109.0 . . ?
C42_4 C43_4 H43B_4 109.0 . . ?
C44_4 C43_4 H43B_4 109.0 . . ?
H43A_4 C43_4 H43B_4 107.8 . . ?
C45_4 C44_4 C43_4 114.0(17) . . ?
C45_4 C44_4 H44A_4 108.7 . . ?
C43_4 C44_4 H44A_4 108.8 . . ?
C45_4 C44_4 H44B_4 108.8 . . ?
C43_4 C44_4 H44B_4 108.8 . . ?
H44A_4 C44_4 H44B_4 107.6 . . ?
C44_4 C45_4 H45A_4 109.5 . . ?
C44_4 C45_4 H45B_4 109.5 . . ?
H45A_4 C45_4 H45B_4 109.5 . . ?
C44_4 C45_4 H45C_4 109.5 . . ?
H45A_4 C45_4 H45C_4 109.5 . . ?
H45B_4 C45_4 H45C_4 109.5 . . ?
C4_4 C5_4 C6_4 123.8(16) . . ?
C4_4 C5_4 C51_4 117.4(16) . . ?
C6_4 C5_4 C51_4 118.7(17) . . ?
C52_4 C51_4 C56_4 116.9(17) . . ?
C52_4 C51_4 C5_4 121.7(15) . . ?
C56_4 C51_4 C5_4 121.4(17) . . ?
C51_4 C52_4 C53_4 122.9(16) . . ?
C51_4 C52_4 H52_4 118.6 . . ?
C53_4 C52_4 H52_4 118.6 . . ?
N54_4 C53_4 C52_4 119.7(14) . . ?
N54_4 C53_4 H53_4 120.2 . . ?
C52_4 C53_4 H53_4 120.2 . . ?
C55_4 N54_4 C53_4 117.9(13) . . ?
C55_4 N54_4 Zn1_1 121.8(10) . 1_554 ?
C53_4 N54_4 Zn1_1 119.4(11) . 1_554 ?
N54_4 C55_4 C56_4 124.9(14) . . ?
N54_4 C55_4 H55_4 117.6 . . ?
C56_4 C55_4 H55_4 117.6 . . ?
C51_4 C56_4 C55_4 117.6(15) . . ?
C51_4 C56_4 H56_4 121.2 . . ?
C55_4 C56_4 H56_4 121.2 . . ?
C5_4 C6_4 C7_4 116.7(16) . . ?
C5_4 C6_4 C61_4 124.8(16) . . ?
C7_4 C6_4 C61_4 118.4(16) . . ?
C62_4 C61_4 C66_4 122(2) . . ?
C62_4 C61_4 C6_4 120.4(17) . . ?
C66_4 C61_4 C6_4 117.6(19) . . ?
C63_4 C62_4 C61_4 116(2) . . ?
C63_4 C62_4 H62_4 122.2 . . ?
C61_4 C62_4 H62_4 122.2 . . ?
N64_4 C63_4 C62_4 124(3) . . ?
N64_4 C63_4 H63_4 118.0 . . ?
C62_4 C63_4 H63_4 118.0 . . ?
C65_4 N64_4 C63_4 117(3) . . ?
N64_4 C65_4 C66_4 127(3) . . ?
N64_4 C65_4 H65_4 116.7 . . ?
C66_4 C65_4 H65_4 116.7 . . ?
C65_4 C66_4 C61_4 115(2) . . ?
C65_4 C66_4 H66_4 122.7 . . ?
C61_4 C66_4 H66_4 122.7 . . ?
C8_4 C7_4 O71_4 123.2(18) . . ?
C8_4 C7_4 C6_4 119.1(17) . . ?
O71_4 C7_4 C6_4 117.6(16) . . ?
C7_4 O71_4 C72_4 112.1(12) . . ?
C73_4 C72_4 O71_4 119.0(19) . . ?
C73_4 C72_4 H72A_4 107.5 . . ?
O71_4 C72_4 H72A_4 107.6 . . ?
C73_4 C72_4 H72B_4 107.6 . . ?
O71_4 C72_4 H72B_4 107.6 . . ?
H72A_4 C72_4 H72B_4 107.0 . . ?
C72_4 C73_4 C74_4 136(2) . . ?
C72_4 C73_4 H73A_4 103.3 . . ?
C74_4 C73_4 H73A_4 103.3 . . ?
C72_4 C73_4 H73B_4 103.3 . . ?
C74_4 C73_4 H73B_4 103.3 . . ?
H73A_4 C73_4 H73B_4 105.2 . . ?
C73_4 C74_4 C75_4 141(3) . . ?
C73_4 C74_4 H74A_4 101.9 . . ?
C75_4 C74_4 H74A_4 101.9 . . ?
C73_4 C74_4 H74B_4 101.9 . . ?
C75_4 C74_4 H74B_4 101.9 . . ?
H74A_4 C74_4 H74B_4 104.7 . . ?
C74_4 C75_4 H75A_4 109.5 . . ?
C74_4 C75_4 H75B_4 109.5 . . ?
H75A_4 C75_4 H75B_4 109.5 . . ?
C74_4 C75_4 H75C_4 109.5 . . ?
H75A_4 C75_4 H75C_4 109.5 . . ?
H75B_4 C75_4 H75C_4 109.5 . . ?
C7_4 C8_4 C3_4 123.0(17) . . ?
C7_4 C8_4 C9_4 131.0(17) . . ?
C3_4 C8_4 C9_4 106.0(16) . . ?
N1_4 C9_4 N10_4 126.3(16) . . ?
N1_4 C9_4 C8_4 109.9(16) . . ?
N10_4 C9_4 C8_4 123.8(16) . . ?
C12_4 N10_4 C9_4 123.7(14) . . ?
C12_4 N11_4 C19_4 108.5(14) . . ?
C12_4 N11_4 Zn4_4 124.8(11) . . ?
C19_4 N11_4 Zn4_4 126.7(12) . . ?
N10_4 C12_4 N11_4 128.5(14) . . ?
N10_4 C12_4 C13_4 123.5(16) . . ?
N11_4 C12_4 C13_4 108.0(16) . . ?
C18_4 C13_4 C14_4 122.6(16) . . ?
C18_4 C13_4 C12_4 106.3(16) . . ?
C14_4 C13_4 C12_4 131.1(18) . . ?
C15_4 C14_4 C13_4 113.4(16) . . ?
C15_4 C14_4 C141_4 122.7(18) . . ?
C13_4 C14_4 C141_4 123.8(17) . . ?
C142_4 C141_4 C14_4 113.0(15) . . ?
C142_4 C141_4 H14A_4 109.0 . . ?
C14_4 C141_4 H14A_4 109.0 . . ?
C142_4 C141_4 H14B_4 109.0 . . ?
C14_4 C141_4 H14B_4 109.0 . . ?
H14A_4 C141_4 H14B_4 107.8 . . ?
C141_4 C142_4 C643_4 111(2) . . ?
C141_4 C142_4 C143_4 101(2) . . ?
C643_4 C142_4 C143_4 30(2) . . ?
C643_4 C143_4 C644_4 121(7) . . ?
C643_4 C143_4 C144_4 83(5) . . ?
C644_4 C143_4 C144_4 38(3) . . ?
C643_4 C143_4 C142_4 71(6) . . ?
C644_4 C143_4 C142_4 118(4) . . ?
C144_4 C143_4 C142_4 106(3) . . ?
C143_4 C643_4 C144_4 64(5) . . ?
C143_4 C643_4 C142_4 79(6) . . ?
C144_4 C643_4 C142_4 102(4) . . ?
C143_4 C643_4 C644_4 35(4) . . ?
C144_4 C643_4 C644_4 29.4(19) . . ?
C142_4 C643_4 C644_4 93(4) . . ?
C644_4 C144_4 C143_4 55(4) . . ?
C644_4 C144_4 C145_4 86(5) . . ?
C143_4 C144_4 C145_4 112(3) . . ?
C644_4 C144_4 C643_4 88(5) . . ?
C143_4 C144_4 C643_4 33(2) . . ?
C145_4 C144_4 C643_4 118(4) . . ?
C644_4 C144_4 C645_4 76(5) . . ?
C143_4 C144_4 C645_4 88(4) . . ?
C145_4 C144_4 C645_4 24(3) . . ?
C643_4 C144_4 C645_4 95(4) . . ?
C144_4 C644_4 C143_4 88(6) . . ?
C144_4 C644_4 C645_4 74(5) . . ?
C143_4 C644_4 C645_4 97(5) . . ?
C144_4 C644_4 C145_4 63(5) . . ?
C143_4 C644_4 C145_4 116(5) . . ?
C645_4 C644_4 C145_4 24(3) . . ?
C144_4 C644_4 C643_4 63(5) . . ?
C143_4 C644_4 C643_4 25(3) . . ?
C645_4 C644_4 C643_4 88(4) . . ?
C145_4 C644_4 C643_4 100(4) . . ?
C645_4 C145_4 C144_4 93(10) . . ?
C645_4 C145_4 C146_4 84(9) . . ?
C144_4 C145_4 C146_4 120(3) . . ?
C645_4 C145_4 C644_4 79(9) . . ?
C144_4 C145_4 C644_4 31.1(19) . . ?
C146_4 C145_4 C644_4 91(3) . . ?
C145_4 C645_4 C146_4 70(9) . . ?
C145_4 C645_4 C644_4 77(9) . . ?
C146_4 C645_4 C644_4 88(5) . . ?
C145_4 C645_4 C144_4 63(9) . . ?
C146_4 C645_4 C144_4 106(5) . . ?
C644_4 C645_4 C144_4 30(2) . . ?
C145_4 C146_4 C645_4 25(3) . . ?
C14_4 C15_4 C16_4 124.7(17) . . ?
C14_4 C15_4 H15_4 117.6 . . ?
C16_4 C15_4 H15_4 117.6 . . ?
C17_4 C16_4 C15_4 123.3(16) . . ?
C17_4 C16_4 H16_4 118.3 . . ?
C15_4 C16_4 H16_4 118.3 . . ?
C16_4 C17_4 C18_4 116.1(15) . . ?
C16_4 C17_4 C171_4 123.0(17) . . ?
C18_4 C17_4 C171_4 120.9(16) . . ?
C17_4 C171_4 C172_4 114.2(15) . . ?
C17_4 C171_4 H17A_4 108.7 . . ?
C172_4 C171_4 H17A_4 108.7 . . ?
C17_4 C171_4 H17B_4 108.7 . . ?
C172_4 C171_4 H17B_4 108.7 . . ?
H17A_4 C171_4 H17B_4 107.6 . . ?
C171_4 C172_4 C173_4 108.5(15) . . ?
C171_4 C172_4 C673_4 108(4) . . ?
C173_4 C172_4 C673_4 18(4) . . ?
C673_4 C173_4 C172_4 115(10) . . ?
C673_4 C173_4 C174_4 84(10) . . ?
C172_4 C173_4 C174_4 113.3(17) . . ?
C173_4 C673_4 C174_4 73(10) . . ?
C173_4 C673_4 C172_4 47(10) . . ?
C174_4 C673_4 C172_4 94(6) . . ?
C175_4 C174_4 C173_4 115.4(15) . . ?
C175_4 C174_4 C673_4 101(5) . . ?
C173_4 C174_4 C673_4 23(4) . . ?
C174_4 C175_4 C176_4 112.3(17) . . ?
C174_4 C175_4 H17C_4 109.1 . . ?
C176_4 C175_4 H17C_4 109.1 . . ?
C174_4 C175_4 H17D_4 109.1 . . ?
C176_4 C175_4 H17D_4 109.1 . . ?
H17C_4 C175_4 H17D_4 107.9 . . ?
C175_4 C176_4 H17E_4 109.5 . . ?
C175_4 C176_4 H17F_4 109.5 . . ?
H17E_4 C176_4 H17F_4 109.5 . . ?
C175_4 C176_4 H17G_4 109.5 . . ?
H17E_4 C176_4 H17G_4 109.5 . . ?
H17F_4 C176_4 H17G_4 109.5 . . ?
C13_4 C18_4 C17_4 119.8(15) . . ?
C13_4 C18_4 C19_4 105.6(15) . . ?
C17_4 C18_4 C19_4 134.5(16) . . ?
N20_4 C19_4 N11_4 125.0(16) . . ?
N20_4 C19_4 C18_4 123.4(16) . . ?
N11_4 C19_4 C18_4 111.5(15) . . ?
C22_4 N20_4 C19_4 125.4(14) . . ?
C29_4 N21_4 C22_4 110.5(14) . . ?
C29_4 N21_4 Zn4_4 124.5(11) . . ?
C22_4 N21_4 Zn4_4 124.2(11) . . ?
N20_4 C22_4 N21_4 128.3(15) . . ?
N20_4 C22_4 C23_4 123.7(15) . . ?
N21_4 C22_4 C23_4 108.0(14) . . ?
C24_4 C23_4 C28_4 123.2(17) . . ?
C24_4 C23_4 C22_4 132.9(16) . . ?
C28_4 C23_4 C22_4 103.8(15) . . ?
C25_4 C24_4 C23_4 115.3(16) . . ?
C25_4 C24_4 C241_4 123.0(17) . . ?
C23_4 C24_4 C241_4 121.6(16) . . ?
C742_4 C241_4 C24_4 114(4) . . ?
C742_4 C241_4 C242_4 45(3) . . ?
C24_4 C241_4 C242_4 111.1(14) . . ?
C742_4 C242_4 C243_4 77(5) . . ?
C742_4 C242_4 C241_4 62(4) . . ?
C243_4 C242_4 C241_4 118(2) . . ?
C242_4 C742_4 C241_4 73(5) . . ?
C242_4 C742_4 C743_4 96(6) . . ?
C241_4 C742_4 C743_4 137(7) . . ?
C242_4 C742_4 C243_4 59(4) . . ?
C241_4 C742_4 C243_4 113(6) . . ?
C743_4 C742_4 C243_4 38(3) . . ?
C743_4 C243_4 C744_4 96(6) . . ?
C743_4 C243_4 C242_4 112(5) . . ?
C744_4 C243_4 C242_4 128(5) . . ?
C743_4 C243_4 C244_4 31(4) . . ?
C744_4 C243_4 C244_4 66(5) . . ?
C242_4 C243_4 C244_4 123(3) . . ?
C743_4 C243_4 C742_4 68(5) . . ?
C744_4 C243_4 C742_4 140(6) . . ?
C242_4 C243_4 C742_4 44(3) . . ?
C244_4 C243_4 C742_4 87(4) . . ?
C244_4 C743_4 C243_4 110(8) . . ?
C244_4 C743_4 C742_4 127(9) . . ?
C243_4 C743_4 C742_4 74(5) . . ?
C244_4 C743_4 C744_4 66(6) . . ?
C243_4 C743_4 C744_4 46(4) . . ?
C742_4 C743_4 C744_4 110(6) . . ?
C743_4 C244_4 C744_4 84(7) . . ?
C743_4 C244_4 C243_4 39(5) . . ?
C744_4 C244_4 C243_4 46(4) . . ?
C743_4 C244_4 C245_4 108(8) . . ?
C744_4 C244_4 C245_4 94(5) . . ?
C243_4 C244_4 C245_4 114(4) . . ?
C243_4 C744_4 C244_4 68(5) . . ?
C243_4 C744_4 C743_4 38(4) . . ?
C244_4 C744_4 C743_4 30(3) . . ?
C246_4 C245_4 C746_4 38(3) . . ?
C246_4 C245_4 C244_4 91(4) . . ?
C746_4 C245_4 C244_4 128(6) . . ?
C746_4 C246_4 C245_4 76(5) . . ?
C246_4 C746_4 C245_4 66(5) . . ?
C24_4 C25_4 C26_4 123.7(17) . . ?
C24_4 C25_4 H25_4 118.1 . . ?
C26_4 C25_4 H25_4 118.1 . . ?
C27_4 C26_4 C25_4 120.2(17) . . ?
C27_4 C26_4 H26_4 119.9 . . ?
C25_4 C26_4 H26_4 119.9 . . ?
C26_4 C27_4 C28_4 118.0(16) . . ?
C26_4 C27_4 C271_4 116.1(17) . . ?
C28_4 C27_4 C271_4 124.7(17) . . ?
C27_4 C271_4 C272_4 111.9(15) . . ?
C27_4 C271_4 H27A_4 109.2 . . ?
C272_4 C271_4 H27A_4 109.2 . . ?
C27_4 C271_4 H27B_4 109.2 . . ?
C272_4 C271_4 H27B_4 109.2 . . ?
H27A_4 C271_4 H27B_4 107.9 . . ?
C273_4 C272_4 C271_4 115.2(19) . . ?
C273_4 C272_4 C773_4 57(2) . . ?
C271_4 C272_4 C773_4 128(2) . . ?
C272_4 C273_4 C773_4 74(2) . . ?
C272_4 C273_4 C274_4 110(2) . . ?
C773_4 C273_4 C274_4 57(2) . . ?
C273_4 C773_4 C275_4 121(4) . . ?
C273_4 C773_4 C274_4 71(3) . . ?
C275_4 C773_4 C274_4 51(2) . . ?
C273_4 C773_4 C272_4 48.8(19) . . ?
C275_4 C773_4 C272_4 146(4) . . ?
C274_4 C773_4 C272_4 102(3) . . ?
C275_4 C274_4 C773_4 63(3) . . ?
C275_4 C274_4 C273_4 115(2) . . ?
C773_4 C274_4 C273_4 53(2) . . ?
C274_4 C275_4 C276_4 117(3) . . ?
C274_4 C275_4 C773_4 65(2) . . ?
C276_4 C275_4 C773_4 175(3) . . ?
C275_4 C276_4 H27C_4 109.5 . . ?
C275_4 C276_4 H27D_4 109.5 . . ?
H27C_4 C276_4 H27D_4 109.5 . . ?
C275_4 C276_4 H27E_4 109.5 . . ?
H27C_4 C276_4 H27E_4 109.5 . . ?
H27D_4 C276_4 H27E_4 109.5 . . ?
C27_4 C28_4 C23_4 119.1(16) . . ?
C27_4 C28_4 C29_4 131.4(16) . . ?
C23_4 C28_4 C29_4 109.3(15) . . ?
N30_4 C29_4 N21_4 129.4(16) . . ?
N30_4 C29_4 C28_4 122.1(16) . . ?
N21_4 C29_4 C28_4 108.4(15) . . ?
C29_4 N30_4 C32_4 123.5(15) . . ?
C39_4 N31_4 C32_4 108.6(14) . . ?
C39_4 N31_4 Zn4_4 125.4(12) . . ?
C32_4 N31_4 Zn4_4 124.2(12) . . ?
N30_4 C32_4 N31_4 126.1(16) . . ?
N30_4 C32_4 C33_4 123.7(17) . . ?
N31_4 C32_4 C33_4 109.9(16) . . ?
C34_4 C33_4 C38_4 124.5(17) . . ?
C34_4 C33_4 C32_4 131.0(19) . . ?
C38_4 C33_4 C32_4 104.4(15) . . ?
C33_4 C34_4 C35_4 113.7(16) . . ?
C33_4 C34_4 C341_4 125.8(18) . . ?
C35_4 C34_4 C341_4 120.5(18) . . ?
C34_4 C341_4 C342_4 121.3(15) . . ?
C34_4 C341_4 H34A_4 107.0 . . ?
C342_4 C341_4 H34A_4 107.0 . . ?
C34_4 C341_4 H34B_4 107.0 . . ?
C342_4 C341_4 H34B_4 107.0 . . ?
H34A_4 C341_4 H34B_4 106.7 . . ?
C343_4 C342_4 C341_4 112.9(14) . . ?
C343_4 C342_4 H34C_4 109.0 . . ?
C341_4 C342_4 H34C_4 109.0 . . ?
C343_4 C342_4 H34D_4 109.0 . . ?
C341_4 C342_4 H34D_4 109.0 . . ?
H34C_4 C342_4 H34D_4 107.8 . . ?
C342_4 C343_4 C344_4 115.3(15) . . ?
C342_4 C343_4 H34E_4 108.4 . . ?
C344_4 C343_4 H34E_4 108.4 . . ?
C342_4 C343_4 H34F_4 108.4 . . ?
C344_4 C343_4 H34F_4 108.4 . . ?
H34E_4 C343_4 H34F_4 107.5 . . ?
C345_4 C344_4 C343_4 111.7(15) . . ?
C345_4 C344_4 H34G_4 109.3 . . ?
C343_4 C344_4 H34G_4 109.3 . . ?
C345_4 C344_4 H34H_4 109.3 . . ?
C343_4 C344_4 H34H_4 109.3 . . ?
H34G_4 C344_4 H34H_4 107.9 . . ?
C346_4 C345_4 C344_4 110.4(16) . . ?
C346_4 C345_4 H34I_4 109.6 . . ?
C344_4 C345_4 H34I_4 109.6 . . ?
C346_4 C345_4 H34J_4 109.6 . . ?
C344_4 C345_4 H34J_4 109.6 . . ?
H34I_4 C345_4 H34J_4 108.1 . . ?
C345_4 C346_4 H34K_4 109.5 . . ?
C345_4 C346_4 H34L_4 109.5 . . ?
H34K_4 C346_4 H34L_4 109.5 . . ?
C345_4 C346_4 H34M_4 109.5 . . ?
H34K_4 C346_4 H34M_4 109.5 . . ?
H34L_4 C346_4 H34M_4 109.5 . . ?
C36_4 C35_4 C34_4 121.9(17) . . ?
C36_4 C35_4 H35_4 119.1 . . ?
C34_4 C35_4 H35_4 119.1 . . ?
C37_4 C36_4 C35_4 124.1(17) . . ?
C37_4 C36_4 H36_4 118.0 . . ?
C35_4 C36_4 H36_4 118.0 . . ?
C36_4 C37_4 C38_4 115.8(15) . . ?
C36_4 C37_4 C371_4 120.5(17) . . ?
C38_4 C37_4 C371_4 123.6(16) . . ?
C37_4 C371_4 C372_4 113.9(13) . . ?
C37_4 C371_4 H37A_4 108.8 . . ?
C372_4 C371_4 H37A_4 108.8 . . ?
C37_4 C371_4 H37B_4 108.8 . . ?
C372_4 C371_4 H37B_4 108.8 . . ?
H37A_4 C371_4 H37B_4 107.7 . . ?
C371_4 C372_4 C373_4 112.8(14) . . ?
C371_4 C372_4 H37C_4 109.0 . . ?
C373_4 C372_4 H37C_4 109.0 . . ?
C371_4 C372_4 H37D_4 109.0 . . ?
C373_4 C372_4 H37D_4 109.0 . . ?
H37C_4 C372_4 H37D_4 107.8 . . ?
C374_4 C373_4 C372_4 113.2(15) . . ?
C374_4 C373_4 H37E_4 108.9 . . ?
C372_4 C373_4 H37E_4 108.9 . . ?
C374_4 C373_4 H37F_4 109.0 . . ?
C372_4 C373_4 H37F_4 108.9 . . ?
H37E_4 C373_4 H37F_4 107.8 . . ?
C373_4 C374_4 C375_4 108(2) . . ?
C373_4 C374_4 H37G_4 110.0 . . ?
C375_4 C374_4 H37G_4 110.0 . . ?
C373_4 C374_4 H37H_4 110.0 . . ?
C375_4 C374_4 H37H_4 110.0 . . ?
H37G_4 C374_4 H37H_4 108.4 . . ?
C876_4 C375_4 C376_4 71(3) . . ?
C876_4 C375_4 C374_4 127(5) . . ?
C376_4 C375_4 C374_4 116(3) . . ?
C375_4 C376_4 C876_4 44(3) . . ?
C375_4 C876_4 C376_4 65(4) . . ?
C33_4 C38_4 C37_4 119.7(16) . . ?
C33_4 C38_4 C39_4 107.9(15) . . ?
C37_4 C38_4 C39_4 132.1(17) . . ?
N404_4 C39_4 N31_4 128.1(16) . . ?
N404_4 C39_4 C38_4 122.8(16) . . ?
N31_4 C39_4 C38_4 109.1(15) . . ?
C39_4 N404_4 C2_4 124.1(15) . . ?

loop_
_geom_bond_atom_site_label_1
_geom_bond_atom_site_label_2
_geom_bond_distance
_geom_bond_site_symmetry_2
_geom_bond_publ_flag
Zn1_1 N11_1 1.955(12) . ?
Zn1_1 N21_1 2.033(11) . ?
Zn1_1 N31_1 2.036(13) . ?
Zn1_1 N1_1 2.043(12) . ?
Zn1_1 N54_4 2.143(12) 1_556 ?
N1_1 C9_1 1.34(2) . ?
N1_1 C2_1 1.393(19) . ?
C2_1 N401_1 1.292(19) . ?
C2_1 C3_1 1.45(2) . ?
C3_1 C4_1 1.39(2) . ?
C3_1 C8_1 1.41(2) . ?
C4_1 O41_1 1.382(18) . ?
C4_1 C5_1 1.45(2) . ?
O41_1 C92_1 1.46(4) . ?
O41_1 C42_1 1.58(4) . ?
C42_1 C92_1 0.60(5) . ?
C42_1 C43_1 1.58(5) . ?
C42_1 C93_1 1.73(6) . ?
C92_1 C43_1 1.49(5) . ?
C92_1 C93_1 1.50(5) . ?
C43_1 C93_1 0.61(6) . ?
C43_1 C94_1 1.58(6) . ?
C43_1 C44_1 1.60(5) . ?
C93_1 C94_1 1.31(5) . ?
C93_1 C44_1 1.59(5) . ?
C44_1 C94_1 0.87(5) . ?
C44_1 C45_1 1.68(4) . ?
C94_1 C45_1 1.40(5) . ?
C5_1 C6_1 1.39(2) . ?
C5_1 C51_1 1.456(19) . ?
C51_1 C56_1 1.35(2) . ?
C51_1 C52_1 1.44(2) . ?
C52_1 C53_1 1.393(19) . ?
C52_1 H52_1 0.9300 . ?
C53_1 N54_1 1.32(2) . ?
C53_1 H53_1 0.9300 . ?
N54_1 C55_1 1.321(19) . ?
N54_1 Zn2_2 2.156(12) . ?
C55_1 C56_1 1.41(2) . ?
C55_1 H55_1 0.9300 . ?
C56_1 H56_1 0.9300 . ?
C6_1 C7_1 1.42(2) . ?
C6_1 C61_1 1.49(2) . ?
C61_1 C62_1 1.34(2) . ?
C61_1 C66_1 1.41(2) . ?
C62_1 C63_1 1.43(2) . ?
C62_1 H62_1 0.9300 . ?
C63_1 N64_1 1.35(2) . ?
C63_1 H63_1 0.9300 . ?
N64_1 C65_1 1.32(2) . ?
C65_1 C66_1 1.36(2) . ?
C65_1 H65_1 0.9300 . ?
C66_1 H66_1 0.9300 . ?
C7_1 O71_1 1.369(18) . ?
C7_1 C8_1 1.39(2) . ?
O71_1 C72_1 1.50(3) . ?
C72_1 C73_1 1.34(3) . ?
C72_1 H72A_1 0.9700 . ?
C72_1 H72B_1 0.9700 . ?
C73_1 C74_1 1.57(4) . ?
C73_1 H73A_1 0.9700 . ?
C73_1 H73B_1 0.9700 . ?
C74_1 C75_1 1.65(3) . ?
C74_1 H74A_1 0.9700 . ?
C74_1 H74B_1 0.9700 . ?
C75_1 H75A_1 0.9600 . ?
C75_1 H75B_1 0.9600 . ?
C75_1 H75C_1 0.9600 . ?
C8_1 C9_1 1.49(2) . ?
C9_1 N10_1 1.350(19) . ?
N10_1 C12_1 1.357(18) . ?
N11_1 C19_1 1.368(18) . ?
N11_1 C12_1 1.404(19) . ?
C12_1 C13_1 1.46(2) . ?
C13_1 C14_1 1.36(2) . ?
C13_1 C18_1 1.43(2) . ?
C14_1 C15_1 1.40(2) . ?
C14_1 C141_1 1.56(2) . ?
C141_1 C142_1 1.46(2) . ?
C141_1 H14A_1 0.9700 . ?
C141_1 H14B_1 0.9700 . ?
C142_1 C143_1 1.56(2) . ?
C142_1 H14C_1 0.9700 . ?
C142_1 H14D_1 0.9700 . ?
C143_1 C144_1 1.54(3) . ?
C143_1 H14E_1 0.9700 . ?
C143_1 H14F_1 0.9700 . ?
C144_1 C145_1 1.44(3) . ?
C144_1 H14G_1 0.9700 . ?
C144_1 H14H_1 0.9700 . ?
C145_1 C146_1 1.75(4) . ?
C145_1 H14I_1 0.9700 . ?
C145_1 H14J_1 0.9700 . ?
C146_1 H14K_1 0.9600 . ?
C146_1 H14L_1 0.9600 . ?
C146_1 H14M_1 0.9600 . ?
C15_1 C16_1 1.35(2) . ?
C15_1 H15_1 0.9300 . ?
C16_1 C17_1 1.41(2) . ?
C16_1 H16_1 0.9300 . ?
C17_1 C18_1 1.42(2) . ?
C17_1 C171_1 1.50(2) . ?
C171_1 C172_1 1.494(19) . ?
C171_1 H17A_1 0.9700 . ?
C171_1 H17B_1 0.9700 . ?
C172_1 C173_1 1.57(2) . ?
C172_1 H17C_1 0.9700 . ?
C172_1 H17D_1 0.9700 . ?
C173_1 C174_1 1.538(19) . ?
C173_1 H17E_1 0.9700 . ?
C173_1 H17F_1 0.9700 . ?
C174_1 C175_1 1.52(2) . ?
C174_1 H17G_1 0.9700 . ?
C174_1 H17H_1 0.9700 . ?
C175_1 C176_1 1.51(2) . ?
C175_1 H17I_1 0.9700 . ?
C175_1 H17J_1 0.9700 . ?
C176_1 H17K_1 0.9600 . ?
C176_1 H17L_1 0.9600 . ?
C176_1 H17M_1 0.9600 . ?
C18_1 C19_1 1.46(2) . ?
C19_1 N20_1 1.398(19) . ?
N20_1 C22_1 1.326(19) . ?
N21_1 C29_1 1.366(19) . ?
N21_1 C22_1 1.384(18) . ?
C22_1 C23_1 1.47(2) . ?
C23_1 C24_1 1.40(2) . ?
C23_1 C28_1 1.43(2) . ?
C24_1 C25_1 1.44(2) . ?
C24_1 C241_1 1.49(2) . ?
C241_1 C242_1 1.53(3) . ?
C241_1 H24A_1 0.9700 . ?
C241_1 H24B_1 0.9700 . ?
C242_1 C243_1 1.44(3) . ?
C242_1 H24C_1 0.9700 . ?
C242_1 H24D_1 0.9700 . ?
C243_1 C244_1 1.49(3) . ?
C243_1 H24E_1 0.9700 . ?
C243_1 H24F_1 0.9700 . ?
C244_1 C245_1 1.61(4) . ?
C244_1 H24G_1 0.9700 . ?
C244_1 H24H_1 0.9700 . ?
C245_1 C246_1 1.35(5) . ?
C245_1 H24I_1 0.9700 . ?
C245_1 H24J_1 0.9700 . ?
C246_1 H24K_1 0.9600 . ?
C246_1 H24L_1 0.9600 . ?
C246_1 H24M_1 0.9600 . ?
C25_1 C26_1 1.35(2) . ?
C25_1 H25_1 0.9300 . ?
C26_1 C27_1 1.396(19) . ?
C26_1 H26_1 0.9300 . ?
C27_1 C28_1 1.44(2) . ?
C27_1 C271_1 1.45(2) . ?
C271_1 C272_1 1.59(3) . ?
C271_1 H27A_1 0.9700 . ?
C271_1 H27B_1 0.9700 . ?
C272_1 C273_1 1.51(3) . ?
C272_1 H27C_1 0.9700 . ?
C272_1 H27D_1 0.9700 . ?
C273_1 C274_1 1.62(3) . ?
C273_1 H27E_1 0.9700 . ?
C273_1 H27F_1 0.9700 . ?
C274_1 C275_1 1.44(3) . ?
C274_1 H27G_1 0.9700 . ?
C274_1 H27H_1 0.9700 . ?
C275_1 C276_1 1.50(3) . ?
C275_1 H27I_1 0.9700 . ?
C275_1 H27J_1 0.9700 . ?
C276_1 H27K_1 0.9600 . ?
C276_1 H27L_1 0.9600 . ?
C276_1 H27M_1 0.9600 . ?
C28_1 C29_1 1.51(2) . ?
C29_1 N30_1 1.339(19) . ?
N30_1 C32_1 1.351(18) . ?
N31_1 C32_1 1.370(19) . ?
N31_1 C39_1 1.391(17) . ?
C32_1 C33_1 1.47(2) . ?
C33_1 C38_1 1.42(2) . ?
C33_1 C34_1 1.44(2) . ?
C34_1 C35_1 1.38(2) . ?
C34_1 C341_1 1.48(2) . ?
C341_1 C342_1 1.51(3) . ?
C341_1 H34A_1 0.9700 . ?
C341_1 H34B_1 0.9700 . ?
C342_1 C343_1 1.51(3) . ?
C342_1 H34C_1 0.9700 . ?
C342_1 H34D_1 0.9700 . ?
C343_1 C344_1 1.53(3) . ?
C343_1 H34E_1 0.9700 . ?
C343_1 H34F_1 0.9700 . ?
C344_1 C345_1 1.49(4) . ?
C344_1 H34G_1 0.9700 . ?
C344_1 H34H_1 0.9700 . ?
C345_1 C346_1 1.54(4) . ?
C345_1 H34I_1 0.9700 . ?
C345_1 H34J_1 0.9700 . ?
C346_1 H34K_1 0.9600 . ?
C346_1 H34L_1 0.9600 . ?
C346_1 H34M_1 0.9600 . ?
C35_1 C36_1 1.36(2) . ?
C35_1 H35_1 0.9300 . ?
C36_1 C37_1 1.39(2) . ?
C36_1 H36_1 0.9300 . ?
C37_1 C38_1 1.41(2) . ?
C37_1 C371_1 1.50(2) . ?
C371_1 C372_1 1.56(2) . ?
C371_1 H37A_1 0.9700 . ?
C371_1 H37B_1 0.9700 . ?
C372_1 C373_1 1.53(2) . ?
C372_1 H37C_1 0.9700 . ?
C372_1 H37D_1 0.9700 . ?
C373_1 C374_1 1.53(2) . ?
C373_1 H37E_1 0.9700 . ?
C373_1 H37F_1 0.9700 . ?
C374_1 C375_1 1.51(2) . ?
C374_1 H37G_1 0.9700 . ?
C374_1 H37H_1 0.9700 . ?
C375_1 C376_1 1.45(3) . ?
C375_1 H37I_1 0.9700 . ?
C375_1 H37J_1 0.9700 . ?
C376_1 H37K_1 0.9600 . ?
C376_1 H37L_1 0.9600 . ?
C376_1 H37M_1 0.9600 . ?
C38_1 C39_1 1.46(2) . ?
C39_1 N401_1 1.35(2) . ?
Zn2_2 N21_2 1.994(14) . ?
Zn2_2 N11_2 2.021(14) . ?
Zn2_2 N31_2 2.064(14) . ?
Zn2_2 N1_2 2.067(16) . ?
N1_2 C9_2 1.36(2) . ?
N1_2 C2_2 1.37(2) . ?
C2_2 N402_2 1.35(2) . ?
C2_2 C3_2 1.47(2) . ?
C3_2 C8_2 1.40(2) . ?
C3_2 C4_2 1.41(2) . ?
C4_2 C5_2 1.40(2) . ?
C4_2 O41_2 1.41(2) . ?
O41_2 C42_2 1.434(15) . ?
C42_2 C43_2 1.53(2) . ?
C42_2 H42A_2 0.9700 . ?
C42_2 H42B_2 0.9700 . ?
C43_2 C44_2 1.53(2) . ?
C43_2 H43A_2 0.9700 . ?
C43_2 H43B_2 0.9700 . ?
C44_2 C45_2 1.52(2) . ?
C44_2 H44A_2 0.9700 . ?
C44_2 H44B_2 0.9700 . ?
C45_2 H45A_2 0.9600 . ?
C45_2 H45B_2 0.9600 . ?
C45_2 H45C_2 0.9600 . ?
C5_2 C6_2 1.45(2) . ?
C5_2 C51_2 1.52(2) . ?
C51_2 C52_2 1.37(2) . ?
C51_2 C56_2 1.38(2) . ?
C52_2 C53_2 1.37(2) . ?
C52_2 H52_2 0.9300 . ?
C53_2 N54_2 1.342(19) . ?
C53_2 H53_2 0.9300 . ?
N54_2 C55_2 1.323(18) . ?
N54_2 Zn3_3 2.163(14) . ?
C55_2 C56_2 1.40(2) . ?
C55_2 H55_2 0.9300 . ?
C56_2 H56_2 0.9300 . ?
C6_2 C7_2 1.40(2) . ?
C6_2 C61_2 1.42(2) . ?
C61_2 C66_2 1.36(3) . ?
C61_2 C62_2 1.40(2) . ?
C62_2 C63_2 1.50(3) . ?
C62_2 H62_2 0.9300 . ?
C63_2 N64_2 1.33(3) . ?
C63_2 H63_2 0.9300 . ?
N64_2 C65_2 1.25(3) . ?
C65_2 C66_2 1.37(3) . ?
C65_2 H65_2 0.9300 . ?
C66_2 H66_2 0.9300 . ?
C7_2 C8_2 1.34(2) . ?
C7_2 O71_2 1.43(2) . ?
O71_2 C72_2 1.47(2) . ?
C72_2 C73_2 1.47(4) . ?
C72_2 H72A_2 0.9700 . ?
C72_2 H72B_2 0.9700 . ?
C73_2 C74_2 1.30(4) . ?
C73_2 H73A_2 0.9700 . ?
C73_2 H73B_2 0.9700 . ?
C74_2 C75_2 1.54(4) . ?
C74_2 H74A_2 0.9700 . ?
C74_2 H74B_2 0.9700 . ?
C75_2 H75A_2 0.9600 . ?
C75_2 H75B_2 0.9600 . ?
C75_2 H75C_2 0.9600 . ?
C8_2 C9_2 1.46(2) . ?
C9_2 N10_2 1.37(2) . ?
N10_2 C12_2 1.35(2) . ?
N11_2 C12_2 1.27(2) . ?
N11_2 C19_2 1.43(2) . ?
C12_2 C13_2 1.50(3) . ?
C13_2 C18_2 1.37(2) . ?
C13_2 C14_2 1.40(3) . ?
C14_2 C15_2 1.47(3) . ?
C14_2 C141_2 1.51(3) . ?
C141_2 C142_2 1.55(2) . ?
C141_2 H14A_2 0.9700 . ?
C141_2 H14B_2 0.9700 . ?
C142_2 C143_2 1.54(3) . ?
C142_2 H14C_2 0.9700 . ?
C142_2 H14D_2 0.9700 . ?
C143_2 C144_2 1.53(3) . ?
C143_2 H14E_2 0.9700 . ?
C143_2 H14F_2 0.9700 . ?
C144_2 C145_2 1.53(3) . ?
C144_2 H14G_2 0.9700 . ?
C144_2 H14H_2 0.9700 . ?
C145_2 C146_2 1.49(3) . ?
C145_2 H14I_2 0.9700 . ?
C145_2 H14J_2 0.9700 . ?
C146_2 H14K_2 0.9600 . ?
C146_2 H14L_2 0.9600 . ?
C146_2 H14M_2 0.9600 . ?
C15_2 C16_2 1.38(3) . ?
C15_2 H15_2 0.9300 . ?
C16_2 C17_2 1.40(3) . ?
C16_2 H16_2 0.9300 . ?
C17_2 C18_2 1.43(2) . ?
C17_2 C171_2 1.50(3) . ?
C171_2 C172_2 1.58(3) . ?
C171_2 H17A_2 0.9700 . ?
C171_2 H17B_2 0.9700 . ?
C172_2 C173_2 1.56(3) . ?
C172_2 H17C_2 0.9700 . ?
C172_2 H17D_2 0.9700 . ?
C173_2 C174_2 1.55(3) . ?
C173_2 H17E_2 0.9700 . ?
C173_2 H17F_2 0.9700 . ?
C174_2 C175_2 1.75(4) . ?
C174_2 C176_2 1.94(8) . ?
C175_2 C176_2 1.04(7) . ?
C175_2 H17I_2 0.9700 . ?
C175_2 H17J_2 0.9700 . ?
C176_2 H17K_2 0.9600 . ?
C176_2 H17L_2 0.9600 . ?
C176_2 H17M_2 0.9600 . ?
C18_2 C19_2 1.45(2) . ?
C19_2 N20_2 1.33(2) . ?
N20_2 C22_2 1.42(2) . ?
N21_2 C22_2 1.35(2) . ?
N21_2 C29_2 1.41(2) . ?
C22_2 C23_2 1.46(2) . ?
C23_2 C28_2 1.38(3) . ?
C23_2 C24_2 1.48(3) . ?
C24_2 C25_2 1.35(2) . ?
C24_2 C241_2 1.52(2) . ?
C241_2 C242_2 1.52(2) . ?
C241_2 H24A_2 0.9700 . ?
C241_2 H24B_2 0.9700 . ?
C242_2 C243_2 1.57(3) . ?
C242_2 H24C_2 0.9700 . ?
C242_2 H24D_2 0.9700 . ?
C243_2 C244_2 1.52(3) . ?
C243_2 H24E_2 0.9700 . ?
C243_2 H24F_2 0.9700 . ?
C244_2 C245_2 1.52(3) . ?
C244_2 H24G_2 0.9700 . ?
C244_2 H24H_2 0.9700 . ?
C245_2 C246_2 1.49(3) . ?
C245_2 H24I_2 0.9700 . ?
C245_2 H24J_2 0.9700 . ?
C246_2 H24K_2 0.9600 . ?
C246_2 H24L_2 0.9600 . ?
C246_2 H24M_2 0.9600 . ?
C25_2 C26_2 1.36(3) . ?
C25_2 H25_2 0.9300 . ?
C26_2 C27_2 1.40(3) . ?
C26_2 H26_2 0.9300 . ?
C27_2 C271_2 1.44(3) . ?
C27_2 C28_2 1.44(3) . ?
C271_2 C272_2 1.51(2) . ?
C271_2 H27A_2 0.9700 . ?
C271_2 H27B_2 0.9700 . ?
C272_2 C273_2 1.54(3) . ?
C272_2 H27C_2 0.9700 . ?
C272_2 H27D_2 0.9700 . ?
C273_2 C274_2 1.52(2) . ?
C273_2 H27E_2 0.9700 . ?
C273_2 H27F_2 0.9700 . ?
C274_2 C275_2 1.59(3) . ?
C274_2 H27G_2 0.9700 . ?
C274_2 H27H_2 0.9700 . ?
C275_2 C276_2 1.44(5) . ?
C275_2 H27I_2 0.9700 . ?
C275_2 H27J_2 0.9700 . ?
C276_2 H27K_2 0.9600 . ?
C276_2 H27L_2 0.9600 . ?
C276_2 H27M_2 0.9600 . ?
C28_2 C29_2 1.58(3) . ?
C29_2 N30_2 1.34(3) . ?
N30_2 C32_2 1.33(2) . ?
N31_2 C39_2 1.34(2) . ?
N31_2 C32_2 1.37(2) . ?
C32_2 C33_2 1.51(3) . ?
C33_2 C34_2 1.36(3) . ?
C33_2 C38_2 1.45(3) . ?
C34_2 C35_2 1.38(3) . ?
C34_2 C341_2 1.53(3) . ?
C341_2 C842_2 1.37(7) . ?
C341_2 C342_2 1.60(4) . ?
C342_2 C843_2 1.04(4) . ?
C342_2 C842_2 1.04(6) . ?
C342_2 C343_2 1.58(5) . ?
C842_2 C343_2 1.25(7) . ?
C842_2 C843_2 1.65(8) . ?
C343_2 C843_2 1.41(5) . ?
C343_2 C344_2 1.71(5) . ?
C343_2 C844_2 1.76(7) . ?
C843_2 C844_2 1.83(8) . ?
C344_2 C844_2 0.69(6) . ?
C344_2 C345_2 1.80(4) . ?
C844_2 C345_2 1.21(6) . ?
C345_2 C346_2 1.55(3) . ?
C35_2 C36_2 1.44(3) . ?
C35_2 H35_2 0.9300 . ?
C36_2 C37_2 1.35(3) . ?
C36_2 H36_2 0.9300 . ?
C37_2 C38_2 1.44(3) . ?
C37_2 C371_2 1.52(3) . ?
C371_2 C372_2 1.66(3) . ?
C371_2 H37A_2 0.9700 . ?
C371_2 H37B_2 0.9700 . ?
C372_2 C373_2 1.44(3) . ?
C372_2 H37C_2 0.9700 . ?
C372_2 H37D_2 0.9700 . ?
C373_2 C374_2 1.37(3) . ?
C373_2 H37E_2 0.9700 . ?
C373_2 H37F_2 0.9700 . ?
C374_2 C375_2 1.61(4) . ?
C374_2 H37G_2 0.9700 . ?
C374_2 H37H_2 0.9700 . ?
C375_2 C376_2 1.48(4) . ?
C375_2 H37I_2 0.9700 . ?
C375_2 H37J_2 0.9700 . ?
C376_2 H37K_2 0.9600 . ?
C376_2 H37L_2 0.9600 . ?
C376_2 H37M_2 0.9600 . ?
C38_2 C39_2 1.48(3) . ?
C39_2 N402_2 1.29(2) . ?
Zn3_3 N21_3 2.005(12) . ?
Zn3_3 N11_3 2.028(13) . ?
Zn3_3 N31_3 2.028(15) . ?
Zn3_3 N1_3 2.059(11) . ?
N1_3 C9_3 1.343(19) . ?
N1_3 C2_3 1.379(17) . ?
C2_3 N403_3 1.324(18) . ?
C2_3 C3_3 1.47(2) . ?
C3_3 C8_3 1.38(2) . ?
C3_3 C4_3 1.411(18) . ?
C4_3 O41_3 1.383(17) . ?
C4_3 C5_3 1.45(2) . ?
O41_3 C42_3 1.453(18) . ?
C42_3 C93_3 1.39(8) . ?
C42_3 C43_3 1.52(3) . ?
C43_3 C93_3 1.20(8) . ?
C43_3 C44_3 1.52(4) . ?
C43_3 C94_3 1.57(4) . ?
C93_3 C94_3 1.29(7) . ?
C93_3 C44_3 1.78(8) . ?
C44_3 C94_3 0.90(4) . ?
C44_3 C45_3 1.43(4) . ?
C44_3 C95_3 1.85(11) . ?
C94_3 C95_3 1.15(10) . ?
C94_3 C45_3 1.69(5) . ?
C45_3 C95_3 1.82(10) . ?
C5_3 C6_3 1.40(2) . ?
C5_3 C51_3 1.54(2) . ?
C51_3 C52_3 1.33(2) . ?
C51_3 C56_3 1.40(2) . ?
C52_3 C53_3 1.384(18) . ?
C52_3 H52_3 0.9300 . ?
C53_3 N54_3 1.333(18) . ?
C53_3 H53_3 0.9300 . ?
N54_3 C55_3 1.326(18) . ?
N54_3 Zn4_4 2.173(11) . ?
C55_3 C56_3 1.393(18) . ?
C55_3 H55_3 0.9300 . ?
C56_3 H56_3 0.9300 . ?
C6_3 C7_3 1.42(2) . ?
C6_3 C61_3 1.51(2) . ?
C61_3 C66_3 1.35(2) . ?
C61_3 C62_3 1.44(2) . ?
C62_3 C63_3 1.38(2) . ?
C62_3 H62_3 0.9300 . ?
C63_3 N64_3 1.32(2) . ?
C63_3 H63_3 0.9300 . ?
N64_3 C65_3 1.38(2) . ?
C65_3 C66_3 1.39(2) . ?
C65_3 H65_3 0.9300 . ?
C66_3 H66_3 0.9300 . ?
C7_3 O71_3 1.362(18) . ?
C7_3 C8_3 1.38(2) . ?
O71_3 C72_3 1.475(19) . ?
C72_3 C73_3 1.50(2) . ?
C72_3 H72A_3 0.9700 . ?
C72_3 H72B_3 0.9700 . ?
C73_3 C74_3 1.55(3) . ?
C73_3 H73A_3 0.9700 . ?
C73_3 H73B_3 0.9700 . ?
C74_3 C75_3 1.46(3) . ?
C74_3 H74A_3 0.9700 . ?
C74_3 H74B_3 0.9700 . ?
C75_3 H75A_3 0.9600 . ?
C75_3 H75B_3 0.9600 . ?
C75_3 H75C_3 0.9600 . ?
C8_3 C9_3 1.49(2) . ?
C9_3 N10_3 1.366(19) . ?
N10_3 C12_3 1.383(18) . ?
N11_3 C12_3 1.36(2) . ?
N11_3 C19_3 1.383(17) . ?
C12_3 C13_3 1.49(2) . ?
C13_3 C14_3 1.38(2) . ?
C13_3 C18_3 1.39(2) . ?
C14_3 C15_3 1.41(2) . ?
C14_3 C141_3 1.47(2) . ?
C141_3 C142_3 1.48(2) . ?
C141_3 H14A_3 0.9700 . ?
C141_3 H14B_3 0.9700 . ?
C142_3 C143_3 1.52(2) . ?
C142_3 H14C_3 0.9700 . ?
C142_3 H14D_3 0.9700 . ?
C143_3 C144_3 1.53(3) . ?
C143_3 H14E_3 0.9700 . ?
C143_3 H14F_3 0.9700 . ?
C144_3 C145_3 1.50(3) . ?
C144_3 H14G_3 0.9700 . ?
C144_3 H14H_3 0.9700 . ?
C145_3 C146_3 1.58(3) . ?
C145_3 H14I_3 0.9700 . ?
C145_3 H14J_3 0.9700 . ?
C146_3 H14K_3 0.9600 . ?
C146_3 H14L_3 0.9600 . ?
C146_3 H14M_3 0.9600 . ?
C15_3 C16_3 1.43(2) . ?
C15_3 H15_3 0.9300 . ?
C16_3 C17_3 1.42(2) . ?
C16_3 H16_3 0.9300 . ?
C17_3 C18_3 1.41(2) . ?
C17_3 C171_3 1.54(2) . ?
C171_3 C172_3 1.52(2) . ?
C171_3 H17A_3 0.9700 . ?
C171_3 H17B_3 0.9700 . ?
C172_3 C173_3 1.56(2) . ?
C172_3 H17C_3 0.9700 . ?
C172_3 H17D_3 0.9700 . ?
C173_3 C174_3 1.60(2) . ?
C173_3 H17E_3 0.9700 . ?
C173_3 H17F_3 0.9700 . ?
C174_3 C175_3 1.54(2) . ?
C174_3 H17G_3 0.9700 . ?
C174_3 H17H_3 0.9700 . ?
C175_3 C176_3 1.55(2) . ?
C175_3 H17I_3 0.9700 . ?
C175_3 H17J_3 0.9700 . ?
C176_3 H17K_3 0.9600 . ?
C176_3 H17L_3 0.9600 . ?
C176_3 H17M_3 0.9600 . ?
C18_3 C19_3 1.48(2) . ?
C19_3 N20_3 1.360(19) . ?
N20_3 C22_3 1.311(19) . ?
N21_3 C29_3 1.33(2) . ?
N21_3 C22_3 1.405(19) . ?
C22_3 C23_3 1.45(2) . ?
C23_3 C28_3 1.40(2) . ?
C23_3 C24_3 1.44(2) . ?
C24_3 C25_3 1.42(2) . ?
C24_3 C241_3 1.50(2) . ?
C241_3 C242_3 1.517(18) . ?
C241_3 H24A_3 0.9700 . ?
C241_3 H24B_3 0.9700 . ?
C242_3 C243_3 1.49(2) . ?
C242_3 H24C_3 0.9700 . ?
C242_3 H24D_3 0.9700 . ?
C243_3 C244_3 1.55(2) . ?
C243_3 H24E_3 0.9700 . ?
C243_3 H24F_3 0.9700 . ?
C244_3 C245_3 1.43(3) . ?
C244_3 H24G_3 0.9700 . ?
C244_3 H24H_3 0.9700 . ?
C245_3 C246_3 1.57(2) . ?
C245_3 H24I_3 0.9700 . ?
C245_3 H24J_3 0.9700 . ?
C246_3 H24K_3 0.9600 . ?
C246_3 H24L_3 0.9600 . ?
C246_3 H24M_3 0.9600 . ?
C25_3 C26_3 1.38(2) . ?
C25_3 H25_3 0.9300 . ?
C26_3 C27_3 1.37(2) . ?
C26_3 H26_3 0.9300 . ?
C27_3 C28_3 1.40(2) . ?
C27_3 C271_3 1.48(2) . ?
C271_3 C272_3 1.53(2) . ?
C271_3 H27A_3 0.9700 . ?
C271_3 H27B_3 0.9700 . ?
C272_3 C273_3 1.59(3) . ?
C272_3 H27C_3 0.9700 . ?
C272_3 H27D_3 0.9700 . ?
C273_3 C274_3 1.49(3) . ?
C273_3 H27E_3 0.9700 . ?
C273_3 H27F_3 0.9700 . ?
C274_3 C275_3 1.56(3) . ?
C274_3 H27G_3 0.9700 . ?
C274_3 H27H_3 0.9700 . ?
C275_3 C276_3 1.59(3) . ?
C275_3 H27I_3 0.9700 . ?
C275_3 H27J_3 0.9700 . ?
C276_3 H27K_3 0.9600 . ?
C276_3 H27L_3 0.9600 . ?
C276_3 H27M_3 0.9600 . ?
C28_3 C29_3 1.57(2) . ?
C29_3 N30_3 1.33(2) . ?
N30_3 C32_3 1.394(19) . ?
N31_3 C32_3 1.34(2) . ?
N31_3 C39_3 1.412(18) . ?
C32_3 C33_3 1.50(2) . ?
C33_3 C38_3 1.44(2) . ?
C33_3 C34_3 1.46(2) . ?
C34_3 C35_3 1.37(2) . ?
C34_3 C341_3 1.51(2) . ?
C341_3 C342_3 1.49(2) . ?
C341_3 H34A_3 0.9700 . ?
C341_3 H34B_3 0.9700 . ?
C342_3 C343_3 1.54(2) . ?
C342_3 H34C_3 0.9700 . ?
C342_3 H34D_3 0.9700 . ?
C343_3 C344_3 1.56(3) . ?
C343_3 H34E_3 0.9700 . ?
C343_3 H34F_3 0.9700 . ?
C344_3 C345_3 1.53(3) . ?
C344_3 H34G_3 0.9700 . ?
C344_3 H34H_3 0.9700 . ?
C345_3 C846_3 1.50(7) . ?
C345_3 C346_3 1.66(6) . ?
C35_3 C36_3 1.45(2) . ?
C35_3 H35_3 0.9300 . ?
C36_3 C37_3 1.41(2) . ?
C36_3 H36_3 0.9300 . ?
C37_3 C38_3 1.42(2) . ?
C37_3 C371_3 1.45(2) . ?
C371_3 C372_3 1.47(2) . ?
C371_3 H37A_3 0.9700 . ?
C371_3 H37B_3 0.9700 . ?
C372_3 C373_3 1.543(19) . ?
C372_3 H37C_3 0.9700 . ?
C372_3 H37D_3 0.9700 . ?
C373_3 C374_3 1.52(2) . ?
C373_3 H37E_3 0.9700 . ?
C373_3 H37F_3 0.9700 . ?
C374_3 C375_3 1.52(2) . ?
C374_3 H37G_3 0.9700 . ?
C374_3 H37H_3 0.9700 . ?
C375_3 C376_3 1.51(3) . ?
C375_3 H37I_3 0.9700 . ?
C375_3 H37J_3 0.9700 . ?
C376_3 H37K_3 0.9600 . ?
C376_3 H37L_3 0.9600 . ?
C376_3 H37M_3 0.9600 . ?
C38_3 C39_3 1.45(2) . ?
C39_3 N403_3 1.32(2) . ?
Zn4_4 N21_4 1.992(12) . ?
Zn4_4 N1_4 2.035(14) . ?
Zn4_4 N11_4 2.039(13) . ?
Zn4_4 N31_4 2.049(13) . ?
N1_4 C9_4 1.344(19) . ?
N1_4 C2_4 1.44(2) . ?
C2_4 N404_4 1.34(2) . ?
C2_4 C3_4 1.47(2) . ?
C3_4 C8_4 1.39(2) . ?
C3_4 C4_4 1.43(2) . ?
C4_4 C5_4 1.37(2) . ?
C4_4 O41_4 1.405(18) . ?
O41_4 C42_4 1.441(16) . ?
C42_4 C43_4 1.52(2) . ?
C42_4 H42A_4 0.9700 . ?
C42_4 H42B_4 0.9700 . ?
C43_4 C44_4 1.53(2) . ?
C43_4 H43A_4 0.9700 . ?
C43_4 H43B_4 0.9700 . ?
C44_4 C45_4 1.48(2) . ?
C44_4 H44A_4 0.9700 . ?
C44_4 H44B_4 0.9700 . ?
C45_4 H45A_4 0.9600 . ?
C45_4 H45B_4 0.9600 . ?
C45_4 H45C_4 0.9600 . ?
C5_4 C6_4 1.41(2) . ?
C5_4 C51_4 1.53(2) . ?
C51_4 C52_4 1.37(2) . ?
C51_4 C56_4 1.41(2) . ?
C52_4 C53_4 1.42(2) . ?
C52_4 H52_4 0.9300 . ?
C53_4 N54_4 1.36(2) . ?
C53_4 H53_4 0.9300 . ?
N54_4 C55_4 1.337(17) . ?
N54_4 Zn1_1 2.143(12) 1_554 ?
C55_4 C56_4 1.41(2) . ?
C55_4 H55_4 0.9300 . ?
C56_4 H56_4 0.9300 . ?
C6_4 C7_4 1.44(2) . ?
C6_4 C61_4 1.51(2) . ?
C61_4 C62_4 1.40(2) . ?
C61_4 C66_4 1.40(2) . ?
C62_4 C63_4 1.39(3) . ?
C62_4 H62_4 0.9300 . ?
C63_4 N64_4 1.33(3) . ?
C63_4 H63_4 0.9300 . ?
N64_4 C65_4 1.32(3) . ?
C65_4 C66_4 1.37(3) . ?
C65_4 H65_4 0.9300 . ?
C66_4 H66_4 0.9300 . ?
C7_4 C8_4 1.38(2) . ?
C7_4 O71_4 1.380(19) . ?
O71_4 C72_4 1.439(19) . ?
C72_4 C73_4 1.34(3) . ?
C72_4 H72A_4 0.9700 . ?
C72_4 H72B_4 0.9700 . ?
C73_4 C74_4 1.36(3) . ?
C73_4 H73A_4 0.9700 . ?
C73_4 H73B_4 0.9700 . ?
C74_4 C75_4 1.45(3) . ?
C74_4 H74A_4 0.9700 . ?
C74_4 H74B_4 0.9700 . ?
C75_4 H75A_4 0.9600 . ?
C75_4 H75B_4 0.9600 . ?
C75_4 H75C_4 0.9600 . ?
C8_4 C9_4 1.46(2) . ?
C9_4 N10_4 1.36(2) . ?
N10_4 C12_4 1.35(2) . ?
N11_4 C12_4 1.372(19) . ?
N11_4 C19_4 1.388(19) . ?
C12_4 C13_4 1.52(2) . ?
C13_4 C18_4 1.42(2) . ?
C13_4 C14_4 1.45(2) . ?
C14_4 C15_4 1.37(2) . ?
C14_4 C141_4 1.52(2) . ?
C141_4 C142_4 1.50(2) . ?
C141_4 H14A_4 0.9700 . ?
C141_4 H14B_4 0.9700 . ?
C142_4 C643_4 1.62(6) . ?
C142_4 C143_4 1.68(5) . ?
C143_4 C643_4 0.87(6) . ?
C143_4 C644_4 1.17(6) . ?
C143_4 C144_4 1.43(5) . ?
C643_4 C144_4 1.59(6) . ?
C643_4 C644_4 1.78(8) . ?
C144_4 C644_4 0.87(5) . ?
C144_4 C145_4 1.51(5) . ?
C144_4 C645_4 1.69(9) . ?
C644_4 C645_4 1.70(10) . ?
C644_4 C145_4 1.69(7) . ?
C145_4 C645_4 0.70(9) . ?
C145_4 C146_4 1.54(5) . ?
C645_4 C146_4 1.63(9) . ?
C15_4 C16_4 1.39(2) . ?
C15_4 H15_4 0.9300 . ?
C16_4 C17_4 1.37(2) . ?
C16_4 H16_4 0.9300 . ?
C17_4 C18_4 1.44(2) . ?
C17_4 C171_4 1.53(2) . ?
C171_4 C172_4 1.53(2) . ?
C171_4 H17A_4 0.9700 . ?
C171_4 H17B_4 0.9700 . ?
C172_4 C173_4 1.55(3) . ?
C172_4 C673_4 1.92(14) . ?
C173_4 C673_4 0.66(13) . ?
C173_4 C174_4 1.58(3) . ?
C673_4 C174_4 1.64(13) . ?
C174_4 C175_4 1.53(2) . ?
C175_4 C176_4 1.53(2) . ?
C175_4 H17C_4 0.9700 . ?
C175_4 H17D_4 0.9700 . ?
C176_4 H17E_4 0.9600 . ?
C176_4 H17F_4 0.9600 . ?
C176_4 H17G_4 0.9600 . ?
C18_4 C19_4 1.44(2) . ?
C19_4 N20_4 1.336(19) . ?
N20_4 C22_4 1.312(18) . ?
N21_4 C29_4 1.366(19) . ?
N21_4 C22_4 1.417(18) . ?
C22_4 C23_4 1.52(2) . ?
C23_4 C24_4 1.42(2) . ?
C23_4 C28_4 1.44(2) . ?
C24_4 C25_4 1.36(2) . ?
C24_4 C241_4 1.52(2) . ?
C241_4 C742_4 1.46(8) . ?
C241_4 C242_4 1.59(3) . ?
C242_4 C742_4 1.17(8) . ?
C242_4 C243_4 1.44(4) . ?
C742_4 C743_4 1.59(9) . ?
C742_4 C243_4 1.64(8) . ?
C243_4 C743_4 1.06(6) . ?
C243_4 C744_4 1.23(8) . ?
C243_4 C244_4 1.58(7) . ?
C743_4 C244_4 0.87(7) . ?
C743_4 C744_4 1.70(11) . ?
C244_4 C744_4 1.56(10) . ?
C244_4 C245_4 1.65(6) . ?
C245_4 C246_4 1.37(5) . ?
C245_4 C746_4 1.46(7) . ?
C246_4 C746_4 0.93(8) . ?
C25_4 C26_4 1.44(2) . ?
C25_4 H25_4 0.9300 . ?
C26_4 C27_4 1.41(2) . ?
C26_4 H26_4 0.9300 . ?
C27_4 C28_4 1.41(2) . ?
C27_4 C271_4 1.51(2) . ?
C271_4 C272_4 1.60(2) . ?
C271_4 H27A_4 0.9700 . ?
C271_4 H27B_4 0.9700 . ?
C272_4 C273_4 1.32(3) . ?
C272_4 C773_4 1.68(5) . ?
C273_4 C773_4 1.46(6) . ?
C273_4 C274_4 1.73(3) . ?
C773_4 C275_4 1.51(5) . ?
C773_4 C274_4 1.53(5) . ?
C274_4 C275_4 1.32(4) . ?
C275_4 C276_4 1.51(3) . ?
C276_4 H27C_4 0.9600 . ?
C276_4 H27D_4 0.9600 . ?
C276_4 H27E_4 0.9600 . ?
C28_4 C29_4 1.47(2) . ?
C29_4 N30_4 1.340(19) . ?
N30_4 C32_4 1.370(19) . ?
N31_4 C39_4 1.358(19) . ?
N31_4 C32_4 1.376(19) . ?
C32_4 C33_4 1.47(2) . ?
C33_4 C34_4 1.39(2) . ?
C33_4 C38_4 1.40(2) . ?
C34_4 C35_4 1.42(2) . ?
C34_4 C341_4 1.50(2) . ?
C341_4 C342_4 1.54(2) . ?
C341_4 H34A_4 0.9700 . ?
C341_4 H34B_4 0.9700 . ?
C342_4 C343_4 1.52(2) . ?
C342_4 H34C_4 0.9700 . ?
C342_4 H34D_4 0.9700 . ?
C343_4 C344_4 1.56(2) . ?
C343_4 H34E_4 0.9700 . ?
C343_4 H34F_4 0.9700 . ?
C344_4 C345_4 1.56(2) . ?
C344_4 H34G_4 0.9700 . ?
C344_4 H34H_4 0.9700 . ?
C345_4 C346_4 1.49(2) . ?
C345_4 H34I_4 0.9700 . ?
C345_4 H34J_4 0.9700 . ?
C346_4 H34K_4 0.9600 . ?
C346_4 H34L_4 0.9600 . ?
C346_4 H34M_4 0.9600 . ?
C35_4 C36_4 1.39(2) . ?
C35_4 H35_4 0.9300 . ?
C36_4 C37_4 1.36(2) . ?
C36_4 H36_4 0.9300 . ?
C37_4 C38_4 1.43(2) . ?
C37_4 C371_4 1.46(2) . ?
C371_4 C372_4 1.549(19) . ?
C371_4 H37A_4 0.9700 . ?
C371_4 H37B_4 0.9700 . ?
C372_4 C373_4 1.58(2) . ?
C372_4 H37C_4 0.9700 . ?
C372_4 H37D_4 0.9700 . ?
C373_4 C374_4 1.51(2) . ?
C373_4 H37E_4 0.9700 . ?
C373_4 H37F_4 0.9700 . ?
C374_4 C375_4 1.61(3) . ?
C374_4 H37G_4 0.9700 . ?
C374_4 H37H_4 0.9700 . ?
C375_4 C876_4 1.02(6) . ?
C375_4 C376_4 1.33(4) . ?
C376_4 C876_4 1.39(6) . ?
C38_4 C39_4 1.46(2) . ?
C39_4 N404_4 1.304(19) . ?
